data_1547534
loop_
_publ_author_name
'Chang, Xiao-Yong'
'Xu, Guang-Tao'
'Cao, Bei'
'Wang, Juan-Yu'
'Huang, Jie-Sheng'
'Che, Chi-Ming'

_publ_section_title
;
 Assembly of strongly phosphorescent hetero-bimetallic and -trimetallic
 [2]catenane structures based on a coinage metal alkynyl system
;
_journal_name_full 'Chem. Sci.'
_journal_paper_doi 10.1039/C7SC03529B
_journal_year 2017
_chemical_formula_moiety 'C162 H198 Ag3 Au3'
_chemical_formula_sum 'C162 H198 Ag3 Au3'
_chemical_formula_weight 3059.70
_chemical_name_systematic C6_FLuoAuAg
_space_group_crystal_system monoclinic
_space_group_IT_number 15
_space_group_name_Hall '-C 2yc'
_space_group_name_H-M_alt 'C 1 2/c 1'
_symmetry_space_group_name_Hall '-C 2yc'
_symmetry_space_group_name_H-M 'C 1 2/c 1'
_atom_sites_solution_hydrogens geom
_atom_sites_solution_primary dual
_audit_creation_date 2017-06-05
_audit_creation_method
;
Olex2 1.2
(compiled 2017.03.28 svn.r3405 for OlexSys, GUI svn.r5337)
;
_audit_update_record
;
2017-06-05 deposited with the CCDC.
2017-09-18 downloaded from the CCDC.
;
_cell_angle_alpha 90
_cell_angle_beta 128.2992(14)
_cell_angle_gamma 90
_cell_formula_units_Z 16
_cell_length_a 80.362(3)
_cell_length_b 18.8467(8)
_cell_length_c 51.284(2)
_cell_measurement_reflns_used 9561
_cell_measurement_temperature 200
_cell_measurement_theta_max 51.97
_cell_measurement_theta_min 2.48
_cell_volume 60956(4)
_computing_cell_refinement 'SAINT v8.37A (Bruker, 2015)'
_computing_data_reduction 'SAINT v8.37A (Bruker, 2015)'
_computing_molecular_graphics 'Olex2 (Dolomanov et al., 2009)'
_computing_publication_material 'Olex2 (Dolomanov et al., 2009)'
_computing_structure_refinement 'XL (Sheldrick, 2008)'
_computing_structure_solution 'ShelXT (Sheldrick, 2015)'
_diffrn_ambient_temperature 200
_diffrn_measured_fraction_theta_full 0.975
_diffrn_measured_fraction_theta_max 0.975
_diffrn_measurement_device_type 'Bruker D8 venture'
_diffrn_measurement_method '\f and \w scans'
_diffrn_radiation_type GaK\a
_diffrn_radiation_wavelength 1.34139
_diffrn_reflns_av_R_equivalents 0.0500
_diffrn_reflns_av_unetI/netI 0.0541
_diffrn_reflns_Laue_measured_fraction_full 0.975
_diffrn_reflns_Laue_measured_fraction_max 0.975
_diffrn_reflns_limit_h_max 94
_diffrn_reflns_limit_h_min -94
_diffrn_reflns_limit_k_max 22
_diffrn_reflns_limit_k_min -22
_diffrn_reflns_limit_l_max 60
_diffrn_reflns_limit_l_min -60
_diffrn_reflns_number 200547
_diffrn_reflns_point_group_measured_fraction_full 0.975
_diffrn_reflns_point_group_measured_fraction_max 0.975
_diffrn_reflns_theta_full 52.114
_diffrn_reflns_theta_max 52.114
_diffrn_reflns_theta_min 2.483
_diffrn_standards_number 0
_exptl_absorpt_coefficient_mu 6.015
_exptl_absorpt_correction_T_max 0.7503
_exptl_absorpt_correction_T_min 0.5542
_exptl_absorpt_correction_type multi-scan
_exptl_absorpt_process_details
'SADABS-2016/2 (Bruker,2016/2) was used for absorption correction. wR2(int) was 0.1121 before and 0.0703 after correction. The Ratio of minimum to maximum transmission is 0.7386. The \l/2 correction factor is Not present.'
_exptl_crystal_colour orange
_exptl_crystal_colour_primary orange
_exptl_crystal_density_diffrn 1.334
_exptl_crystal_description block
_exptl_crystal_F_000 24768
_exptl_crystal_preparation ', Luminescent'
_exptl_crystal_size_max 0.3
_exptl_crystal_size_mid 0.26
_exptl_crystal_size_min 0.26
_refine_diff_density_max 2.225
_refine_diff_density_min -1.426
_refine_diff_density_rms 0.160
_refine_ls_extinction_method none
_refine_ls_goodness_of_fit_ref 1.144
_refine_ls_hydrogen_treatment constr
_refine_ls_matrix_type full
_refine_ls_number_parameters 3372
_refine_ls_number_reflns 50720
_refine_ls_number_restraints 1239
_refine_ls_restrained_S_all 1.140
_refine_ls_R_factor_all 0.1568
_refine_ls_R_factor_gt 0.1051
_refine_ls_shift/su_max 0.042
_refine_ls_shift/su_mean 0.000
_refine_ls_structure_factor_coef Fsqd
_refine_ls_weighting_details 'w=1/[\s^2^(Fo^2^)+2903.3467P] where P=(Fo^2^+2Fc^2^)/3'
_refine_ls_weighting_scheme calc
_refine_ls_wR_factor_gt 0.2022
_refine_ls_wR_factor_ref 0.2320
_reflns_Friedel_coverage 0.000
_reflns_number_gt 33327
_reflns_number_total 50720
_reflns_threshold_expression 'I > 2\s(I)'
_cod_data_source_file c7sc03529b2.cif
_cod_data_source_block cxy645_0m
_cod_depositor_comments
;

2019-07-31
Z value and formula fixed to values more according to usual
chemical conventions.                 miguel
;
_cod_original_formula_sum 'C324 H396 Ag6 Au6'
_cod_original_formula_weight 6119.40
_cod_original_formula_moiety 'C324 H396 Ag6 Au6'
_cod_original_formula_units_Z 8
_cod_database_code 1547534
_shelx_shelxl_version_number 2014/7
_shelx_space_group_comment
;
The symmetry employed for this shelxl refinement is uniquely defined
by the following loop, which should always be used as a source of
symmetry information in preference to the above space-group names.
They are only intended as comments.
;
_olex2_refinement_description
;
1. Fixed Uiso
 At 1.2 times of:
  All C(H) groups, All C(H,H) groups, All C(H,H,H,H) groups
 At 1.5 times of:
  All C(H,H,H) groups
2. Restrained distances
 C33G-C21G = C22G-C21G = C33G-C34G = C22G-C23G = C35G-C34G = C24G-C23G
 1.54 with sigma of 0.02
 C37G-C38G
 1.54 with sigma of 0.02
 C40L-C3L
 1.54 with sigma of 0.02
 C27L-C14L = C40L-C20L
 1.53 with sigma of 0.02
 C41L-C40L = C41L-C42L = C43L-C42L = C43L-C44L = C44L-C45L = C46L-C45L
 1.54 with sigma of 0.02
 C28L-C27L = C28L-C29L = C30L-C29L = C30L-C31L = C31L-C32L = C33L-C32L = C25L-
 C26L = C24L-C25L = C23L-C24L
 1.53 with sigma of 0.02
 C40L-C39L = C27L-C26L = C25L-C26L = C38L-C39L = C37L-C38L = C24L-C25L = C23L-
 C24L = C36L-C37L = C36L-C35L = C23L-C22L = C21L-C22L = C34L-C35L
 1.54 with sigma of 0.02
 C35G-C36G = C24G-C25G
 1.54 with sigma of 0.02
 C26G-C25G = C27G-C26G
 1.54 with sigma of 0.02
 C37G-C36G
 1.54 with sigma of 0.02
 C25B-C24B = C28B-C24B = C29B-C28B = C30B-C29B = C26B-C25B = C27B-C26B
 1.54 with sigma of 0.02
 C26E-C27E = C28E-C29E = C26E-C25E = C28E-C25E
 1.54 with sigma of 0.02
 C17F-C18F = C30F-C18F = C28F-C29F = C15F-C16F = C30F-C29F = C17F-C16F
 1.54 with sigma of 0.02
 C23F-C31F = C23F-C24F = C32F-C31F = C25F-C24F = C32F-C33F = C25F-C26F = C27F-
 C26F = C34F-C33F
 1.54 with sigma of 0.02
 C16E-C15E
 1.54 with sigma of 0.02
 C32I-C20I = C20I-C19I = C18I-C19I = C31I-C32I = C30I-C31I = C17I-C18I = C30I-
 C29I = C17I-C16I = C16I-C15I = C29I-C28I
 1.54 with sigma of 0.02
 C33I-C23I = C24I-C23I = C25I-C24I = C34I-C33I = C25I-C26I = C34I-C35I = C27I-
 C26I = C35I-C36I
 1.54 with sigma of 0.02
 C26C-C27C = C39C-C40C = C39C-C38C = C26C-C25C = C25C-C24C = C38C-C37C = C36C-
 C37C = C23C-C24C = C36C-C35C = C23C-C22C = C35C-C34C = C22C-C21C = C33C-C34C =
 C20C-C21C = C32C-C33C = C19C-C20C = C32C-C31C = C19C-C18C = C17C-C18C = C30C-
 C31C = C30C-C29C = C17C-C16C = C15C-C16C = C28C-C29C
 1.54 with sigma of 0.02
 C22D-C23D = C22D-C28D = C5FB-C28D = C24D-C23D = C24D-C25D = C5FB-C29D = C30D-
 C29D = C26D-C25D
 1.54 with sigma of 0.02
 C20G-C32G = C20G-C19G = C31G-C32G = C18G-C19G = C18G-C17G = C31G-C30G = C16G-
 C17G = C30G-C29G = C15G-C16G = C29G-C28G
 1.54 with sigma of 0.02
 C14A-C13A = C14A-C15A = C16A-C15A = C16A-C17A = C18A-C17A = C18A-C19A = C20A-
 C19A = C20A-C21A = C29A-C28A = C29A-C30A = C31A-C30A = C32A-C31A = C32A-C33A =
 C35A-C34A = C35A-C36A = C37A-C36A = C22A-C21A = C25A-C22A = C38A-C37A = C38A-
 C39A = C25A-C23A = C39A-C40A = C23A-C24A
 1.54 with sigma of 0.02
 C22H-C21H = C28H-C21H = C23H-C22H = C29H-C28H = C23H-C24H = C29H-C30H = C31H-
 C30H = C25H-C24H = C32H-C31H = C32H-C33H = C26H-C25H = C26H-C27H
 1.54 with sigma of 0.02
 C24K-C23K = C28K-C23K = C24K-C25K = C28K-C29K = C26K-C25K = C30K-C29K = C26K-
 C27K = C30K-C31K
 1.54 with sigma of 0.02
 C16J-C15J = C29J-C28J = C17J-C16J = C30J-C29J = C31J-C30J = C18J-C17J = C32J-
 C31J = C19J-C18J = C33J-C32J = C20J-C19J = C21J-C20J = C34J-C33J = C35J-C34J =
 C22J-C21J = C36J-C35J = C23J-C22J = C37J-C36J = C24J-C23J = C38J-C37J = C25J-
 C24J = C39J-C38J = C46J-C25J = C40J-C39J = C46J-C27J
 1.54 with sigma of 0.02
 C21G-C34G
 2.52 with sigma of 0.04
 C21G-C23G
 2.52 with sigma of 0.04
 C33G-C35G = C22G-C24G
 2.52 with sigma of 0.04
 C37G-C35G
 2.52 with sigma of 0.04
 C40L-C42L = C41L-C43L = C44L-C46L = C27L-C29L = C28L-C30L = C31L-C33L
 2.52 with sigma of 0.04
 C42L-C44L = C43L-C45L = C30L-C32L = C31L-C29L
 2.52 with sigma of 0.04
 C40L-C38L = C39L-C37L = C36L-C34L = C27L-C25L = C26L-C24L = C23L-C21L
 2.52 with sigma of 0.04
 C38L-C36L = C37L-C35L = C22L-C24L = C23L-C25L
 2.52 with sigma of 0.04
 C39L-C41L = C28L-C26L
 2.52 with sigma of 0.04
 C36G-C34G = C25G-C23G
 2.52 with sigma of 0.04
 C24G-C26G = C25G-C27G
 2.52 with sigma of 0.04
 C38G-C36G
 2.52 with sigma of 0.04
 C28B-C30B = C25B-C27B = C24B-C29B
 2.52 with sigma of 0.04
 C24B-C26B = C28B-C23B
 2.52 with sigma of 0.04
 C23B-C25B
 2.52 with sigma of 0.04
 C27E-C25E
 2.52 with sigma of 0.04
 C29E-C25E
 2.52 with sigma of 0.04
 C28E-C24E
 2.52 with sigma of 0.04
 C26E-C24E
 2.52 with sigma of 0.04
 C15F-C17F = C28F-C30F = C29F-C18F
 2.52 with sigma of 0.04
 C16F-C18F = C17F-C19F
 2.52 with sigma of 0.04
 C30F-C19F
 2.52 with sigma of 0.04
 C34F-C32F = C33F-C31F = C27F-C25F = C26F-C24F
 2.52 with sigma of 0.04
 C32F-C23F
 2.52 with sigma of 0.04
 C25F-C23F
 2.52 with sigma of 0.04
 C24F-C22F
 2.52 with sigma of 0.04
 C31F-C22F
 2.52 with sigma of 0.04
 C20I-C18I = C19I-C17I
 2.52 with sigma of 0.04
 C18I-C16I = C17I-C15I = C31I-C29I = C30I-C28I = C32I-C21I
 2.52 with sigma of 0.04
 C20I-C31I
 2.52 with sigma of 0.04
 C23I-C25I = C24I-C26I = C33I-C35I = C34I-C36I
 2.52 with sigma of 0.04
 C25I-C27I = C23I-C34I = C33I-C35I = C24I-C22I
 2.52 with sigma of 0.04
 C33I-C22I
 2.52 with sigma of 0.04
 C27C-C25C = C26C-C24C = C23C-C21C = C22C-C20C = C19C-C17C = C18C-C16C = C40C-
 C38C = C39C-C37C = C36C-C34C = C35C-C33C = C32C-C30C = C31C-C29C
 2.52 with sigma of 0.04
 C25C-C23C = C24C-C22C = C21C-C19C = C20C-C18C = C17C-C15C = C38C-C36C = C37C-
 C35C = C34C-C32C = C33C-C31C = C30C-C28C
 2.52 with sigma of 0.04
 C22D-C5FB = C28D-C29D = C23D-C25D = C24D-C26D
 2.52 with sigma of 0.04
 C22D-C24D = C23D-C25D = C28D-C29D = C5FB-C30D
 2.52 with sigma of 0.04
 C20G-C31G = C32G-C30G = C19G-C17G = C18G-C16G
 2.52 with sigma of 0.04
 C20G-C18G = C19G-C17G = C32G-C30G = C31G-C29G
 2.52 with sigma of 0.04
 C17G-C15G = C28G-C30G
 2.52 with sigma of 0.04
 C28A-C30A = C29A-C31A = C32A-C34A = C33A-C35A = C36A-C38A = C37A-C39A = C13A-
 C15A = C14A-C16A = C17A-C19A = C18A-C20A = C21A-C25A = C22A-C23A
 2.52 with sigma of 0.04
 C30A-C32A = C31A-C33A = C34A-C36A = C35A-C37A = C38A-C40A = C15A-C17A = C16A-
 C18A = C19A-C21A = C20A-C22A = C25A-C24A
 2.52 with sigma of 0.04
 C21H-C23H = C22H-C24H = C25H-C27H = C28H-C30H = C29H-C31H
 2.52 with sigma of 0.04
 C21H-C29H = C28H-C30H = C31H-C33H = C22H-C24H = C23H-C25H
 2.52 with sigma of 0.04
 C26H-C24H = C32H-C30H = C25H-C23H = C29H-C31H
 2.52 with sigma of 0.04
 C22K-C28K = C23K-C29K = C24K-C26K = C25K-C27K
 2.52 with sigma of 0.04
 C22K-C24K = C23K-C25K = C28K-C30K = C29K-C31K
 2.52 with sigma of 0.04
 C17J-C19J = C18J-C20J = C21J-C23J = C22J-C24J = C25J-C27J = C30J-C32J = C31J-
 C33J = C34J-C36J = C35J-C37J = C38J-C40J
 2.52 with sigma of 0.04
3. Restrained planarity
 C9L, C10L, C11L, C12L, C13L, C14L, C27L
 with sigma of 0.1
 C15L, C16L, C17L, C18L, C19L, C20L, C40L
 with sigma of 0.1
4. Uiso/Uaniso restraints and constraints
C34L \\sim C35L \\sim C36L \\sim C37L \\sim C38L \\sim C39L \\sim C40L \\sim
C41L \\sim C42L \\sim C43L \\sim C44L \\sim C45L \\sim C46L: within 2A with
sigma of 0.01 and sigma for terminal atoms of 0.02
C33G \\sim C34G \\sim C35G \\sim C36G \\sim C37G \\sim C38G: within 2A with
sigma of 0.01 and sigma for terminal atoms of 0.02
C9L \\sim C10L \\sim C11L \\sim C12L \\sim C13L \\sim C14L: within 2A with
sigma of 0.01 and sigma for terminal atoms of 0.02
C22B \\sim C23B \\sim C24B \\sim C25B \\sim C26B \\sim C27B: within 2A with
sigma of 0.01 and sigma for terminal atoms of 0.02
C22E \\sim C23E \\sim C24E \\sim C25E \\sim C28E \\sim C29E: within 2A with
sigma of 0.01 and sigma for terminal atoms of 0.02
C15F \\sim C16F \\sim C18F \\sim C19F \\sim C20F \\sim C30F: within 2A with
sigma of 0.01 and sigma for terminal atoms of 0.02
C22F \\sim C23F \\sim C31F \\sim C32F \\sim C33F \\sim C34F: within 2A with
sigma of 0.01 and sigma for terminal atoms of 0.02
Au1 \\sim C1B \\sim C2B \\sim C26A \\sim C27A: within 2A with sigma of 0.01 and
sigma for terminal atoms of 2.5
Au6 \\sim C1I \\sim C1J \\sim C2I \\sim C2J: within 2A with sigma of 0.01 and
sigma for terminal atoms of 2.5
C28J \\sim C29J \\sim C30J \\sim C31J \\sim C32J \\sim C33J \\sim C34J \\sim
C35J \\sim C36J \\sim C37J \\sim C38J \\sim C39J \\sim C40J: within 2A with
sigma of 0.01 and sigma for terminal atoms of 0.02
C20I \\sim C28I \\sim C29I \\sim C30I \\sim C31I \\sim C32I: within 2A with
sigma of 0.01 and sigma for terminal atoms of 0.02
C22I \\sim C23I \\sim C24I \\sim C25I \\sim C26I \\sim C27I: within 2A with
sigma of 0.01 and sigma for terminal atoms of 0.02
C15C \\sim C16C \\sim C17C \\sim C18C \\sim C19C \\sim C20C \\sim C21C \\sim
C22C \\sim C23C \\sim C24C \\sim C25C \\sim C26C \\sim C27C: within 2A with
sigma of 0.01 and sigma for terminal atoms of 0.02
C21D \\sim C22D \\sim C23D \\sim C24D \\sim C25D \\sim C26D \\sim C27D: within
2A with sigma of 0.01 and sigma for terminal atoms of 0.02
C15G \\sim C16G \\sim C17G \\sim C18G \\sim C19G \\sim C20G \\sim C21G: within
2A with sigma of 0.01 and sigma for terminal atoms of 0.02
C13A \\sim C14A \\sim C15A \\sim C16A \\sim C17A \\sim C18A \\sim C19A \\sim
C20A \\sim C21A \\sim C22A \\sim C23A \\sim C24A \\sim C25A: within 2A with
sigma of 0.01 and sigma for terminal atoms of 0.02
C21H \\sim C22H \\sim C23H \\sim C24H \\sim C25H \\sim C26H \\sim C27H: within
2A with sigma of 0.01 and sigma for terminal atoms of 0.02
C21K \\sim C22K \\sim C23K \\sim C24K \\sim C25K \\sim C26K \\sim C27K: within
2A with sigma of 0.01 and sigma for terminal atoms of 0.02
Uanis(C46L) \\sim Ueq, Uanis(C45L) \\sim Ueq, Uanis(C44L) \\sim Ueq,
Uanis(C43L) \\sim Ueq, Uanis(C42L) \\sim Ueq, Uanis(C41L) \\sim Ueq,
Uanis(C40L) \\sim Ueq, Uanis(C39L) \\sim Ueq, Uanis(C38L) \\sim Ueq,
Uanis(C37L) \\sim Ueq, Uanis(C36L) \\sim Ueq, Uanis(C35L) \\sim Ueq,
Uanis(C34L) \\sim Ueq: with sigma of 0.01 and sigma for terminal atoms of 0.02
Uanis(C38G) \\sim Ueq, Uanis(C37G) \\sim Ueq, Uanis(C36G) \\sim Ueq,
Uanis(C35G) \\sim Ueq, Uanis(C34G) \\sim Ueq, Uanis(C33G) \\sim Ueq: with sigma
of 0.01 and sigma for terminal atoms of 0.02
Uanis(C9L) \\sim Ueq, Uanis(C10L) \\sim Ueq, Uanis(C11L) \\sim Ueq, Uanis(C12L)
\\sim Ueq, Uanis(C13L) \\sim Ueq, Uanis(C14L) \\sim Ueq: with sigma of 0.01 and
sigma for terminal atoms of 0.02
Uanis(C22G) = Uanis(C33G)
Uanis(C23G) = Uanis(C34G)
Uanis(C24G) = Uanis(C35G)
Uanis(C37G) = Uanis(C26G)
Uanis(C38G) = Uanis(C27G)
Uanis(C25B) = Uanis(C28B)
Uanis(C14L) = Uanis(C20L)
Uanis(C13L) = Uanis(C19L)
Uanis(C12L) = Uanis(C18L)
Uanis(C11L) = Uanis(C17L)
Uanis(C10L) = Uanis(C16L)
Uanis(C9L) = Uanis(C15L)
Uanis(C27L) = Uanis(C40L)
Uanis(C28L) = Uanis(C41L)
Uanis(C29L) = Uanis(C42L)
Uanis(C30L) = Uanis(C43L)
Uanis(C31L) = Uanis(C44L)
Uanis(C32L) = Uanis(C45L)
Uanis(C33L) = Uanis(C46L)
Uanis(C26L) = Uanis(C39L)
Uanis(C25L) = Uanis(C38L)
Uanis(C24L) = Uanis(C37L)
Uanis(C23L) = Uanis(C36L)
Uanis(C22L) = Uanis(C35L)
Uanis(C21L) = Uanis(C34L)
Uanis(C36G) = Uanis(C25G)
Uanis(C26B) = Uanis(C29B)
Uanis(C27B) = Uanis(C30B)
Uanis(C26E) = Uanis(C28E)
Uanis(C27E) = Uanis(C29E)
Uanis(C17F) = Uanis(C30F)
Uanis(C16F) = Uanis(C29F)
Uanis(C15F) = Uanis(C28F)
Uanis(C25F) = Uanis(C32F)
Uanis(C26F) = Uanis(C33F)
Uanis(C27F) = Uanis(C34F)
Uanis(C24F) = Uanis(C31F)
Uanis(C21J) = Uanis(C34J)
Uanis(C20J) = Uanis(C33J)
Uanis(C19J) = Uanis(C32J)
Uanis(C18J) = Uanis(C31J)
Uanis(C22J) = Uanis(C35J)
Uanis(C24J) = Uanis(C37J)
Uanis(C25J) = Uanis(C38J)
Uanis(C27J) = Uanis(C40J)
Uanis(C17J) = Uanis(C30J)
Uanis(C16J) = Uanis(C29J)
Uanis(C28J) = Uanis(C15J)
Uanis(C23J) = Uanis(C36J)
Uanis(C19I) = Uanis(C32I)
Uanis(C18I) = Uanis(C31I)
Uanis(C17I) = Uanis(C30I)
Uanis(C16I) = Uanis(C29I)
Uanis(C15I) = Uanis(C28I)
Uanis(C24I) = Uanis(C33I)
Uanis(C25I) = Uanis(C34I)
Uanis(C26I) = Uanis(C35I)
Uanis(C27I) = Uanis(C36I)
Uanis(C15C) = Uanis(C28C)
Uanis(C16C) = Uanis(C29C)
Uanis(C17C) = Uanis(C30C)
Uanis(C18C) = Uanis(C31C)
Uanis(C19C) = Uanis(C32C)
Uanis(C20C) = Uanis(C33C)
Uanis(C21C) = Uanis(C34C)
Uanis(C22C) = Uanis(C35C)
Uanis(C23C) = Uanis(C36C)
Uanis(C24C) = Uanis(C37C)
Uanis(C25C) = Uanis(C38C)
Uanis(C26C) = Uanis(C39C)
Uanis(C27C) = Uanis(C40C)
Uanis(C23D) = Uanis(C28D)
Uanis(C24D) = Uanis(C5FB)
Uanis(C25D) = Uanis(C29D)
Uanis(C26D) = Uanis(C30D)
Uanis(C19G) = Uanis(C32G)
Uanis(C18G) = Uanis(C31G)
Uanis(C17G) = Uanis(C30G)
Uanis(C16G) = Uanis(C29G)
Uanis(C15G) = Uanis(C28G)
Uanis(C13A) = Uanis(C28A)
Uanis(C14A) = Uanis(C29A)
Uanis(C15A) = Uanis(C30A)
Uanis(C16A) = Uanis(C31A)
Uanis(C17A) = Uanis(C32A)
Uanis(C18A) = Uanis(C33A)
Uanis(C19A) = Uanis(C34A)
Uanis(C20A) = Uanis(C35A)
Uanis(C21A) = Uanis(C36A)
Uanis(C22A) = Uanis(C37A)
Uanis(C25A) = Uanis(C38A)
Uanis(C23A) = Uanis(C39A)
Uanis(C24A) = Uanis(C40A)
Uanis(C22H) = Uanis(C28H)
Uanis(C23H) = Uanis(C29H)
Uanis(C24H) = Uanis(C30H)
Uanis(C25H) = Uanis(C31H)
Uanis(C26H) = Uanis(C32H)
Uanis(C27H) = Uanis(C33H)
Uanis(C24K) = Uanis(C28K)
Uanis(C25K) = Uanis(C29K)
Uanis(C26K) = Uanis(C30K)
Uanis(C27K) = Uanis(C31K)
Uanis(C46J) = Uanis(C39J)
5. Others
 Sof(C33G)=Sof(H33G)=Sof(H33H)=Sof(C34G)=Sof(H34D)=Sof(H34E)=Sof(C35G)=
 Sof(H35E)=Sof(H35F)=Sof(C36G)=Sof(H36E)=Sof(H36F)=Sof(C37G)=Sof(H37E)=
 Sof(H37F)=Sof(C38G)=Sof(H38E)=Sof(H38F)=Sof(H38G)=1-FVAR(1)
 Sof(C22G)=Sof(H22O)=Sof(H22P)=Sof(C23G)=Sof(H23O)=Sof(H23P)=Sof(C24G)=
 Sof(H24P)=Sof(H24Q)=Sof(C25G)=Sof(H25O)=Sof(H25P)=Sof(C26G)=Sof(H26L)=
 Sof(H26M)=Sof(C27G)=Sof(H27M)=Sof(H27N)=Sof(H27O)=FVAR(1)
 Sof(H24F)=Sof(H24G)=Sof(C28B)=Sof(H28D)=Sof(H28E)=Sof(C29B)=Sof(H29C)=
 Sof(H29D)=1-FVAR(2)
 Sof(H24D)=Sof(H24E)=Sof(C25B)=Sof(H25C)=Sof(H25D)=Sof(C26B)=Sof(H26A)=
 Sof(H26B)=FVAR(2)
 Sof(C15L)=Sof(C20L)=Sof(C19L)=Sof(H19L)=Sof(C18L)=Sof(H18L)=Sof(C17L)=
 Sof(H17L)=Sof(C16L)=Sof(H16L)=Sof(C34L)=Sof(H34H)=Sof(H34I)=Sof(H34J)=
 Sof(C35L)=Sof(H35K)=Sof(H35L)=Sof(C36L)=Sof(H36L)=Sof(H36M)=Sof(C37L)=
 Sof(H37I)=Sof(H37J)=Sof(C38L)=Sof(H38J)=Sof(H38K)=Sof(C39L)=Sof(H39G)=
 Sof(H39H)=Sof(C40L)=Sof(C41L)=Sof(H41A)=Sof(H41B)=Sof(C42L)=Sof(H42A)=
 Sof(H42B)=Sof(C43L)=Sof(H43A)=Sof(H43B)=Sof(C44L)=Sof(H44A)=Sof(H44B)=
 Sof(C45L)=Sof(H45A)=Sof(H45B)=Sof(C46L)=Sof(H46C)=Sof(H46D)=Sof(H46E)=1-FVAR(3)
 Sof(C9L)=Sof(C14L)=Sof(C13L)=Sof(H13L)=Sof(C12L)=Sof(H12L)=Sof(C11L)=
 Sof(H11L)=Sof(C10L)=Sof(H10L)=Sof(C21L)=Sof(H21G)=Sof(H21H)=Sof(H21I)=
 Sof(C22L)=Sof(H22Y)=Sof(HD)=Sof(C23L)=Sof(H23Z)=Sof(HH)=Sof(C24L)=Sof(H24Z)=
 Sof(HI)=Sof(C25L)=Sof(H25Y)=Sof(HJ)=Sof(C26L)=Sof(H26T)=Sof(H26U)=Sof(C27L)=
 Sof(C28L)=Sof(H28)=Sof(HO)=Sof(C29L)=Sof(H29X)=Sof(H29Y)=Sof(C30L)=Sof(H30W)=
 Sof(H30X)=Sof(C31L)=Sof(H31R)=Sof(H31S)=Sof(C32L)=Sof(H32O)=Sof(H32P)=
 Sof(C33L)=Sof(H33P)=Sof(H33Q)=Sof(H33R)=FVAR(3)
 Sof(C30B)=Sof(H30C)=Sof(H30D)=Sof(H30E)=1-FVAR(4)
 Sof(C27B)=Sof(H27A)=Sof(H27B)=Sof(H27C)=FVAR(4)
 Sof(H25K)=Sof(H25L)=Sof(C28E)=Sof(H28K)=Sof(H28L)=Sof(C29E)=Sof(H29I)=
 Sof(H29J)=Sof(H29K)=1-FVAR(5)
 Sof(H25I)=Sof(H25J)=Sof(C26E)=Sof(H26H)=Sof(H26I)=Sof(C27E)=Sof(H27G)=
 Sof(H27H)=Sof(H27I)=FVAR(5)
 Sof(H18N)=Sof(H18O)=Sof(C28F)=Sof(H28M)=Sof(H28N)=Sof(H28O)=Sof(C29F)=
 Sof(H29L)=Sof(H29M)=Sof(C30F)=Sof(H30K)=Sof(H30L)=1-FVAR(6)
 Sof(C15F)=Sof(H15L)=Sof(H15M)=Sof(H15N)=Sof(C16F)=Sof(H16M)=Sof(H16N)=
 Sof(C17F)=Sof(H17K)=Sof(H17M)=Sof(H18K)=Sof(H18M)=FVAR(6)
 Sof(H23M)=Sof(H23N)=Sof(C31F)=Sof(H31E)=Sof(H31F)=Sof(C32F)=Sof(H32E)=
 Sof(H32F)=Sof(C33F)=Sof(H33E)=Sof(H33F)=Sof(C34F)=Sof(H34A)=Sof(H34B)=
 Sof(H34C)=1-FVAR(7)
 Sof(H23K)=Sof(H23L)=Sof(C24F)=Sof(H24N)=Sof(H24O)=Sof(C25F)=Sof(H25M)=
 Sof(H25N)=Sof(C26F)=Sof(H26J)=Sof(H26K)=Sof(C27F)=Sof(H27J)=Sof(H27K)=
 Sof(H27L)=FVAR(7)
 Sof(C28J)=Sof(H28X)=Sof(H28Y)=Sof(HM)=Sof(C29J)=Sof(H29T)=Sof(H29U)=Sof(C30J)=
 Sof(H30S)=Sof(H30T)=Sof(C31J)=Sof(H31M)=Sof(H31N)=Sof(C32J)=Sof(H32M)=
 Sof(H32N)=Sof(C33J)=Sof(H33N)=Sof(H33O)=Sof(C34J)=Sof(C35J)=Sof(H35I)=
 Sof(H35J)=Sof(C36J)=Sof(H36J)=Sof(H36K)=Sof(C37J)=Sof(H37G)=Sof(H37H)=
 Sof(C38J)=Sof(H38H)=Sof(H38I)=Sof(C39J)=Sof(H39E)=Sof(H39F)=Sof(C40J)=
 Sof(H40G)=Sof(H40H)=Sof(H40I)=1-FVAR(8)
 Sof(C15J)=Sof(H15X)=Sof(H15Y)=Sof(H)=Sof(C16J)=Sof(H16U)=Sof(H16V)=Sof(C17J)=
 Sof(H17T)=Sof(H17U)=Sof(C18J)=Sof(H18V)=Sof(H18W)=Sof(C19J)=Sof(H19R)=
 Sof(H19S)=Sof(C20J)=Sof(H20W)=Sof(H20X)=Sof(C21J)=Sof(C22J)=Sof(H22U)=
 Sof(H22V)=Sof(C23J)=Sof(H23W)=Sof(H23X)=Sof(C24J)=Sof(H24V)=Sof(H24W)=
 Sof(C25J)=Sof(H25U)=Sof(H25V)=Sof(C46J)=Sof(H46A)=Sof(H46B)=Sof(C27J)=
 Sof(H27V)=Sof(H27W)=Sof(H27X)=FVAR(8)
 Sof(H20U)=Sof(H20V)=Sof(C28I)=Sof(H28U)=Sof(H28V)=Sof(H28W)=Sof(C29I)=
 Sof(H29R)=Sof(H29S)=Sof(C30I)=Sof(H30Q)=Sof(H30R)=Sof(C31I)=Sof(H31K)=
 Sof(H31L)=Sof(C32I)=Sof(H32K)=Sof(H32L)=1-FVAR(9)
 Sof(C15I)=Sof(H15U)=Sof(H15V)=Sof(H15W)=Sof(C16I)=Sof(H16S)=Sof(H16T)=
 Sof(C17I)=Sof(H17R)=Sof(H17S)=Sof(C18I)=Sof(H18T)=Sof(H18U)=Sof(C19I)=
 Sof(H19P)=Sof(H19Q)=Sof(H20S)=Sof(H20T)=FVAR(9)
 Sof(H23U)=Sof(H23V)=Sof(C33I)=Sof(H33L)=Sof(H33M)=Sof(C34I)=Sof(H34F)=
 Sof(H34G)=Sof(C35I)=Sof(H35G)=Sof(H35H)=Sof(C36I)=Sof(H36G)=Sof(H36H)=
 Sof(H36I)=1-FVAR(10)
 Sof(H23S)=Sof(H23T)=Sof(C24I)=Sof(H24T)=Sof(H24U)=Sof(C25I)=Sof(H25S)=
 Sof(H25T)=Sof(C26I)=Sof(H26P)=Sof(H26Q)=Sof(C27I)=Sof(H27S)=Sof(H27T)=
 Sof(H27U)=FVAR(10)
 Sof(C28C)=Sof(H28F)=Sof(H28G)=Sof(H28H)=Sof(C29C)=Sof(H29E)=Sof(H29F)=
 Sof(C30C)=Sof(H30F)=Sof(H30G)=Sof(C31C)=Sof(H31C)=Sof(H31D)=Sof(C32C)=
 Sof(H32C)=Sof(H32D)=Sof(C33C)=Sof(H33C)=Sof(H33D)=Sof(C34C)=Sof(C35C)=
 Sof(H35C)=Sof(H35D)=Sof(C36C)=Sof(H36C)=Sof(H36D)=Sof(C37C)=Sof(H37C)=
 Sof(H37D)=Sof(C38C)=Sof(H38C)=Sof(H38D)=Sof(C39C)=Sof(H39C)=Sof(H39D)=
 Sof(C40C)=Sof(H40D)=Sof(H40E)=Sof(H40F)=1-FVAR(11)
 Sof(C15C)=Sof(H15C)=Sof(H15D)=Sof(H15E)=Sof(C16C)=Sof(H16F)=Sof(H16G)=
 Sof(C17C)=Sof(H17E)=Sof(H17F)=Sof(C18C)=Sof(H18E)=Sof(H18F)=Sof(C19C)=
 Sof(H19C)=Sof(H19D)=Sof(C20C)=Sof(H20E)=Sof(H20F)=Sof(C21C)=Sof(C22C)=
 Sof(H22E)=Sof(H22F)=Sof(C23C)=Sof(H23E)=Sof(H23F)=Sof(C24C)=Sof(H24H)=
 Sof(H24I)=Sof(C25C)=Sof(H25E)=Sof(H25F)=Sof(C26C)=Sof(H26C)=Sof(H26D)=
 Sof(C27C)=Sof(H27D)=Sof(H27E)=Sof(H27F)=FVAR(11)
 Sof(C5FB)=Sof(H5FA)=Sof(H5FB)=Sof(H22I)=Sof(H22J)=Sof(C28D)=Sof(H28I)=
 Sof(H28J)=Sof(C29D)=Sof(H29G)=Sof(H29H)=Sof(C30D)=Sof(H30H)=Sof(H30I)=
 Sof(H30J)=1-FVAR(12)
 Sof(H22G)=Sof(H22H)=Sof(C23D)=Sof(H23G)=Sof(H23H)=Sof(C24D)=Sof(H24J)=
 Sof(H24K)=Sof(C25D)=Sof(H25G)=Sof(H25H)=Sof(C26D)=Sof(H26E)=Sof(H26F)=
 Sof(H26G)=FVAR(12)
 Sof(H20O)=Sof(H20P)=Sof(C28G)=Sof(H28P)=Sof(H28Q)=Sof(H28R)=Sof(C29G)=
 Sof(H29N)=Sof(H29O)=Sof(C30G)=Sof(H30M)=Sof(H30N)=Sof(C31G)=Sof(H31G)=
 Sof(H31H)=Sof(C32G)=Sof(H32G)=Sof(H32H)=1-FVAR(13)
 Sof(C15G)=Sof(H15O)=Sof(H15P)=Sof(H15Q)=Sof(C16G)=Sof(H16O)=Sof(H16P)=
 Sof(C17G)=Sof(H17N)=Sof(H17O)=Sof(C18G)=Sof(H18P)=Sof(H18Q)=Sof(C19G)=
 Sof(H19K)=Sof(H19M)=Sof(H20M)=Sof(H20N)=FVAR(13)
 Sof(C28A)=Sof(H28A)=Sof(H28B)=Sof(H28C)=Sof(C29A)=Sof(H29A)=Sof(H29B)=
 Sof(C30A)=Sof(H30A)=Sof(H30B)=Sof(C31A)=Sof(H31A)=Sof(H31B)=Sof(C32A)=
 Sof(H32A)=Sof(H32B)=Sof(C33A)=Sof(H33A)=Sof(H33B)=Sof(C34A)=Sof(C35A)=
 Sof(H35A)=Sof(H35B)=Sof(C36A)=Sof(H36A)=Sof(H36B)=Sof(C37A)=Sof(H37A)=
 Sof(H37B)=Sof(C38A)=Sof(H38A)=Sof(H38B)=Sof(C39A)=Sof(H39A)=Sof(H39B)=
 Sof(C40A)=Sof(H40A)=Sof(H40B)=Sof(H40C)=1-FVAR(14)
 Sof(C13A)=Sof(H13A)=Sof(H13B)=Sof(H13C)=Sof(C14A)=Sof(H14A)=Sof(H14B)=
 Sof(C15A)=Sof(H15A)=Sof(H15B)=Sof(C16A)=Sof(H16A)=Sof(H16B)=Sof(C17A)=
 Sof(H17A)=Sof(H17B)=Sof(C18A)=Sof(H18A)=Sof(H18B)=Sof(C19A)=Sof(C20A)=
 Sof(H20A)=Sof(H20B)=Sof(C21A)=Sof(H21A)=Sof(H21B)=Sof(C22A)=Sof(H22A)=
 Sof(H22B)=Sof(C23A)=Sof(H23A)=Sof(H23B)=Sof(C24A)=Sof(H24A)=Sof(H24B)=
 Sof(H24C)=Sof(C25A)=Sof(H25A)=Sof(H25B)=FVAR(14)
 Sof(C28H)=Sof(H28S)=Sof(H28T)=Sof(C29H)=Sof(H29P)=Sof(H29Q)=Sof(C30H)=
 Sof(H30O)=Sof(H30P)=Sof(C31H)=Sof(H31I)=Sof(H31J)=Sof(C32H)=Sof(H32I)=
 Sof(H32J)=Sof(C33H)=Sof(H33I)=Sof(H33J)=Sof(H33K)=1-FVAR(15)
 Sof(C22H)=Sof(H22Q)=Sof(H22R)=Sof(C23H)=Sof(H23Q)=Sof(H23R)=Sof(C24H)=
 Sof(H24R)=Sof(H24S)=Sof(C25H)=Sof(H25Q)=Sof(H25R)=Sof(C26H)=Sof(H26N)=
 Sof(H26O)=Sof(C27H)=Sof(H27P)=Sof(H27Q)=Sof(H27R)=FVAR(15)
 Sof(HF)=Sof(HG)=Sof(C28K)=Sof(H28Z)=Sof(HN)=Sof(C29K)=Sof(H29V)=Sof(H29W)=
 Sof(C30K)=Sof(H30U)=Sof(H30V)=Sof(C31K)=Sof(H31O)=Sof(H31P)=Sof(H31Q)=1-
 FVAR(16)
 Sof(H23Y)=Sof(HE)=Sof(C24K)=Sof(H24X)=Sof(H24Y)=Sof(C25K)=Sof(H25W)=Sof(H25X)=
 Sof(C26K)=Sof(H26R)=Sof(H26S)=Sof(C27K)=Sof(H27Y)=Sof(HK)=Sof(HL)=FVAR(16)
6.a Secondary CH2 refined with riding coordinates:
 C5FB(H5FA,H5FB), C14A(H14A,H14B), C15A(H15A,H15B), C16A(H16A,H16B), C16C(H16F,
 H16G), C16D(H16H,H16I), C16E(H16J,H16K), C16F(H16M,H16N), C16G(H16O,H16P),
 C16H(H16Q,H16R), C16I(H16S,H16T), C16J(H16U,H16V), C16K(H16W,H16X), C17A(H17A,
 H17B), C17B(H17C,H17D), C17C(H17E,H17F), C17D(H17G,H17H), C17E(H17I,H17J),
 C17F(H17K,H17M), C17G(H17N,H17O), C17H(H17P,H17Q), C17I(H17R,H17S), C17J(H17T,
 H17U), C17K(H17V,H17W), C18A(H18A,H18B), C18B(H18C,H18D), C18C(H18E,H18F),
 C18D(H18G,H18H), C18E(H18I,H18J), C18F(H18K,H18M), C18F(H18N,H18O), C18G(H18P,
 H18Q), C18H(H18R,H18S), C18I(H18T,H18U), C18J(H18V,H18W), C18K(H18X,H18Y),
 C19B(H19A,H19B), C19C(H19C,H19D), C19D(H19E,H19F), C19E(H19G,H19H), C19F(H19I,
 H19J), C19G(H19K,H19M), C19H(H19N,H19O), C19I(H19P,H19Q), C19J(H19R,H19S),
 C19K(H19T,H19U), C20A(H20A,H20B), C20B(H20C,H20D), C20C(H20E,H20F), C20D(H20G,
 H20H), C20E(H20I,H20J), C20F(H20K,H20L), C20G(H20M,H20N), C20G(H20O,H20P),
 C20H(H20Q,H20R), C20I(H20S,H20T), C20I(H20U,H20V), C20J(H20W,H20X), C20K(H20Y,
 HC), C21A(H21A,H21B), C21B(H21C,H21D), C21D(H21E,H21F), C22A(H22A,H22B),
 C22B(H22C,H22D), C22C(H22E,H22F), C22D(H22G,H22H), C22D(H22I,H22J), C22E(H22K,
 H22L), C22F(H22M,H22N), C22G(H22O,H22P), C22H(H22Q,H22R), C22I(H22S,H22T),
 C22J(H22U,H22V), C22K(H22W,H22X), C22L(H22Y,HD), C23A(H23A,H23B), C23B(H23C,
 H23D), C23C(H23E,H23F), C23D(H23G,H23H), C23E(H23I,H23J), C23F(H23K,H23L),
 C23F(H23M,H23N), C23G(H23O,H23P), C23H(H23Q,H23R), C23I(H23S,H23T), C23I(H23U,
 H23V), C23J(H23W,H23X), C23K(H23Y,HE), C23K(HF,HG), C23L(H23Z,HH), C24B(H24D,
 H24E), C24B(H24F,H24G), C24C(H24H,H24I), C24D(H24J,H24K), C24E(H24L,H24M),
 C24F(H24N,H24O), C24G(H24P,H24Q), C24H(H24R,H24S), C24I(H24T,H24U), C24J(H24V,
 H24W), C24K(H24X,H24Y), C24L(H24Z,HI), C25A(H25A,H25B), C25B(H25C,H25D),
 C25C(H25E,H25F), C25D(H25G,H25H), C25E(H25I,H25J), C25E(H25K,H25L), C25F(H25M,
 H25N), C25G(H25O,H25P), C25H(H25Q,H25R), C25I(H25S,H25T), C25J(H25U,H25V),
 C25K(H25W,H25X), C25L(H25Y,HJ), C26B(H26A,H26B), C26C(H26C,H26D), C26E(H26H,
 H26I), C26F(H26J,H26K), C26G(H26L,H26M), C26H(H26N,H26O), C26I(H26P,H26Q),
 C46J(H46A,H46B), C26K(H26R,H26S), C26L(H26T,H26U), C28B(H28D,H28E), C28D(H28I,
 H28J), C28E(H28K,H28L), C28H(H28S,H28T), C28K(H28Z,HN), C28L(H28,HO),
 C29A(H29A,H29B), C29B(H29C,H29D), C29C(H29E,H29F), C29D(H29G,H29H), C29F(H29L,
 H29M), C29G(H29N,H29O), C29H(H29P,H29Q), C29I(H29R,H29S), C29J(H29T,H29U),
 C29K(H29V,H29W), C29L(H29X,H29Y), C30A(H30A,H30B), C30C(H30F,H30G), C30F(H30K,
 H30L), C30G(H30M,H30N), C30H(H30O,H30P), C30I(H30Q,H30R), C30J(H30S,H30T),
 C30K(H30U,H30V), C30L(H30W,H30X), C31A(H31A,H31B), C31C(H31C,H31D), C31F(H31E,
 H31F), C31G(H31G,H31H), C31H(H31I,H31J), C31I(H31K,H31L), C31J(H31M,H31N),
 C31L(H31R,H31S), C32A(H32A,H32B), C32C(H32C,H32D), C32F(H32E,H32F), C32G(H32G,
 H32H), C32H(H32I,H32J), C32I(H32K,H32L), C32J(H32M,H32N), C32L(H32O,H32P),
 C33A(H33A,H33B), C33C(H33C,H33D), C33F(H33E,H33F), C33G(H33G,H33H), C33I(H33L,
 H33M), C33J(H33N,H33O), C34G(H34D,H34E), C34I(H34F,H34G), C35A(H35A,H35B),
 C35C(H35C,H35D), C35G(H35E,H35F), C35I(H35G,H35H), C35J(H35I,H35J), C35L(H35K,
 H35L), C36A(H36A,H36B), C36C(H36C,H36D), C36G(H36E,H36F), C36J(H36J,H36K),
 C36L(H36L,H36M), C37A(H37A,H37B), C37C(H37C,H37D), C37G(H37E,H37F), C37J(H37G,
 H37H), C37L(H37I,H37J), C38A(H38A,H38B), C38C(H38C,H38D), C38J(H38H,H38I),
 C38L(H38J,H38K), C39A(H39A,H39B), C39C(H39C,H39D), C39J(H39E,H39F), C39L(H39G,
 H39H), C41L(H41A,H41B), C42L(H42A,H42B), C43L(H43A,H43B), C44L(H44A,H44B),
 C45L(H45A,H45B)
6.b Aromatic/amide H refined with riding coordinates:
 C2A(H2A), C3A(H3A), C4A(H4A), C4B(H4B), C4C(H4C), C4D(H4D), C4E(H4E),
 C4F(H4F), C4G(H4G), C4H(H4H), C4I(H4I), C4J(H4J), C4K(H4K), C4L(H4L), C5A(H5A),
  C5H(H5H), C6B(H6B), C6C(H6C), C6D(H6D), C6E(H6E), C6F(H6F), C6G(H6G),
 C6I(H6I), C6J(H6J), C6K(H6K), C6L(H6L), C7B(H7B), C7C(H7C), C7D(H7D), C7E(H7E),
  C7F(H7F), C7G(H7G), C7I(H7I), C7J(H7J), C7K(H7K), C7L(H7L), C8A(H8A),
 C8H(H8H), C9A(H9A), C13L(H13L), C12L(H12L), C11L(H11L), C10L(H10L), C10B(H10B),
  C10C(H10C), C10D(H10D), C10E(H10E), C10F(H10F), C10G(H10G), C10H(H10H),
 C10I(H10I), C10J(H10J), C10K(H10K), C11A(H11A), C11B(H11B), C11C(H11C),
 C11D(H11D), C11E(H11E), C11F(H11F), C11G(H11G), C11H(H11H), C11I(H11I),
 C11J(H11J), C11K(H11K), C12B(H12B), C12C(H12C), C12D(H12D), C12E(H12E),
 C12F(H12F), C12G(H12G), C12H(H12H), C12I(H12I), C12J(H12J), C12K(H12K),
 C13B(H13D), C13C(H13E), C13D(H13F), C13E(H13G), C13F(H13H), C13G(H13I),
 C13H(H13J), C13I(H13K), C13J(H13M), C13K(H13N), C19L(H19L), C18L(H18L),
 C17L(H17L), C16L(H16L)
6.c Fitted hexagon refined as free rotating group:
 C9L(C14L,C13L,C12L,C11L,C10L), C15L(C20L,C19L,C18L,C17L,C16L)
6.d Idealised Me refined as rotating group:
 C13A(H13A,H13B,H13C), C15C(H15C,H15D,H15E), C15D(H15F,H15G,H15H), C15E(H15I,
 H15J,H15K), C15F(H15L,H15M,H15N), C15G(H15O,H15P,H15Q), C15H(H15R,H15S,H15T),
 C15I(H15U,H15V,H15W), C15J(H15X,H15Y,H), C15K(H15Z,HA,HB), C16B(H16C,H16D,
 H16E), C21L(H21G,H21H,H21I), C24A(H24A,H24B,H24C), C26D(H26E,H26F,H26G),
 C27B(H27A,H27B,H27C), C27C(H27D,H27E,H27F), C27E(H27G,H27H,H27I), C27F(H27J,
 H27K,H27L), C27G(H27M,H27N,H27O), C27H(H27P,H27Q,H27R), C27I(H27S,H27T,H27U),
 C27J(H27V,H27W,H27X), C27K(H27Y,HK,HL), C28A(H28A,H28B,H28C), C28C(H28F,H28G,
 H28H), C28F(H28M,H28N,H28O), C28G(H28P,H28Q,H28R), C28I(H28U,H28V,H28W),
 C28J(H28X,H28Y,HM), C29E(H29I,H29J,H29K), C30B(H30C,H30D,H30E), C30D(H30H,H30I,
 H30J), C31K(H31O,H31P,H31Q), C33H(H33I,H33J,H33K), C33L(H33P,H33Q,H33R),
 C34F(H34A,H34B,H34C), C34L(H34H,H34I,H34J), C36I(H36G,H36H,H36I), C38G(H38E,
 H38F,H38G), C40A(H40A,H40B,H40C), C40C(H40D,H40E,H40F), C40J(H40G,H40H,H40I),
 C46L(H46C,H46D,H46E)
;
_olex2_submission_special_instructions 'No special instructions were received'

loop_
_space_group_symop_operation_xyz
'x, y, z'
'-x, y, -z+1/2'
'x+1/2, y+1/2, z'
'-x+1/2, y+1/2, -z+1/2'
'-x, -y, -z'
'x, -y, z-1/2'
'-x+1/2, -y+1/2, -z'
'x+1/2, -y+1/2, z-1/2'

loop_
_atom_site_label
_atom_site_type_symbol
_atom_site_fract_x
_atom_site_fract_y
_atom_site_fract_z
_atom_site_U_iso_or_equiv
_atom_site_adp_type
_atom_site_occupancy
_atom_site_site_symmetry_order
_atom_site_calc_flag
_atom_site_refinement_flags_posn
_atom_site_refinement_flags_adp
_atom_site_refinement_flags_occupancy
_atom_site_disorder_assembly
_atom_site_disorder_group
Au1 Au 0.63229(2) 0.82674(2) 0.49003(2) 0.07201(11) Uani 1 1 d . U . . .
Au2 Au 0.61722(2) 0.66206(2) 0.48166(2) 0.06045(10) Uani 1 1 d . . . . .
Au3 Au 0.60400(2) 0.53563(2) 0.43132(2) 0.08028(13) Uani 1 1 d . . . . .
Au4 Au 0.59431(2) 0.66807(2) 0.56917(2) 0.07472(12) Uani 1 1 d . . . . .
Au5 Au 0.62528(2) 0.59145(2) 0.55843(2) 0.06418(11) Uani 1 1 d . . . . .
Au6 Au 0.65752(2) 0.46114(2) 0.59104(2) 0.08538(15) Uani 1 1 d . U . . .
Ag1 Ag 0.61697(2) 0.71483(4) 0.42867(2) 0.0913(2) Uani 1 1 d . . . . .
Ag2 Ag 0.64044(2) 0.73125(3) 0.54670(2) 0.06730(19) Uani 1 1 d . . . . .
Ag3 Ag 0.60255(2) 0.52656(4) 0.48841(2) 0.0798(2) Uani 1 1 d . . . . .
Ag4 Ag 0.62790(2) 0.53401(4) 0.61300(2) 0.0769(2) Uani 1 1 d . . . . .
Ag5 Ag 0.59166(2) 0.68318(4) 0.50661(2) 0.0699(2) Uani 1 1 d . . . . .
Ag6 Ag 0.65098(2) 0.56012(4) 0.53800(2) 0.0863(2) Uani 1 1 d . . . . .
C1A C 0.65513(10) 0.9463(5) 0.34580(14) 0.084(3) Uani 1 1 d . . . . .
C1B C 0.63563(9) 0.8454(4) 0.53105(14) 0.0695(19) Uani 1 1 d . U . . .
C1C C 0.60408(11) 0.6084(5) 0.40319(14) 0.078(3) Uani 1 1 d . . . . .
C1D C 0.60388(11) 0.4518(4) 0.45529(16) 0.073(3) Uani 1 1 d . . . . .
C1E C 0.65167(11) 0.6474(4) 0.58711(16) 0.066(3) Uani 1 1 d . . . . .
C1F C 0.59814(9) 0.5373(4) 0.52777(16) 0.062(2) Uani 1 1 d . . . . .
C1G C 0.60252(12) 0.6013(5) 0.60482(17) 0.085(3) Uani 1 1 d . . . . .
C1H C 0.58395(10) 0.7462(5) 0.53614(14) 0.076(3) Uani 1 1 d . . . . .
C1I C 0.65443(12) 0.4587(4) 0.6259(2) 0.090(3) Uani 1 1 d . U . . .
C1J C 0.66290(11) 0.4496(4) 0.55735(18) 0.078(3) Uani 1 1 d . U . . .
C1K C 0.64907(9) 0.6553(4) 0.50756(16) 0.069(2) Uani 1 1 d . . . . .
C1L C 0.58571(9) 0.6694(4) 0.45762(15) 0.065(2) Uani 1 1 d . . . . .
C2A C 0.66428(12) 0.9729(5) 0.33212(16) 0.093(3) Uani 1 1 d . . . . .
H2A H 0.6789 0.9846 0.3459 0.112 Uiso 1 1 calc R . . . .
C2B C 0.63717(8) 0.8627(4) 0.55555(14) 0.0673(19) Uani 1 1 d . U . . .
C2C C 0.60239(12) 0.6397(6) 0.38196(16) 0.092(3) Uani 1 1 d . . . . .
C2D C 0.60299(11) 0.4000(5) 0.46944(18) 0.083(3) Uani 1 1 d . . . . .
C2E C 0.66831(10) 0.6815(4) 0.60466(16) 0.066(3) Uani 1 1 d . . . . .
C2F C 0.58018(8) 0.5150(4) 0.50782(15) 0.062(2) Uani 1 1 d . . . . .
C2G C 0.60556(10) 0.5690(4) 0.62794(17) 0.072(3) Uani 1 1 d . . . . .
C2H C 0.57871(9) 0.7971(4) 0.51734(15) 0.070(2) Uani 1 1 d . . . . .
C2I C 0.65475(12) 0.4508(4) 0.6498(2) 0.085(3) Uani 1 1 d . U . . .
C2J C 0.66642(12) 0.4433(4) 0.53741(19) 0.084(3) Uani 1 1 d . U . . .
C2K C 0.66812(8) 0.6564(5) 0.52655(15) 0.070(3) Uani 1 1 d . . . . .
C2L C 0.56727(8) 0.6700(4) 0.44399(13) 0.054(2) Uani 1 1 d . . . . .
C3A C 0.65171(13) 0.9823(6) 0.29796(19) 0.107(4) Uani 1 1 d . . . . .
H3A H 0.6580 0.9998 0.2885 0.128 Uiso 1 1 calc R . . . .
C3B C 0.63396(8) 0.8710(4) 0.62548(13) 0.0477(19) Uani 1 1 d . . . . .
C3C C 0.57706(10) 0.6925(6) 0.29464(17) 0.087(3) Uani 1 1 d . . . . .
C3D C 0.60891(10) 0.2731(4) 0.53003(18) 0.074(3) Uani 1 1 d . . . . .
C3E C 0.71051(10) 0.8172(4) 0.65422(19) 0.076(3) Uani 1 1 d . . . . .
C3F C 0.53212(10) 0.4151(5) 0.44025(18) 0.079(3) Uani 1 1 d . . . . .
C3G C 0.61540(11) 0.5797(5) 0.7089(2) 0.090(3) Uani 1 1 d . . . . .
C3H C 0.57063(11) 0.8583(4) 0.49578(16) 0.074(3) Uani 1 1 d . . . . .
C3I C 0.65462(11) 0.3204(4) 0.70361(18) 0.074(3) Uani 1 1 d . . . . .
C3J C 0.66873(13) 0.4503(8) 0.4664(3) 0.144(5) Uani 1 1 d . . . . .
C3K C 0.72503(9) 0.6088(5) 0.58266(18) 0.075(3) Uani 1 1 d . . . . .
C3L C 0.51255(8) 0.7080(5) 0.41372(15) 0.083(3) Uani 1 1 d D . . . .
C4A C 0.63075(12) 0.9671(6) 0.27769(17) 0.114(4) Uani 1 1 d . . . . .
H4A H 0.6226 0.9746 0.2544 0.136 Uiso 1 1 calc R . . . .
C4B C 0.63176(8) 0.8471(4) 0.59786(13) 0.055(2) Uani 1 1 d . . . . .
H4B H 0.6256 0.8019 0.5886 0.066 Uiso 1 1 calc R . . . .
C4C C 0.58004(11) 0.6687(6) 0.32291(17) 0.101(4) Uani 1 1 d . . . . .
H4C H 0.5682 0.6533 0.3215 0.121 Uiso 1 1 calc R . . . .
C4D C 0.61165(10) 0.3314(5) 0.51703(19) 0.081(3) Uani 1 1 d . . . . .
H4D H 0.6209 0.3683 0.5316 0.098 Uiso 1 1 calc R . . . .
C4E C 0.69081(10) 0.7860(4) 0.63413(18) 0.073(3) Uani 1 1 d . . . . .
H4E H 0.6784 0.8135 0.6249 0.088 Uiso 1 1 calc R . . . .
C4F C 0.55345(9) 0.4318(5) 0.46509(16) 0.078(3) Uani 1 1 d . . . . .
H4F H 0.5643 0.4020 0.4690 0.094 Uiso 1 1 calc R . . . .
C4G C 0.61391(11) 0.5975(5) 0.68181(19) 0.098(3) Uani 1 1 d . . . . .
H4G H 0.6167 0.6448 0.6792 0.118 Uiso 1 1 calc R . . . .
C4H C 0.55422(13) 0.8961(5) 0.49150(18) 0.096(4) Uani 1 1 d . . . . .
H4H H 0.5490 0.8828 0.5031 0.115 Uiso 1 1 calc R . . . .
C4I C 0.65379(11) 0.3482(5) 0.67854(19) 0.081(3) Uani 1 1 d . . . . .
H4I H 0.6517 0.3181 0.6619 0.097 Uiso 1 1 calc R . . . .
C4J C 0.66223(12) 0.4600(7) 0.4856(2) 0.116(5) Uani 1 1 d . . . . .
H4J H 0.6504 0.4899 0.4775 0.139 Uiso 1 1 calc R . . . .
C4K C 0.70345(9) 0.6022(4) 0.55785(17) 0.072(3) Uani 1 1 d . . . . .
H4K H 0.6975 0.5582 0.5468 0.086 Uiso 1 1 calc R . . . .
C4L C 0.53404(10) 0.7143(5) 0.43081(17) 0.084(3) Uani 1 1 d . . . . .
H4L H 0.5419 0.7503 0.4471 0.101 Uiso 1 1 calc R . . . .
C5A C 0.62110(13) 0.9405(6) 0.29076(17) 0.102(4) Uani 1 1 d . . . . .
H5A H 0.6065 0.9287 0.2768 0.122 Uiso 1 1 calc R . . . .
C5B C 0.63833(8) 0.8882(4) 0.58396(14) 0.057(2) Uani 1 1 d . . . . .
C5C C 0.60040(11) 0.6673(6) 0.35344(18) 0.089(3) Uani 1 1 d . . . . .
C5D C 0.60129(10) 0.3379(5) 0.48315(19) 0.079(3) Uani 1 1 d . . . . .
C5E C 0.68926(9) 0.7134(4) 0.62739(16) 0.063(3) Uani 1 1 d . . . . .
C5F C 0.55849(9) 0.4923(4) 0.48393(15) 0.061(2) Uani 1 1 d . . . . .
C5FB C 0.68592(10) 0.2398(9) 0.5835(2) 0.177(4) Uani 0.483(9) 1 d D . P A 2
H5FA H 0.6812 0.2899 0.5795 0.213 Uiso 0.483(9) 1 calc R . P A 2
H5FB H 0.6805 0.2185 0.5619 0.213 Uiso 0.483(9) 1 calc R . P A 2
C5G C 0.60827(11) 0.5464(5) 0.65774(19) 0.088(3) Uani 1 1 d . . . . .
C5H C 0.54568(13) 0.9536(5) 0.47008(19) 0.096(4) Uani 1 1 d . . . . .
H5H H 0.5347 0.9805 0.4672 0.115 Uiso 1 1 calc R . . . .
C5I C 0.65603(12) 0.4217(5) 0.6773(2) 0.090(4) Uani 1 1 d . . . . .
C5J C 0.67220(11) 0.4282(5) 0.5160(2) 0.092(3) Uani 1 1 d . . . . .
C5K C 0.69054(9) 0.6614(4) 0.54925(16) 0.066(3) Uani 1 1 d . . . . .
C5L C 0.54414(9) 0.6671(5) 0.42382(16) 0.069(3) Uani 1 1 d . . . . .
C6A C 0.63371(11) 0.9319(5) 0.32499(14) 0.078(3) Uani 1 1 d . . . . .
C6B C 0.64754(8) 0.9546(4) 0.59696(15) 0.059(2) Uani 1 1 d . . . . .
H6B H 0.6517 0.9834 0.5867 0.071 Uiso 1 1 calc R . . . .
C6C C 0.61721(11) 0.6884(5) 0.35431(16) 0.086(3) Uani 1 1 d . . . . .
H6C H 0.6311 0.6855 0.3749 0.104 Uiso 1 1 calc R . . . .
C6D C 0.58840(10) 0.2817(5) 0.46243(16) 0.076(3) Uani 1 1 d . . . . .
H6D H 0.5816 0.2840 0.4393 0.091 Uiso 1 1 calc R . . . .
C6E C 0.70733(10) 0.6735(4) 0.64120(17) 0.074(3) Uani 1 1 d . . . . .
H6E H 0.7061 0.6240 0.6369 0.089 Uiso 1 1 calc R . . . .
C6F C 0.54289(9) 0.5353(4) 0.47919(15) 0.065(2) Uani 1 1 d . . . . .
H6F H 0.5467 0.5761 0.4927 0.079 Uiso 1 1 calc R . . . .
C6G C 0.60508(10) 0.4769(5) 0.66295(19) 0.083(3) Uani 1 1 d . . . . .
H6G H 0.6013 0.4415 0.6469 0.099 Uiso 1 1 calc R . . . .
C6H C 0.55302(13) 0.9722(4) 0.4529(2) 0.088(4) Uani 1 1 d . . . . .
C6I C 0.65919(11) 0.4642(4) 0.70175(19) 0.080(3) Uani 1 1 d . . . . .
H6I H 0.6612 0.5138 0.7013 0.095 Uiso 1 1 calc R . . . .
C6J C 0.69017(14) 0.3849(6) 0.5307(3) 0.126(5) Uani 1 1 d . . . . .
H6J H 0.6975 0.3643 0.5521 0.151 Uiso 1 1 calc R . . . .
C6K C 0.69936(10) 0.7271(5) 0.56358(18) 0.079(3) Uani 1 1 d . . . . .
H6K H 0.6906 0.7678 0.5567 0.095 Uiso 1 1 calc R . . . .
C6L C 0.53302(10) 0.6156(4) 0.40000(15) 0.067(3) Uani 1 1 d . . . . .
H6L H 0.5403 0.5835 0.3960 0.080 Uiso 1 1 calc R . . . .
C7A C 0.62876(9) 0.9067(5) 0.34671(14) 0.077(3) Uani 1 1 d . . . . .
C7B C 0.65034(9) 0.9772(4) 0.62467(15) 0.066(3) Uani 1 1 d . . . . .
H7B H 0.6569 1.0219 0.6341 0.079 Uiso 1 1 calc R . . . .
C7C C 0.61492(10) 0.7126(6) 0.32770(18) 0.093(4) Uani 1 1 d . . . . .
H7C H 0.6268 0.7276 0.3294 0.111 Uiso 1 1 calc R . . . .
C7D C 0.58550(11) 0.2241(5) 0.47505(18) 0.084(3) Uani 1 1 d . . . . .
H7D H 0.5762 0.1872 0.4608 0.101 Uiso 1 1 calc R . . . .
C7E C 0.72708(11) 0.7044(4) 0.66116(19) 0.079(3) Uani 1 1 d . . . . .
H7E H 0.7394 0.6765 0.6705 0.095 Uiso 1 1 calc R . . . .
C7F C 0.52158(10) 0.5190(4) 0.45463(18) 0.076(3) Uani 1 1 d . . . . .
H7F H 0.5108 0.5482 0.4514 0.091 Uiso 1 1 calc R . . . .
C7G C 0.60723(10) 0.4586(5) 0.69074(17) 0.078(3) Uani 1 1 d . . . . .
H7G H 0.6053 0.4107 0.6942 0.094 Uiso 1 1 calc R . . . .
C7H C 0.56975(12) 0.9348(5) 0.45774(19) 0.084(3) Uani 1 1 d . . . . .
C7I C 0.65955(11) 0.4370(4) 0.7269(2) 0.083(4) Uani 1 1 d . . . . .
H7I H 0.6615 0.4676 0.7433 0.099 Uiso 1 1 calc R . . . .
C7J C 0.69625(13) 0.3750(5) 0.5101(3) 0.128(5) Uani 1 1 d . . . . .
H7J H 0.7079 0.3448 0.5176 0.154 Uiso 1 1 calc R . . . .
C7K C 0.72104(10) 0.7327(5) 0.58793(18) 0.080(3) Uani 1 1 d . . . . .
H7K H 0.7272 0.7773 0.5981 0.096 Uiso 1 1 calc R . . . .
C7L C 0.51182(10) 0.6099(5) 0.38211(19) 0.082(3) Uani 1 1 d . . . . .
H7L H 0.5040 0.5761 0.3647 0.098 Uiso 1 1 calc R . . . .
C8A C 0.60968(11) 0.8851(6) 0.33923(15) 0.097(4) Uani 1 1 d . . . . .
H8A H 0.5970 0.8864 0.3169 0.117 Uiso 1 1 calc R . . . .
C8B C 0.64378(9) 0.9360(4) 0.63945(15) 0.057(2) Uani 1 1 d . . . . .
C8C C 0.59465(11) 0.7153(6) 0.29769(19) 0.100(4) Uani 1 1 d . . . . .
C8D C 0.59616(10) 0.2198(4) 0.50851(18) 0.070(3) Uani 1 1 d . . . . .
C8E C 0.72877(10) 0.7752(4) 0.66740(18) 0.071(3) Uani 1 1 d . . . . .
C8F C 0.51639(10) 0.4604(5) 0.43525(17) 0.076(3) Uani 1 1 d . . . . .
C8G C 0.61215(10) 0.5100(5) 0.71386(17) 0.080(3) Uani 1 1 d . . . . .
C8H C 0.57811(10) 0.8779(5) 0.47891(17) 0.077(3) Uani 1 1 d . . . . .
H8H H 0.5893 0.8516 0.4820 0.093 Uiso 1 1 calc R . . . .
C8I C 0.65702(9) 0.3643(4) 0.72827(17) 0.070(3) Uani 1 1 d . . . . .
C8J C 0.68557(14) 0.4085(7) 0.4791(3) 0.130(5) Uani 1 1 d . . . . .
C8K C 0.73384(9) 0.6735(5) 0.59756(18) 0.074(3) Uani 1 1 d . . . . .
C8L C 0.50178(10) 0.6539(5) 0.38958(19) 0.085(3) Uani 1 1 d . . . . .
C9A C 0.60907(10) 0.8617(6) 0.36414(15) 0.088(3) Uani 1 1 d . . . . .
H9A H 0.5959 0.8491 0.3591 0.105 Uiso 1 1 calc R . . . .
C9B C 0.64514(10) 0.9462(4) 0.66889(15) 0.061(3) Uani 1 1 d . . . . .
C9C C 0.58708(11) 0.7397(7) 0.26416(17) 0.104(4) Uani 1 1 d . . . . .
C9D C 0.59645(11) 0.1635(4) 0.52876(19) 0.080(3) Uani 1 1 d . . . . .
C9E C 0.74732(10) 0.8222(4) 0.6867(2) 0.082(3) Uani 1 1 d . . . . .
C9F C 0.49552(11) 0.4330(6) 0.4071(2) 0.093(4) Uani 1 1 d . . . . .
C9G C 0.61567(11) 0.5021(6) 0.74484(19) 0.092(4) Uani 1 1 d . . . . .
C9H C 0.54602(14) 1.0264(5) 0.4284(2) 0.103(4) Uani 1 1 d . . . . .
C9I C 0.65558(10) 0.3203(4) 0.75036(18) 0.075(3) Uani 1 1 d . . . . .
C9J C 0.68859(14) 0.4049(7) 0.4528(2) 0.140(4) Uani 1 1 d . . . . .
C9K C 0.75644(10) 0.6651(5) 0.62419(19) 0.084(3) Uani 1 1 d . . . . .
C9L C 0.47924(9) 0.6595(4) 0.37061(16) 0.083(2) Uani 0.499(4) 1 d . U P B 1
C14L C 0.47592(14) 0.7104(5) 0.3866(2) 0.086(2) Uani 0.499(4) 1 d DG U P B 1
C13L C 0.45592(17) 0.7185(6) 0.3781(3) 0.096(3) Uani 0.499(4) 1 d G U P B 1
H13L H 0.4537 0.7533 0.3890 0.115 Uiso 0.499(4) 1 calc R . P B 1
C12L C 0.43925(12) 0.6757(7) 0.3538(3) 0.099(3) Uani 0.499(4) 1 d G U P B 1
H12L H 0.4256 0.6813 0.3480 0.119 Uiso 0.499(4) 1 calc R . P B 1
C11L C 0.44257(11) 0.6248(7) 0.3378(3) 0.095(3) Uani 0.499(4) 1 d G U P B 1
H11L H 0.4312 0.5956 0.3211 0.114 Uiso 0.499(4) 1 calc R . P B 1
C10L C 0.46257(12) 0.6167(5) 0.3462(2) 0.089(3) Uani 0.499(4) 1 d G U P B 1
H10L H 0.4648 0.5819 0.3353 0.107 Uiso 0.499(4) 1 calc R . P B 1
C10A C 0.62756(10) 0.8567(5) 0.39628(15) 0.081(3) Uani 1 1 d . . . . .
C10B C 0.65373(10) 1.0001(4) 0.69191(16) 0.068(3) Uani 1 1 d . . . . .
H10B H 0.6602 1.0400 0.6902 0.082 Uiso 1 1 calc R . . . .
C10C C 0.59789(12) 0.7669(7) 0.2538(2) 0.124(4) Uani 1 1 d . . . . .
H10C H 0.6128 0.7732 0.2691 0.149 Uiso 1 1 calc R . . . .
C10D C 0.58659(12) 0.0991(4) 0.5206(2) 0.090(4) Uani 1 1 d . . . . .
H10D H 0.5772 0.0843 0.4981 0.108 Uiso 1 1 calc R . . . .
C10E C 0.76902(11) 0.8083(5) 0.7045(2) 0.098(4) Uani 1 1 d . . . . .
H10E H 0.7740 0.7615 0.7062 0.118 Uiso 1 1 calc R . . . .
C10F C 0.47554(12) 0.4602(7) 0.3911(2) 0.123(5) Uani 1 1 d . . . . .
H10F H 0.4732 0.5029 0.3982 0.147 Uiso 1 1 calc R . . . .
C10G C 0.61419(14) 0.4464(7) 0.7604(2) 0.127(5) Uani 1 1 d . . . . .
H10G H 0.6102 0.4009 0.7504 0.152 Uiso 1 1 calc R . . . .
C10H C 0.53029(17) 1.0758(6) 0.4138(2) 0.127(5) Uani 1 1 d . . . . .
H10H H 0.5215 1.0794 0.4203 0.153 Uiso 1 1 calc R . . . .
C10I C 0.65657(11) 0.3385(6) 0.77770(19) 0.090(4) Uani 1 1 d . . . . .
H10I H 0.6589 0.3864 0.7850 0.108 Uiso 1 1 calc R . . . .
C10J C 0.70504(17) 0.3687(9) 0.4557(3) 0.190(7) Uani 1 1 d . . . . .
H10J H 0.7154 0.3418 0.4749 0.228 Uiso 1 1 calc R . . . .
C10K C 0.77206(11) 0.7126(5) 0.6470(2) 0.094(4) Uani 1 1 d . . . . .
H10K H 0.7687 0.7612 0.6465 0.113 Uiso 1 1 calc R . . . .
C11A C 0.64696(10) 0.8773(5) 0.40433(14) 0.075(3) Uani 1 1 d . . . . .
H11A H 0.6597 0.8737 0.4265 0.090 Uiso 1 1 calc R . . . .
C11B C 0.65257(12) 0.9938(5) 0.71807(17) 0.085(3) Uani 1 1 d . . . . .
H11B H 0.6581 1.0307 0.7341 0.103 Uiso 1 1 calc R . . . .
C11C C 0.58658(15) 0.7854(9) 0.2204(2) 0.159(6) Uani 1 1 d . . . . .
H11C H 0.5938 0.8032 0.2125 0.191 Uiso 1 1 calc R . . . .
C11D C 0.59036(12) 0.0557(5) 0.5455(2) 0.107(4) Uani 1 1 d . . . . .
H11D H 0.5835 0.0109 0.5397 0.128 Uiso 1 1 calc R . . . .
C11E C 0.78291(12) 0.8650(6) 0.7195(3) 0.120(5) Uani 1 1 d . . . . .
H11E H 0.7976 0.8569 0.7312 0.144 Uiso 1 1 calc R . . . .
C11F C 0.45876(16) 0.4225(8) 0.3638(3) 0.157(7) Uani 1 1 d . . . . .
H11F H 0.4448 0.4395 0.3529 0.188 Uiso 1 1 calc R . . . .
C11G C 0.61839(19) 0.4560(9) 0.7905(3) 0.167(7) Uani 1 1 d . . . . .
H11G H 0.6172 0.4172 0.8011 0.201 Uiso 1 1 calc R . . . .
C11H C 0.5270(2) 1.1193(7) 0.3904(3) 0.156(7) Uani 1 1 d . . . . .
H11H H 0.5157 1.1524 0.3801 0.187 Uiso 1 1 calc R . . . .
C11I C 0.65418(11) 0.2870(6) 0.79369(19) 0.093(3) Uani 1 1 d . . . . .
H11I H 0.6544 0.2998 0.8118 0.112 Uiso 1 1 calc R . . . .
C11J C 0.70537(19) 0.3744(11) 0.4291(4) 0.228(9) Uani 1 1 d . . . . .
H11J H 0.7156 0.3495 0.4291 0.273 Uiso 1 1 calc R . . . .
C11K C 0.79243(11) 0.6888(6) 0.6703(2) 0.108(4) Uani 1 1 d . . . . .
H11K H 0.8033 0.7209 0.6859 0.130 Uiso 1 1 calc R . . . .
C12A C 0.64733(10) 0.9029(5) 0.37952(15) 0.074(3) Uani 1 1 d . . . . .
C12B C 0.64353(12) 0.9354(5) 0.72097(18) 0.090(3) Uani 1 1 d . . . . .
H12B H 0.6432 0.9322 0.7391 0.108 Uiso 1 1 calc R . . . .
C12C C 0.56518(16) 0.7775(9) 0.1993(2) 0.175(7) Uani 1 1 d . . . . .
H12C H 0.5576 0.7899 0.1766 0.210 Uiso 1 1 calc R . . . .
C12D C 0.60371(12) 0.0756(5) 0.5782(2) 0.099(4) Uani 1 1 d . . . . .
H12D H 0.6064 0.0445 0.5950 0.118 Uiso 1 1 calc R . . . .
C12E C 0.77602(13) 0.9325(6) 0.7178(3) 0.125(5) Uani 1 1 d . . . . .
H12E H 0.7860 0.9701 0.7287 0.150 Uiso 1 1 calc R . . . .
C12F C 0.46144(16) 0.3631(9) 0.3522(3) 0.167(7) Uani 1 1 d . . . . .
H12F H 0.4495 0.3401 0.3331 0.201 Uiso 1 1 calc R . . . .
C12G C 0.6242(2) 0.5193(8) 0.8049(3) 0.169(7) Uani 1 1 d . . . . .
H12G H 0.6273 0.5239 0.8259 0.203 Uiso 1 1 calc R . . . .
C12H C 0.5395(2) 1.1176(6) 0.3806(3) 0.169(8) Uani 1 1 d . . . . .
H12H H 0.5372 1.1501 0.3645 0.202 Uiso 1 1 calc R . . . .
C12I C 0.65147(10) 0.2158(6) 0.7844(2) 0.096(4) Uani 1 1 d . . . . .
H12I H 0.6504 0.1801 0.7964 0.115 Uiso 1 1 calc R . . . .
C12J C 0.68994(17) 0.4186(13) 0.4017(3) 0.263(10) Uani 1 1 d . . . . .
H12J H 0.6908 0.4235 0.3841 0.316 Uiso 1 1 calc R . . . .
C12K C 0.79686(12) 0.6193(6) 0.6708(2) 0.112(5) Uani 1 1 d . . . . .
H12K H 0.8110 0.6038 0.6874 0.135 Uiso 1 1 calc R . . . .
C13A C 0.6913(4) 0.5663(6) 0.3777(5) 0.256(10) Uani 0.395(6) 1 d D U P C 1
H13A H 0.6933 0.5607 0.3608 0.385 Uiso 0.395(6) 1 calc GR . P C 1
H13B H 0.6763 0.5755 0.3669 0.385 Uiso 0.395(6) 1 calc GR . P C 1
H13C H 0.6957 0.5227 0.3909 0.385 Uiso 0.395(6) 1 calc GR . P C 1
C13B C 0.63497(10) 0.8816(4) 0.69782(14) 0.075(2) Uani 1 1 d . . . . .
H13D H 0.6284 0.8419 0.6995 0.090 Uiso 1 1 calc R . . . .
C13C C 0.55409(14) 0.7523(8) 0.2098(2) 0.143(5) Uani 1 1 d . . . . .
H13E H 0.5391 0.7492 0.1947 0.171 Uiso 1 1 calc R . . . .
C13D C 0.61328(12) 0.1423(5) 0.5864(2) 0.103(4) Uani 1 1 d . . . . .
H13F H 0.6222 0.1577 0.6089 0.123 Uiso 1 1 calc R . . . .
C13E C 0.75466(12) 0.9465(5) 0.7004(2) 0.107(4) Uani 1 1 d . . . . .
H13G H 0.7499 0.9934 0.6992 0.129 Uiso 1 1 calc R . . . .
C13F C 0.48153(16) 0.3354(7) 0.3678(3) 0.145(6) Uani 1 1 d . . . . .
H13H H 0.4836 0.2928 0.3603 0.174 Uiso 1 1 calc R . . . .
C13G C 0.62606(17) 0.5810(8) 0.7908(3) 0.144(7) Uani 1 1 d . . . . .
H13I H 0.6303 0.6259 0.8016 0.173 Uiso 1 1 calc R . . . .
C13H C 0.55541(19) 1.0681(6) 0.3946(3) 0.137(5) Uani 1 1 d . . . . .
H13J H 0.5640 1.0645 0.3878 0.164 Uiso 1 1 calc R . . . .
C13I C 0.65038(10) 0.1987(5) 0.75707(18) 0.083(3) Uani 1 1 d . . . . .
H13K H 0.6482 0.1507 0.7500 0.099 Uiso 1 1 calc R . . . .
C13J C 0.67388(19) 0.4547(13) 0.3988(3) 0.243(11) Uani 1 1 d . . . . .
H13M H 0.6632 0.4799 0.3792 0.292 Uiso 1 1 calc R . . . .
C13K C 0.78190(11) 0.5691(6) 0.6483(2) 0.107(4) Uani 1 1 d . . . . .
H13N H 0.7854 0.5206 0.6491 0.128 Uiso 1 1 calc R . . . .
C14A C 0.70488(18) 0.6294(5) 0.4008(4) 0.192(5) Uani 0.395(6) 1 d D U P C 1
H14A H 0.7135 0.6149 0.4244 0.231 Uiso 0.395(6) 1 calc R . P C 1
H14B H 0.7146 0.6462 0.3963 0.231 Uiso 0.395(6) 1 calc R . P C 1
C14B C 0.63619(10) 0.8864(4) 0.67246(15) 0.063(3) Uani 1 1 d . . . . .
C14C C 0.56519(12) 0.7314(7) 0.24249(19) 0.109(4) Uani 1 1 d . . . . .
C14D C 0.60987(11) 0.1854(4) 0.5622(2) 0.081(3) Uani 1 1 d . . . . .
C14E C 0.74036(11) 0.8908(4) 0.6848(2) 0.087(4) Uani 1 1 d . . . . .
C14F C 0.49891(12) 0.3734(6) 0.3957(2) 0.109(4) Uani 1 1 d . . . . .
C14G C 0.62098(13) 0.5691(6) 0.7587(2) 0.103(4) Uani 1 1 d . . . . .
C14H C 0.55871(15) 1.0228(5) 0.4192(2) 0.102(4) Uani 1 1 d . . . . .
C14I C 0.65237(10) 0.2498(5) 0.74012(18) 0.075(3) Uani 1 1 d . . . . .
C14J C 0.67428(18) 0.4520(10) 0.4267(3) 0.177(8) Uani 1 1 d . . . . .
C14K C 0.76158(10) 0.5948(5) 0.62486(19) 0.088(3) Uani 1 1 d . . . . .
C15A C 0.68924(16) 0.6880(4) 0.3932(5) 0.161(4) Uani 0.395(6) 1 d D U P C 1
H15A H 0.6853 0.6822 0.4079 0.193 Uiso 0.395(6) 1 calc R . P C 1
H15B H 0.6762 0.6830 0.3700 0.193 Uiso 0.395(6) 1 calc R . P C 1
C15B C 0.62736(8) 0.8362(4) 0.64363(12) 0.0545(19) Uani 1 1 d . . . . .
C15C C 0.5765(2) 0.3274(6) 0.2758(5) 0.230(9) Uani 0.598(6) 1 d D U P D 1
H15C H 0.5852 0.3331 0.2686 0.345 Uiso 0.598(6) 1 calc GR . P D 1
H15D H 0.5691 0.2818 0.2678 0.345 Uiso 0.598(6) 1 calc GR . P D 1
H15E H 0.5856 0.3288 0.3001 0.345 Uiso 0.598(6) 1 calc GR . P D 1
C15D C 0.52745(13) 0.4647(6) 0.5393(2) 0.127(5) Uani 1 1 d . . . . .
H15F H 0.5215 0.4728 0.5161 0.191 Uiso 1 1 calc GR . . . .
H15G H 0.5243 0.5055 0.5474 0.191 Uiso 1 1 calc GR . . . .
H15H H 0.5212 0.4218 0.5407 0.191 Uiso 1 1 calc GR . . . .
C15E C 0.6793(2) 0.9584(9) 0.4928(2) 0.268(12) Uani 1 1 d D . . . .
H15I H 0.6656 0.9801 0.4753 0.402 Uiso 1 1 calc GR . . . .
H15J H 0.6778 0.9067 0.4915 0.402 Uiso 1 1 calc GR . . . .
H15K H 0.6898 0.9725 0.4899 0.402 Uiso 1 1 calc GR . . . .
C15F C 0.53267(14) 0.1256(11) 0.5466(2) 0.176(8) Uani 0.523(12) 1 d D U P E 1
H15L H 0.5172 0.1231 0.5310 0.263 Uiso 0.523(12) 1 calc GR . P E 1
H15M H 0.5370 0.1643 0.5625 0.263 Uiso 0.523(12) 1 calc GR . P E 1
H15N H 0.5383 0.0806 0.5587 0.263 Uiso 0.523(12) 1 calc GR . P E 1
C15G C 0.5302(3) 0.8616(16) 0.6241(3) 0.258(9) Uani 0.603(8) 1 d D U P F 1
H15O H 0.5316 0.8973 0.6117 0.387 Uiso 0.603(8) 1 calc GR . P F 1
H15P H 0.5169 0.8697 0.6208 0.387 Uiso 0.603(8) 1 calc GR . P F 1
H15Q H 0.5299 0.8142 0.6161 0.387 Uiso 0.603(8) 1 calc GR . P F 1
C15H C 0.51655(18) 0.6734(8) 0.3076(3) 0.170(7) Uani 1 1 d . . . . .
H15R H 0.5079 0.7070 0.2892 0.255 Uiso 1 1 calc GR . . . .
H15S H 0.5092 0.6604 0.3165 0.255 Uiso 1 1 calc GR . . . .
H15T H 0.5190 0.6307 0.2994 0.255 Uiso 1 1 calc GR . . . .
C15I C 0.58481(19) 0.0285(5) 0.6652(3) 0.167(7) Uani 0.684(7) 1 d D . P G 1
H15U H 0.5693 0.0283 0.6513 0.251 Uiso 0.684(7) 1 calc GR . P G 1
H15V H 0.5909 0.0151 0.6880 0.251 Uiso 0.684(7) 1 calc GR . P G 1
H15W H 0.5894 -0.0054 0.6563 0.251 Uiso 0.684(7) 1 calc GR . P G 1
C15J C 0.71821(18) 0.8047(14) 0.5030(9) 0.223(8) Uani 0.399(7) 1 d D . P H 1
H15X H 0.7277 0.7696 0.5042 0.334 Uiso 0.399(7) 1 calc GR . P H 1
H15Y H 0.7222 0.8119 0.5252 0.334 Uiso 0.399(7) 1 calc GR . P H 1
H H 0.7194 0.8497 0.4947 0.334 Uiso 0.399(7) 1 calc GR . P H 1
C15K C 0.71108(17) 0.3913(9) 0.6985(3) 0.184(8) Uani 1 1 d . . . . .
H15Z H 0.7002 0.4272 0.6915 0.275 Uiso 1 1 calc GR . . . .
HA H 0.7247 0.4069 0.7190 0.275 Uiso 1 1 calc GR . . . .
HB H 0.7069 0.3463 0.7025 0.275 Uiso 1 1 calc GR . . . .
C15L C 0.47986(9) 0.6598(4) 0.38295(16) 0.083(2) Uani 0.501(4) 1 d . . P B 2
C20L C 0.47924(13) 0.7154(5) 0.4001(2) 0.086(2) Uani 0.501(4) 1 d DG . P B 2
C19L C 0.46094(17) 0.7280(6) 0.3967(3) 0.096(3) Uani 0.501(4) 1 d G . P B 2
H19L H 0.4605 0.7660 0.4085 0.115 Uiso 0.501(4) 1 calc R . P B 2
C18L C 0.44325(14) 0.6850(7) 0.3761(3) 0.099(3) Uani 0.501(4) 1 d G . P B 2
H18L H 0.4307 0.6936 0.3738 0.119 Uiso 0.501(4) 1 calc R . P B 2
C17L C 0.44387(11) 0.6294(7) 0.3590(3) 0.095(3) Uani 0.501(4) 1 d G . P B 2
H17L H 0.4318 0.6000 0.3449 0.114 Uiso 0.501(4) 1 calc R . P B 2
C16L C 0.46217(12) 0.6168(5) 0.3624(2) 0.089(3) Uani 0.501(4) 1 d G . P B 2
H16L H 0.4626 0.5788 0.3506 0.107 Uiso 0.501(4) 1 calc R . P B 2
C16A C 0.69841(16) 0.7628(4) 0.3980(6) 0.144(3) Uani 0.395(6) 1 d D U P C 1
H16A H 0.7056 0.7657 0.3879 0.172 Uiso 0.395(6) 1 calc R . P C 1
H16B H 0.7089 0.7737 0.4220 0.172 Uiso 0.395(6) 1 calc R . P C 1
C16B C 0.7236(2) 0.5875(9) 0.7246(4) 0.214(11) Uani 1 1 d . . . . .
H16C H 0.7276 0.6163 0.7135 0.321 Uiso 1 1 calc GR . . . .
H16D H 0.7277 0.5380 0.7256 0.321 Uiso 1 1 calc GR . . . .
H16E H 0.7308 0.6055 0.7472 0.321 Uiso 1 1 calc GR . . . .
C16C C 0.56031(16) 0.3876(5) 0.2615(2) 0.201(5) Uani 0.598(6) 1 d D U P D 1
H16F H 0.5630 0.4164 0.2799 0.241 Uiso 0.598(6) 1 calc R . P D 1
H16G H 0.5459 0.3674 0.2488 0.241 Uiso 0.598(6) 1 calc R . P D 1
C16D C 0.55130(12) 0.4554(6) 0.5603(2) 0.104(4) Uani 1 1 d . . . . .
H16H H 0.5574 0.4986 0.5583 0.125 Uiso 1 1 calc R . . . .
H16I H 0.5573 0.4507 0.5839 0.125 Uiso 1 1 calc R . . . .
C16E C 0.6864(2) 0.9831(9) 0.5262(2) 0.267(12) Uani 1 1 d D . . . .
H16J H 0.6946 1.0274 0.5315 0.320 Uiso 1 1 calc R . . . .
H16K H 0.6735 0.9961 0.5236 0.320 Uiso 1 1 calc R . . . .
C16F C 0.54129(14) 0.1395(6) 0.52738(19) 0.164(4) Uani 0.523(12) 1 d D U P E 1
H16M H 0.5567 0.1486 0.5430 0.197 Uiso 0.523(12) 1 calc R . P E 1
H16N H 0.5387 0.0978 0.5136 0.197 Uiso 0.523(12) 1 calc R . P E 1
C16G C 0.54890(13) 0.8674(9) 0.6610(3) 0.229(5) Uani 0.603(8) 1 d D U P F 1
H16O H 0.5453 0.8427 0.6740 0.275 Uiso 0.603(8) 1 calc R . P F 1
H16P H 0.5514 0.9180 0.6676 0.275 Uiso 0.603(8) 1 calc R . P F 1
C16H C 0.53749(15) 0.7072(6) 0.3345(2) 0.122(5) Uani 1 1 d . . . . .
H16Q H 0.5466 0.6717 0.3521 0.146 Uiso 1 1 calc R . . . .
H16R H 0.5446 0.7218 0.3250 0.146 Uiso 1 1 calc R . . . .
C16I C 0.59233(13) 0.1019(5) 0.66523(17) 0.133(4) Uani 0.684(7) 1 d D . P G 1
H16S H 0.6060 0.1110 0.6874 0.159 Uiso 0.684(7) 1 calc R . P G 1
H16T H 0.5820 0.1370 0.6618 0.159 Uiso 0.684(7) 1 calc R . P G 1
C16J C 0.69511(16) 0.7778(6) 0.4792(8) 0.198(4) Uani 0.399(7) 1 d D . P H 1
H16U H 0.6865 0.7888 0.4865 0.238 Uiso 0.399(7) 1 calc R . P H 1
H16V H 0.6875 0.7908 0.4556 0.238 Uiso 0.399(7) 1 calc R . P H 1
C16K C 0.71326(16) 0.3815(7) 0.6721(3) 0.159(6) Uani 1 1 d . . . . .
H16W H 0.6994 0.3672 0.6512 0.190 Uiso 1 1 calc R . . . .
H16X H 0.7235 0.3427 0.6786 0.190 Uiso 1 1 calc R . . . .
C17A C 0.67989(17) 0.8161(4) 0.3811(3) 0.119(3) Uani 0.395(6) 1 d D U P C 1
H17A H 0.6752 0.8262 0.3585 0.142 Uiso 0.395(6) 1 calc R . P C 1
H17B H 0.6679 0.7936 0.3787 0.142 Uiso 0.395(6) 1 calc R . P C 1
C17B C 0.69928(17) 0.5920(8) 0.7050(3) 0.169(8) Uani 1 1 d . . . . .
H17C H 0.6920 0.5759 0.6819 0.203 Uiso 1 1 calc R . . . .
H17D H 0.6951 0.5599 0.7153 0.203 Uiso 1 1 calc R . . . .
C17C C 0.56171(15) 0.4352(5) 0.2387(2) 0.184(4) Uani 0.598(6) 1 d D U P D 1
H17E H 0.5573 0.4083 0.2187 0.221 Uiso 0.598(6) 1 calc R . P D 1
H17F H 0.5765 0.4514 0.2505 0.221 Uiso 0.598(6) 1 calc R . P D 1
C17D C 0.55790(12) 0.3923(5) 0.5509(2) 0.095(4) Uani 1 1 d . . . . .
H17G H 0.5516 0.3967 0.5272 0.114 Uiso 1 1 calc R . . . .
H17H H 0.5519 0.3492 0.5533 0.114 Uiso 1 1 calc R . . . .
C17E C 0.6981(3) 0.9415(8) 0.5531(3) 0.225(11) Uani 1 1 d . . . . .
H17I H 0.7131 0.9421 0.5618 0.270 Uiso 1 1 calc R . . . .
H17J H 0.6929 0.8920 0.5470 0.270 Uiso 1 1 calc R . . . .
C17F C 0.52960(16) 0.2048(6) 0.50523(17) 0.160(4) Uani 0.523(12) 1 d D . P E 1
H17K H 0.5144 0.2021 0.4952 0.192 Uiso 0.523(12) 1 calc R . P E 1
H17M H 0.5356 0.2484 0.5189 0.192 Uiso 0.523(12) 1 calc R . P E 1
C17G C 0.56953(13) 0.8353(6) 0.6699(2) 0.211(4) Uani 0.603(8) 1 d D U P F 1
H17N H 0.5663 0.8088 0.6506 0.253 Uiso 0.603(8) 1 calc R . P F 1
H17O H 0.5796 0.8739 0.6753 0.253 Uiso 0.603(8) 1 calc R . P F 1
C17H C 0.53538(12) 0.7695(5) 0.34952(19) 0.095(3) Uani 1 1 d . . . . .
H17P H 0.5291 0.7541 0.3603 0.114 Uiso 1 1 calc R . . . .
H17Q H 0.5253 0.8033 0.3316 0.114 Uiso 1 1 calc R . . . .
C17I C 0.59526(13) 0.1135(4) 0.63869(17) 0.122(3) Uani 0.684(7) 1 d D . P G 1
H17R H 0.6087 0.0917 0.6459 0.146 Uiso 0.684(7) 1 calc R . P G 1
H17S H 0.5835 0.0910 0.6175 0.146 Uiso 0.684(7) 1 calc R . P G 1
C17J C 0.70469(17) 0.7027(5) 0.4883(7) 0.193(3) Uani 0.399(7) 1 d D . P H 1
H17T H 0.7108 0.6880 0.5112 0.231 Uiso 0.399(7) 1 calc R . P H 1
H17U H 0.7148 0.6942 0.4837 0.231 Uiso 0.399(7) 1 calc R . P H 1
C17K C 0.72077(14) 0.4480(6) 0.6657(3) 0.130(5) Uani 1 1 d . . . . .
H17V H 0.7338 0.4652 0.6871 0.156 Uiso 1 1 calc R . . . .
H17W H 0.7098 0.4852 0.6569 0.156 Uiso 1 1 calc R . . . .
C18A C 0.68512(16) 0.8860(4) 0.3996(3) 0.106(2) Uani 0.395(6) 1 d D U P C 1
H18A H 0.6970 0.9094 0.4018 0.127 Uiso 0.395(6) 1 calc R . P C 1
H18B H 0.6898 0.8765 0.4223 0.127 Uiso 0.395(6) 1 calc R . P C 1
C18B C 0.69223(14) 0.6669(5) 0.7046(3) 0.129(6) Uani 1 1 d . . . . .
H18C H 0.6981 0.6994 0.6969 0.155 Uiso 1 1 calc R . . . .
H18D H 0.6985 0.6806 0.7276 0.155 Uiso 1 1 calc R . . . .
C18C C 0.54709(16) 0.4995(4) 0.2283(4) 0.161(4) Uani 0.598(6) 1 d D U P D 1
H18E H 0.5379 0.4916 0.2348 0.193 Uiso 0.598(6) 1 calc R . P D 1
H18F H 0.5379 0.5053 0.2039 0.193 Uiso 0.598(6) 1 calc R . P D 1
C18D C 0.58165(12) 0.3824(5) 0.5710(2) 0.092(4) Uani 1 1 d . . . . .
H18G H 0.5878 0.3728 0.5944 0.111 Uiso 1 1 calc R . . . .
H18H H 0.5879 0.4271 0.5706 0.111 Uiso 1 1 calc R . . . .
C18E C 0.69687(17) 0.9660(8) 0.5788(3) 0.154(7) Uani 1 1 d . . . . .
H18I H 0.6818 0.9666 0.5696 0.184 Uiso 1 1 calc R . . . .
H18J H 0.7022 1.0154 0.5848 0.184 Uiso 1 1 calc R . . . .
C18F C 0.53186(10) 0.2083(6) 0.47803(13) 0.152(3) Uani 1 1 d D U . . .
H18K H 0.5251 0.1659 0.4636 0.182 Uiso 0.523(12) 1 calc R . P E 1
H18M H 0.5471 0.2075 0.4882 0.182 Uiso 0.523(12) 1 calc R . P E 1
H18N H 0.5297 0.1676 0.4640 0.182 Uiso 0.477(12) 1 calc R . P E 2
H18O H 0.5473 0.2155 0.4954 0.182 Uiso 0.477(12) 1 calc R . P E 2
C18G C 0.57968(14) 0.7852(5) 0.6998(2) 0.179(4) Uani 0.603(8) 1 d D U P F 1
H18P H 0.5685 0.7587 0.6983 0.215 Uiso 0.603(8) 1 calc R . P F 1
H18Q H 0.5878 0.8132 0.7206 0.215 Uiso 0.603(8) 1 calc R . P F 1
C18H C 0.55586(12) 0.8077(5) 0.37486(19) 0.097(3) Uani 1 1 d . . . . .
H18R H 0.5615 0.8264 0.3637 0.116 Uiso 1 1 calc R . . . .
H18S H 0.5663 0.7730 0.3918 0.116 Uiso 1 1 calc R . . . .
C18I C 0.59559(15) 0.1934(4) 0.6337(2) 0.105(3) Uani 0.684(7) 1 d D . P G 1
H18T H 0.5818 0.2140 0.6257 0.126 Uiso 0.684(7) 1 calc R . P G 1
H18U H 0.5972 0.2013 0.6163 0.126 Uiso 0.684(7) 1 calc R . P G 1
C18J C 0.68226(19) 0.6732(5) 0.4614(6) 0.186(3) Uani 0.399(7) 1 d D . P H 1
H18V H 0.6724 0.6912 0.4653 0.223 Uiso 0.399(7) 1 calc R . P H 1
H18W H 0.6772 0.6898 0.4393 0.223 Uiso 0.399(7) 1 calc R . P H 1
C18K C 0.72548(13) 0.4377(6) 0.6412(2) 0.120(5) Uani 1 1 d . . . . .
H18X H 0.7368 0.4018 0.6504 0.143 Uiso 1 1 calc R . . . .
H18Y H 0.7126 0.4186 0.6201 0.143 Uiso 1 1 calc R . . . .
C19A C 0.66582(16) 0.9362(4) 0.3814(3) 0.101(2) Uani 0.395(6) 1 d D U P C 1
C19B C 0.66835(14) 0.6782(5) 0.6828(2) 0.097(4) Uani 1 1 d . . . . .
H19A H 0.6619 0.6568 0.6608 0.117 Uiso 1 1 calc R . . . .
H19B H 0.6629 0.6520 0.6928 0.117 Uiso 1 1 calc R . . . .
C19C C 0.56049(14) 0.5670(4) 0.2454(3) 0.136(3) Uani 0.598(6) 1 d D U P D 1
H19C H 0.5727 0.5564 0.2687 0.163 Uiso 0.598(6) 1 calc R . P D 1
H19D H 0.5661 0.5837 0.2338 0.163 Uiso 0.598(6) 1 calc R . P D 1
C19D C 0.58778(11) 0.3221(5) 0.55855(17) 0.079(3) Uani 1 1 d . . . . .
H19E H 0.5816 0.2772 0.5591 0.095 Uiso 1 1 calc R . . . .
H19F H 0.5816 0.3316 0.5352 0.095 Uiso 1 1 calc R . . . .
C19E C 0.70914(14) 0.9218(5) 0.6096(2) 0.113(5) Uani 1 1 d . . . . .
H19G H 0.7049 0.8715 0.6033 0.136 Uiso 1 1 calc R . . . .
H19H H 0.7244 0.9255 0.6202 0.136 Uiso 1 1 calc R . . . .
C19F C 0.52141(16) 0.2769(6) 0.4563(2) 0.144(3) Uani 1 1 d D U . . .
H19I H 0.5058 0.2738 0.4427 0.173 Uiso 1 1 calc R . . . .
H19J H 0.5263 0.3191 0.4708 0.173 Uiso 1 1 calc R . . . .
C19G C 0.59462(14) 0.7327(5) 0.7003(2) 0.157(3) Uani 0.603(8) 1 d D U P F 1
H19K H 0.5869 0.7087 0.6785 0.188 Uiso 0.603(8) 1 calc R . P F 1
H19M H 0.6067 0.7588 0.7043 0.188 Uiso 0.603(8) 1 calc R . P F 1
C19H C 0.55413(12) 0.8692(6) 0.3926(2) 0.100(4) Uani 1 1 d . . . . .
H19N H 0.5432 0.9030 0.3759 0.120 Uiso 1 1 calc R . . . .
H19O H 0.5497 0.8506 0.4055 0.120 Uiso 1 1 calc R . . . .
C19I C 0.61369(11) 0.2327(6) 0.6658(2) 0.096(2) Uani 0.684(7) 1 d D . P G 1
H19P H 0.6138 0.2832 0.6605 0.115 Uiso 0.684(7) 1 calc R . P G 1
H19Q H 0.6110 0.2308 0.6822 0.115 Uiso 0.684(7) 1 calc R . P G 1
C19J C 0.6825(2) 0.5917(5) 0.4622(5) 0.178(3) Uani 0.399(7) 1 d D . P H 1
H19R H 0.6936 0.5743 0.4610 0.214 Uiso 0.399(7) 1 calc R . P H 1
H19S H 0.6862 0.5756 0.4836 0.214 Uiso 0.399(7) 1 calc R . P H 1
C19K C 0.73215(12) 0.5040(6) 0.6337(2) 0.115(4) Uani 1 1 d . . . . .
H19T H 0.7207 0.5397 0.6236 0.138 Uiso 1 1 calc R . . . .
H19U H 0.7449 0.5240 0.6546 0.138 Uiso 1 1 calc R . . . .
C20A C 0.67207(16) 1.0085(4) 0.3993(4) 0.124(3) Uani 0.395(6) 1 d D U P C 1
H20A H 0.6796 1.0006 0.4233 0.148 Uiso 0.395(6) 1 calc R . P C 1
H20B H 0.6819 1.0334 0.3969 0.148 Uiso 0.395(6) 1 calc R . P C 1
C20B C 0.66095(12) 0.7546(5) 0.67754(18) 0.084(3) Uani 1 1 d . . . . .
H20C H 0.6662 0.7813 0.6672 0.101 Uiso 1 1 calc R . . . .
H20D H 0.6672 0.7766 0.6994 0.101 Uiso 1 1 calc R . . . .
C20C C 0.54675(13) 0.6244(4) 0.2443(3) 0.119(3) Uani 0.598(6) 1 d D U P D 1
H20E H 0.5419 0.6073 0.2568 0.143 Uiso 0.598(6) 1 calc R . P D 1
H20F H 0.5340 0.6309 0.2209 0.143 Uiso 0.598(6) 1 calc R . P D 1
C20D C 0.61153(12) 0.3128(4) 0.57885(18) 0.087(4) Uani 1 1 d . . . . .
H20G H 0.6173 0.2987 0.6017 0.104 Uiso 1 1 calc R . . . .
H20H H 0.6178 0.3593 0.5804 0.104 Uiso 1 1 calc R . . . .
C20E C 0.70605(12) 0.9421(5) 0.6341(2) 0.101(4) Uani 1 1 d . . . . .
H20I H 0.6906 0.9444 0.6225 0.121 Uiso 1 1 calc R . . . .
H20J H 0.7118 0.9906 0.6420 0.121 Uiso 1 1 calc R . . . .
C20F C 0.52754(16) 0.2838(6) 0.4340(2) 0.127(4) Uani 1 1 d . U . . .
H20K H 0.5203 0.2458 0.4171 0.153 Uiso 1 1 calc R . . . .
H20L H 0.5430 0.2751 0.4476 0.153 Uiso 1 1 calc R . . . .
C20G C 0.60279(13) 0.6779(4) 0.72747(18) 0.135(3) Uani 1 1 d D U . . .
H20M H 0.5905 0.6488 0.7208 0.162 Uiso 0.603(8) 1 calc R . P F 1
H20N H 0.6075 0.7042 0.7477 0.162 Uiso 0.603(8) 1 calc R . P F 1
H20O H 0.5890 0.6554 0.7099 0.162 Uiso 0.397(8) 1 calc R . P F 2
H20P H 0.6031 0.6865 0.7468 0.162 Uiso 0.397(8) 1 calc R . P F 2
C20H C 0.57523(12) 0.9077(5) 0.4159(2) 0.102(4) Uani 1 1 d . . . . .
H20Q H 0.5787 0.9301 0.4024 0.123 Uiso 1 1 calc R . . . .
H20R H 0.5864 0.8721 0.4304 0.123 Uiso 1 1 calc R . . . .
C20I C 0.63512(8) 0.2004(6) 0.6808(2) 0.110(3) Uani 1 1 d D U . . .
H20S H 0.6372 0.1993 0.6638 0.132 Uiso 0.684(7) 1 calc R . P G 1
H20T H 0.6352 0.1507 0.6872 0.132 Uiso 0.684(7) 1 calc R . P G 1
H20U H 0.6374 0.1487 0.6850 0.132 Uiso 0.316(7) 1 calc R . P G 2
H20V H 0.6346 0.2113 0.6615 0.132 Uiso 0.316(7) 1 calc R . P G 2
C20J C 0.6612(2) 0.5590(5) 0.4338(5) 0.173(3) Uani 0.399(7) 1 d D . P H 1
H20W H 0.6587 0.5716 0.4129 0.208 Uiso 0.399(7) 1 calc R . P H 1
H20X H 0.6501 0.5834 0.4333 0.208 Uiso 0.399(7) 1 calc R . P H 1
C20K C 0.73687(12) 0.4880(5) 0.6104(2) 0.109(4) Uani 1 1 d . . . . .
H20Y H 0.7246 0.4625 0.5910 0.130 Uiso 1 1 calc R . . . .
HC H 0.7491 0.4552 0.6217 0.130 Uiso 1 1 calc R . . . .
C21A C 0.65245(16) 1.0549(4) 0.3850(4) 0.158(3) Uani 0.395(6) 1 d D U P C 1
H21A H 0.6443 1.0351 0.3919 0.190 Uiso 0.395(6) 1 calc R . P C 1
H21B H 0.6433 1.0535 0.3605 0.190 Uiso 0.395(6) 1 calc R . P C 1
C21B C 0.63694(10) 0.7609(4) 0.65558(14) 0.067(2) Uani 1 1 d . . . . .
H21C H 0.6322 0.7408 0.6679 0.080 Uiso 1 1 calc R . . . .
H21D H 0.6308 0.7309 0.6357 0.080 Uiso 1 1 calc R . . . .
C21C C 0.55748(12) 0.6970(4) 0.2584(2) 0.110(2) Uani 0.598(6) 1 d D U P D 1
C21D C 0.64343(12) 0.2604(5) 0.5888(2) 0.108(3) Uani 1 1 d . U . . .
H21E H 0.6481 0.3091 0.5889 0.130 Uiso 1 1 calc R . . . .
H21F H 0.6489 0.2491 0.6117 0.130 Uiso 1 1 calc R . . . .
C21E C 0.71613(10) 0.8938(4) 0.6647(2) 0.084(4) Uani 1 1 d . . . . .
C21F C 0.52266(13) 0.3536(5) 0.4164(2) 0.100(4) Uani 1 1 d . . . . .
C21G C 0.62118(8) 0.6248(5) 0.7380(2) 0.119(3) Uani 1 1 d D U . . .
C21H C 0.57617(9) 0.9652(5) 0.4381(2) 0.121(3) Uani 1 1 d D U . . .
C21I C 0.65355(11) 0.2402(5) 0.71121(18) 0.089(3) Uani 1 1 d D . . . .
C21J C 0.65710(17) 0.4784(5) 0.4324(6) 0.166(3) Uani 0.399(7) 1 d D . P H 1
C21K C 0.74180(11) 0.5512(6) 0.5976(2) 0.105(3) Uani 1 1 d . U . . .
C21L C 0.4789(3) 1.0452(6) 0.3000(6) 0.209(6) Uani 0.499(4) 1 d D . P B 1
H21G H 0.4692 1.0452 0.2757 0.314 Uiso 0.499(4) 1 calc GR . P B 1
H21H H 0.4885 1.0858 0.3081 0.314 Uiso 0.499(4) 1 calc GR . P B 1
H21I H 0.4707 1.0488 0.3083 0.314 Uiso 0.499(4) 1 calc GR . P B 1
C22A C 0.6583(2) 1.1327(5) 0.39677(19) 0.192(4) Uani 0.395(6) 1 d D U P C 1
H22A H 0.6721 1.1442 0.4019 0.230 Uiso 0.395(6) 1 calc R . P C 1
H22B H 0.6474 1.1645 0.3787 0.230 Uiso 0.395(6) 1 calc R . P C 1
C22B C 0.60304(9) 0.8293(4) 0.62128(14) 0.070(2) Uani 1 1 d . U . . .
H22C H 0.5985 0.7944 0.6036 0.084 Uiso 1 1 calc R . . . .
H22D H 0.5992 0.8098 0.6348 0.084 Uiso 1 1 calc R . . . .
C22C C 0.54117(12) 0.7451(4) 0.2562(2) 0.113(2) Uani 0.598(6) 1 d D U P D 1
H22E H 0.5292 0.7534 0.2325 0.136 Uiso 0.598(6) 1 calc R . P D 1
H22F H 0.5355 0.7197 0.2661 0.136 Uiso 0.598(6) 1 calc R . P D 1
C22D C 0.65288(8) 0.2099(6) 0.5788(3) 0.132(3) Uani 1 1 d D U . . .
H22G H 0.6478 0.2190 0.5560 0.159 Uiso 0.517(9) 1 calc R . P A 1
H22H H 0.6500 0.1599 0.5808 0.159 Uiso 0.517(9) 1 calc R . P A 1
H22I H 0.6468 0.2224 0.5558 0.159 Uiso 0.483(9) 1 calc R . P A 2
H22J H 0.6472 0.1624 0.5778 0.159 Uiso 0.483(9) 1 calc R . P A 2
C22E C 0.70978(11) 0.9180(5) 0.6860(2) 0.104(3) Uani 1 1 d . U . . .
H22K H 0.7142 0.9680 0.6923 0.125 Uiso 1 1 calc R . . . .
H22L H 0.6941 0.9173 0.6717 0.125 Uiso 1 1 calc R . . . .
C22F C 0.52992(13) 0.3501(6) 0.39572(19) 0.144(3) Uani 1 1 d D U . . .
H22M H 0.5223 0.3106 0.3797 0.172 Uiso 1 1 calc R . . . .
H22N H 0.5452 0.3375 0.4106 0.172 Uiso 1 1 calc R . . . .
C22G C 0.64354(12) 0.6579(6) 0.7603(4) 0.114(3) Uani 0.555(5) 1 d D . P I 1
H22O H 0.6450 0.6903 0.7467 0.137 Uiso 0.555(5) 1 calc R . P I 1
H22P H 0.6450 0.6867 0.7778 0.137 Uiso 0.555(5) 1 calc R . P I 1
C22H C 0.59742(11) 1.0009(7) 0.4656(2) 0.130(3) Uani 0.543(7) 1 d D U P J 1
H22Q H 0.5953 1.0338 0.4784 0.156 Uiso 0.543(7) 1 calc R . P J 1
H22R H 0.6078 0.9643 0.4811 0.156 Uiso 0.543(7) 1 calc R . P J 1
C22I C 0.67546(10) 0.2017(5) 0.72577(18) 0.112(3) Uani 1 1 d D U . . .
H22S H 0.6870 0.2292 0.7453 0.135 Uiso 1 1 calc R . . . .
H22T H 0.6752 0.1545 0.7340 0.135 Uiso 1 1 calc R . . . .
C22J C 0.63537(18) 0.4414(5) 0.4081(6) 0.179(3) Uani 0.399(7) 1 d D . P H 1
H22U H 0.6251 0.4630 0.4104 0.214 Uiso 0.399(7) 1 calc R . P H 1
H22V H 0.6301 0.4495 0.3850 0.214 Uiso 0.399(7) 1 calc R . P H 1
C22K C 0.74430(11) 0.5238(7) 0.57177(18) 0.123(3) Uani 1 1 d D U . . .
H22W H 0.7553 0.4864 0.5828 0.147 Uiso 1 1 calc R . . . .
H22X H 0.7308 0.5003 0.5539 0.147 Uiso 1 1 calc R . . . .
C22L C 0.49174(14) 0.9763(5) 0.3126(3) 0.176(3) Uani 0.499(4) 1 d D . P B 1
H22Y H 0.5059 0.9851 0.3341 0.211 Uiso 0.499(4) 1 calc R . P B 1
HD H 0.4938 0.9597 0.2965 0.211 Uiso 0.499(4) 1 calc R . P B 1
C23A C 0.6756(3) 1.2060(7) 0.4492(2) 0.232(5) Uani 0.395(6) 1 d D U P C 1
H23A H 0.6681 1.2523 0.4418 0.278 Uiso 0.395(6) 1 calc R . P C 1
H23B H 0.6869 1.2073 0.4469 0.278 Uiso 0.395(6) 1 calc R . P C 1
C23B C 0.59078(9) 0.8967(5) 0.60517(18) 0.084(2) Uani 1 1 d D U . . .
H23C H 0.5953 0.9324 0.6226 0.100 Uiso 1 1 calc R . . . .
H23D H 0.5941 0.9158 0.5908 0.100 Uiso 1 1 calc R . . . .
C23C C 0.54968(12) 0.8164(4) 0.2733(2) 0.127(3) Uani 0.598(6) 1 d D U P D 1
H23E H 0.5555 0.8418 0.2636 0.152 Uiso 0.598(6) 1 calc R . P D 1
H23F H 0.5614 0.8085 0.2972 0.152 Uiso 0.598(6) 1 calc R . P D 1
C23D C 0.67664(11) 0.2291(6) 0.6052(3) 0.158(4) Uani 0.517(9) 1 d D U P A 1
H23G H 0.6801 0.2364 0.6272 0.190 Uiso 0.517(9) 1 calc R . P A 1
H23H H 0.6800 0.2731 0.5988 0.190 Uiso 0.517(9) 1 calc R . P A 1
C23E C 0.71794(13) 0.8783(6) 0.7167(2) 0.118(3) Uani 1 1 d . U . . .
H23I H 0.7336 0.8801 0.7316 0.141 Uiso 1 1 calc R . . . .
H23J H 0.7137 0.8280 0.7108 0.141 Uiso 1 1 calc R . . . .
C23F C 0.52722(8) 0.4149(6) 0.37656(13) 0.148(3) Uani 1 1 d D U . . .
H23K H 0.5351 0.4541 0.3927 0.177 Uiso 0.582(9) 1 calc R . P K 1
H23L H 0.5120 0.4279 0.3621 0.177 Uiso 0.582(9) 1 calc R . P K 1
H23M H 0.5308 0.4582 0.3900 0.177 Uiso 0.418(9) 1 calc R . P K 2
H23N H 0.5124 0.4188 0.3559 0.177 Uiso 0.418(9) 1 calc R . P K 2
C23G C 0.66153(12) 0.6036(6) 0.7770(4) 0.124(3) Uani 0.555(5) 1 d D . P I 1
H23O H 0.6612 0.5796 0.7596 0.149 Uiso 0.555(5) 1 calc R . P I 1
H23P H 0.6588 0.5672 0.7879 0.149 Uiso 0.555(5) 1 calc R . P I 1
C23H C 0.60607(10) 1.0416(7) 0.4507(2) 0.149(3) Uani 0.543(7) 1 d D U P J 1
H23Q H 0.5972 1.0842 0.4390 0.179 Uiso 0.543(7) 1 calc R . P J 1
H23R H 0.6052 1.0113 0.4341 0.179 Uiso 0.543(7) 1 calc R . P J 1
C23I C 0.68157(9) 0.1907(5) 0.7036(2) 0.138(3) Uani 1 1 d D U . . .
H23S H 0.6825 0.2366 0.6952 0.165 Uiso 0.414(11) 1 calc R . P L 1
H23T H 0.6711 0.1601 0.6845 0.165 Uiso 0.414(11) 1 calc R . P L 1
H23U H 0.6835 0.2376 0.6971 0.165 Uiso 0.586(11) 1 calc R . P L 2
H23V H 0.6699 0.1660 0.6831 0.165 Uiso 0.586(11) 1 calc R . P L 2
C23J C 0.63650(18) 0.3613(5) 0.4143(6) 0.192(3) Uani 0.399(7) 1 d D . P H 1
H23W H 0.6418 0.3529 0.4374 0.230 Uiso 0.399(7) 1 calc R . P H 1
H23X H 0.6466 0.3394 0.4119 0.230 Uiso 0.399(7) 1 calc R . P H 1
C23K C 0.74975(10) 0.5730(5) 0.55554(13) 0.139(3) Uani 1 1 d D U . . .
H23Y H 0.7615 0.6040 0.5728 0.167 Uiso 0.383(10) 1 calc R . P M 1
HE H 0.7374 0.6038 0.5400 0.167 Uiso 0.383(10) 1 calc R . P M 1
HF H 0.7646 0.5898 0.5716 0.167 Uiso 0.617(10) 1 calc R . P M 2
HG H 0.7402 0.6146 0.5462 0.167 Uiso 0.617(10) 1 calc R . P M 2
C23L C 0.48021(14) 0.9188(6) 0.31712(13) 0.163(3) Uani 0.499(4) 1 d D . P B 1
H23Z H 0.4841 0.8715 0.3140 0.196 Uiso 0.499(4) 1 calc R . P B 1
HH H 0.4647 0.9247 0.2999 0.196 Uiso 0.499(4) 1 calc R . P B 1
C24A C 0.6853(4) 1.1924(17) 0.4859(2) 0.269(10) Uani 0.395(6) 1 d D U P C 1
H24A H 0.6957 1.2295 0.5000 0.404 Uiso 0.395(6) 1 calc GR . P C 1
H24B H 0.6923 1.1460 0.4929 0.404 Uiso 0.395(6) 1 calc GR . P C 1
H24C H 0.6741 1.1931 0.4882 0.404 Uiso 0.395(6) 1 calc GR . P C 1
C24B C 0.56728(8) 0.8850(4) 0.58461(15) 0.096(3) Uani 1 1 d D U . . .
H24D H 0.5643 0.8629 0.5989 0.115 Uiso 0.708(9) 1 calc R . P N 1
H24E H 0.5629 0.8509 0.5667 0.115 Uiso 0.708(9) 1 calc R . P N 1
H24F H 0.5637 0.8377 0.5740 0.115 Uiso 0.292(9) 1 calc R . P N 2
H24G H 0.5597 0.9212 0.5668 0.115 Uiso 0.292(9) 1 calc R . P N 2
C24C C 0.53282(13) 0.8631(5) 0.2700(2) 0.144(3) Uani 0.598(6) 1 d D U P D 1
H24H H 0.5246 0.8347 0.2748 0.173 Uiso 0.598(6) 1 calc R . P D 1
H24I H 0.5228 0.8813 0.2469 0.173 Uiso 0.598(6) 1 calc R . P D 1
C24D C 0.68936(12) 0.1652(6) 0.60632(18) 0.177(4) Uani 0.517(9) 1 d D U P A 1
H24J H 0.7042 0.1664 0.6270 0.213 Uiso 0.517(9) 1 calc R . P A 1
H24K H 0.6829 0.1197 0.6055 0.213 Uiso 0.517(9) 1 calc R . P A 1
C24E C 0.71053(12) 0.9048(6) 0.73542(19) 0.127(3) Uani 1 1 d D U . . .
H24L H 0.7157 0.9540 0.7426 0.153 Uiso 1 1 calc R . . . .
H24M H 0.6949 0.9069 0.7198 0.153 Uiso 1 1 calc R . . . .
C24F C 0.53417(13) 0.4122(6) 0.35467(16) 0.154(3) Uani 0.582(9) 1 d D . P K 1
H24N H 0.5499 0.4108 0.3691 0.185 Uiso 0.582(9) 1 calc R . P K 1
H24O H 0.5287 0.3680 0.3414 0.185 Uiso 0.582(9) 1 calc R . P K 1
C24G C 0.68390(13) 0.6342(6) 0.8031(4) 0.139(3) Uani 0.555(5) 1 d D . P I 1
H24P H 0.6879 0.6634 0.7917 0.167 Uiso 0.555(5) 1 calc R . P I 1
H24Q H 0.6837 0.6656 0.8184 0.167 Uiso 0.555(5) 1 calc R . P I 1
C24H C 0.62919(12) 1.0646(6) 0.4774(3) 0.170(4) Uani 0.543(7) 1 d D U P J 1
H24R H 0.6387 1.0232 0.4849 0.204 Uiso 0.543(7) 1 calc R . P J 1
H24S H 0.6309 1.0844 0.4968 0.204 Uiso 0.543(7) 1 calc R . P J 1
C24I C 0.70362(10) 0.1541(8) 0.7264(2) 0.153(3) Uani 0.414(11) 1 d D U P L 1
H24T H 0.7138 0.1872 0.7444 0.183 Uiso 0.414(11) 1 calc R . P L 1
H24U H 0.7025 0.1119 0.7367 0.183 Uiso 0.414(11) 1 calc R . P L 1
C24J C 0.61445(18) 0.3260(5) 0.3896(7) 0.210(4) Uani 0.399(7) 1 d D . P H 1
H24V H 0.6047 0.3487 0.3928 0.252 Uiso 0.399(7) 1 calc R . P H 1
H24W H 0.6092 0.3378 0.3669 0.252 Uiso 0.399(7) 1 calc R . P H 1
C24K C 0.75635(14) 0.5370(11) 0.53610(17) 0.161(3) Uani 0.383(10) 1 d D U P M 1
H24X H 0.7669 0.5668 0.5371 0.193 Uiso 0.383(10) 1 calc R . P M 1
H24Y H 0.7629 0.4904 0.5462 0.193 Uiso 0.383(10) 1 calc R . P M 1
C24L C 0.48580(17) 0.9224(4) 0.35169(13) 0.146(3) Uani 0.499(4) 1 d D . P B 1
H24Z H 0.4737 0.9408 0.3501 0.175 Uiso 0.499(4) 1 calc R . P B 1
HI H 0.4982 0.9537 0.3666 0.175 Uiso 0.499(4) 1 calc R . P B 1
C25A C 0.65978(19) 1.1458(7) 0.42765(19) 0.220(4) Uani 0.395(6) 1 d D U P C 1
H25A H 0.6644 1.1017 0.4410 0.264 Uiso 0.395(6) 1 calc R . P C 1
H25B H 0.6456 1.1585 0.4207 0.264 Uiso 0.395(6) 1 calc R . P C 1
C25B C 0.55379(10) 0.9509(5) 0.5690(3) 0.117(3) Uani 0.708(9) 1 d D U P N 1
H25C H 0.5569 0.9744 0.5552 0.140 Uiso 0.708(9) 1 calc R . P N 1
H25D H 0.5575 0.9845 0.5867 0.140 Uiso 0.708(9) 1 calc R . P N 1
C25C C 0.54359(14) 0.9257(5) 0.2944(3) 0.161(4) Uani 0.598(6) 1 d D U P D 1
H25E H 0.5533 0.9070 0.3174 0.194 Uiso 0.598(6) 1 calc R . P D 1
H25F H 0.5522 0.9526 0.2900 0.194 Uiso 0.598(6) 1 calc R . P D 1
C25D C 0.68854(11) 0.1727(11) 0.57564(17) 0.191(5) Uani 0.517(9) 1 d D U P A 1
H25G H 0.6783 0.2100 0.5606 0.230 Uiso 0.517(9) 1 calc R . P A 1
H25H H 0.6842 0.1274 0.5633 0.230 Uiso 0.517(9) 1 calc R . P A 1
C25E C 0.71674(9) 0.8646(6) 0.76458(14) 0.154(3) Uani 1 1 d D U . . .
H25I H 0.7320 0.8726 0.7828 0.185 Uiso 0.594(13) 1 calc R . P O 1
H25J H 0.7147 0.8134 0.7592 0.185 Uiso 0.594(13) 1 calc R . P O 1
H25K H 0.7322 0.8552 0.7785 0.185 Uiso 0.406(13) 1 calc R . P O 2
H25L H 0.7094 0.8181 0.7569 0.185 Uiso 0.406(13) 1 calc R . P O 2
C25F C 0.52628(12) 0.4757(6) 0.33107(16) 0.155(3) Uani 0.582(9) 1 d D . P K 1
H25M H 0.5309 0.5201 0.3442 0.186 Uiso 0.582(9) 1 calc R . P K 1
H25N H 0.5106 0.4753 0.3156 0.186 Uiso 0.582(9) 1 calc R . P K 1
C25G C 0.70058(17) 0.5760(6) 0.8233(3) 0.153(3) Uani 0.555(5) 1 d D . P I 1
H25O H 0.6934 0.5326 0.8227 0.183 Uiso 0.555(5) 1 calc R . P I 1
H25P H 0.7071 0.5647 0.8127 0.183 Uiso 0.555(5) 1 calc R . P I 1
C25H C 0.63494(14) 1.1217(4) 0.4623(2) 0.187(4) Uani 0.543(7) 1 d D U P J 1
H25Q H 0.6500 1.1167 0.4715 0.225 Uiso 0.543(7) 1 calc R . P J 1
H25R H 0.6259 1.1163 0.4379 0.225 Uiso 0.543(7) 1 calc R . P J 1
C25I C 0.71237(11) 0.1309(6) 0.70849(18) 0.177(4) Uani 0.414(11) 1 d D U P L 1
H25S H 0.7014 0.1038 0.6883 0.212 Uiso 0.414(11) 1 calc R . P L 1
H25T H 0.7247 0.0994 0.7232 0.212 Uiso 0.414(11) 1 calc R . P L 1
C25J C 0.6124(2) 0.2447(4) 0.3912(8) 0.236(4) Uani 0.399(7) 1 d D . P H 1
H25U H 0.6187 0.2352 0.4147 0.284 Uiso 0.399(7) 1 calc R . P H 1
H25V H 0.6225 0.2245 0.3881 0.284 Uiso 0.399(7) 1 calc R . P H 1
C25K C 0.73678(14) 0.5269(13) 0.49996(17) 0.181(4) Uani 0.383(10) 1 d D U P M 1
H25W H 0.7288 0.5721 0.4916 0.218 Uiso 0.383(10) 1 calc R . P M 1
H25X H 0.7274 0.4909 0.4991 0.218 Uiso 0.383(10) 1 calc R . P M 1
C25L C 0.49099(18) 0.8455(4) 0.36484(13) 0.130(3) Uani 0.499(4) 1 d D . P B 1
H25Y H 0.4785 0.8151 0.3493 0.155 Uiso 0.499(4) 1 calc R . P B 1
HJ H 0.5028 0.8277 0.3655 0.155 Uiso 0.499(4) 1 calc R . P B 1
C26A C 0.62797(9) 0.8337(5) 0.42509(14) 0.070(2) Uani 1 1 d . U . . .
C26B C 0.53011(11) 0.9337(6) 0.5474(3) 0.133(4) Uani 0.708(9) 1 d D U P N 1
H26A H 0.5281 0.8926 0.5572 0.159 Uiso 0.708(9) 1 calc R . P N 1
H26B H 0.5251 0.9196 0.5250 0.159 Uiso 0.708(9) 1 calc R . P N 1
C26C C 0.52750(14) 0.9758(5) 0.2915(3) 0.185(5) Uani 0.598(6) 1 d D U P D 1
H26C H 0.5150 0.9812 0.2679 0.222 Uiso 0.598(6) 1 calc R . P D 1
H26D H 0.5227 0.9559 0.3037 0.222 Uiso 0.598(6) 1 calc R . P D 1
C26D C 0.71120(13) 0.1933(13) 0.5888(4) 0.210(9) Uani 0.517(9) 1 d D U P A 1
H26E H 0.7104 0.2257 0.5731 0.315 Uiso 0.517(9) 1 calc GR . P A 1
H26F H 0.7190 0.1504 0.5913 0.315 Uiso 0.517(9) 1 calc GR . P A 1
H26G H 0.7186 0.2167 0.6104 0.315 Uiso 0.517(9) 1 calc GR . P A 1
C26E C 0.70382(12) 0.8855(8) 0.77688(16) 0.172(4) Uani 0.594(13) 1 d D . P O 1
H26H H 0.7045 0.9375 0.7801 0.206 Uiso 0.594(13) 1 calc R . P O 1
H26I H 0.6888 0.8721 0.7599 0.206 Uiso 0.594(13) 1 calc R . P O 1
C26F C 0.53453(11) 0.4754(9) 0.31062(18) 0.164(4) Uani 0.582(9) 1 d D . P K 1
H26J H 0.5253 0.5051 0.2905 0.197 Uiso 0.582(9) 1 calc R . P K 1
H26K H 0.5346 0.4265 0.3037 0.197 Uiso 0.582(9) 1 calc R . P K 1
C26G C 0.71815(16) 0.5960(7) 0.8597(3) 0.165(3) Uani 0.555(5) 1 d D . P I 1
H26L H 0.7130 0.5923 0.8729 0.198 Uiso 0.555(5) 1 calc R . P I 1
H26M H 0.7231 0.6450 0.8614 0.198 Uiso 0.555(5) 1 calc R . P I 1
C26H C 0.63124(15) 1.1946(5) 0.4714(3) 0.202(5) Uani 0.543(7) 1 d D U P J 1
H26N H 0.6168 1.2120 0.4531 0.243 Uiso 0.543(7) 1 calc R . P J 1
H26O H 0.6324 1.1906 0.4917 0.243 Uiso 0.543(7) 1 calc R . P J 1
C26I C 0.71911(13) 0.1959(6) 0.69877(18) 0.194(5) Uani 0.414(11) 1 d D U P L 1
H26P H 0.7313 0.2200 0.7190 0.233 Uiso 0.414(11) 1 calc R . P L 1
H26Q H 0.7072 0.2301 0.6860 0.233 Uiso 0.414(11) 1 calc R . P L 1
C46J C 0.59287(18) 0.1952(5) 0.3709(8) 0.252(5) Uani 0.399(7) 1 d D . P H 1
H46A H 0.5831 0.2119 0.3476 0.302 Uiso 0.399(7) 1 calc R . P H 1
H46B H 0.5852 0.1968 0.3803 0.302 Uiso 0.399(7) 1 calc R . P H 1
C26K C 0.74193(12) 0.5032(14) 0.4769(2) 0.189(5) Uani 0.383(10) 1 d D U P M 1
H26R H 0.7344 0.4584 0.4657 0.227 Uiso 0.383(10) 1 calc R . P M 1
H26S H 0.7370 0.5397 0.4596 0.227 Uiso 0.383(10) 1 calc R . P M 1
C26L C 0.49699(16) 0.8391(5) 0.39902(13) 0.116(3) Uani 0.499(4) 1 d D . P B 1
H26T H 0.4877 0.8709 0.4004 0.139 Uiso 0.499(4) 1 calc R . P B 1
H26U H 0.5118 0.8559 0.4156 0.139 Uiso 0.499(4) 1 calc R . P B 1
C27A C 0.62889(9) 0.8219(5) 0.44866(13) 0.0718(18) Uani 1 1 d . U . . .
C27B C 0.51643(17) 0.9953(7) 0.5439(5) 0.175(8) Uani 0.362(15) 1 d D U P N 1
H27A H 0.5164 1.0333 0.5308 0.262 Uiso 0.362(15) 1 calc GR . P N 1
H27B H 0.5223 1.0134 0.5660 0.262 Uiso 0.362(15) 1 calc GR . P N 1
H27C H 0.5019 0.9786 0.5327 0.262 Uiso 0.362(15) 1 calc GR . P N 1
C27C C 0.5380(3) 1.0481(5) 0.3061(5) 0.234(9) Uani 0.598(6) 1 d D U P D 1
H27D H 0.5270 1.0840 0.2985 0.351 Uiso 0.598(6) 1 calc GR . P D 1
H27E H 0.5463 1.0611 0.2987 0.351 Uiso 0.598(6) 1 calc GR . P D 1
H27F H 0.5473 1.0456 0.3304 0.351 Uiso 0.598(6) 1 calc GR . P D 1
C27D C 0.61888(11) 0.2585(5) 0.5657(2) 0.094(3) Uani 1 1 d . U . . .
C27E C 0.7129(2) 0.8474(9) 0.8100(2) 0.208(9) Uani 0.594(13) 1 d D . P O 1
H27G H 0.7234 0.8119 0.8146 0.313 Uiso 0.594(13) 1 calc GR . P O 1
H27H H 0.7014 0.8240 0.8083 0.313 Uiso 0.594(13) 1 calc GR . P O 1
H27I H 0.7198 0.8823 0.8281 0.313 Uiso 0.594(13) 1 calc GR . P O 1
C27F C 0.55740(14) 0.5058(10) 0.3331(4) 0.194(8) Uani 0.582(9) 1 d D . P K 1
H27J H 0.5571 0.5558 0.3275 0.290 Uiso 0.582(9) 1 calc GR . P K 1
H27K H 0.5663 0.4789 0.3295 0.290 Uiso 0.582(9) 1 calc GR . P K 1
H27L H 0.5633 0.5020 0.3564 0.290 Uiso 0.582(9) 1 calc GR . P K 1
C27G C 0.73610(16) 0.5421(8) 0.8720(5) 0.184(6) Uani 0.555(5) 1 d D . P I 1
H27M H 0.7428 0.5526 0.8618 0.276 Uiso 0.555(5) 1 calc GR . P I 1
H27N H 0.7302 0.4940 0.8659 0.276 Uiso 0.555(5) 1 calc GR . P I 1
H27O H 0.7467 0.5455 0.8963 0.276 Uiso 0.555(5) 1 calc GR . P I 1
C27H C 0.64788(16) 1.2462(7) 0.4772(5) 0.213(9) Uani 0.543(7) 1 d D U P J 1
H27P H 0.6468 1.2490 0.4571 0.319 Uiso 0.543(7) 1 calc GR . P J 1
H27Q H 0.6621 1.2294 0.4958 0.319 Uiso 0.543(7) 1 calc GR . P J 1
H27R H 0.6455 1.2933 0.4824 0.319 Uiso 0.543(7) 1 calc GR . P J 1
C27I C 0.72539(15) 0.1695(13) 0.6772(2) 0.249(9) Uani 0.414(11) 1 d D U P L 1
H27S H 0.7199 0.2025 0.6588 0.373 Uiso 0.414(11) 1 calc GR . P L 1
H27T H 0.7194 0.1222 0.6684 0.373 Uiso 0.414(11) 1 calc GR . P L 1
H27U H 0.7409 0.1671 0.6909 0.373 Uiso 0.414(11) 1 calc GR . P L 1
C27J C 0.5997(3) 0.1179(5) 0.3717(7) 0.262(9) Uani 0.399(7) 1 d D . P H 1
H27V H 0.6147 0.1171 0.3814 0.393 Uiso 0.399(7) 1 calc GR . P H 1
H27W H 0.5911 0.0991 0.3490 0.393 Uiso 0.399(7) 1 calc GR . P H 1
H27X H 0.5976 0.0887 0.3853 0.393 Uiso 0.399(7) 1 calc GR . P H 1
C27K C 0.76593(13) 0.4921(19) 0.4969(5) 0.202(8) Uani 0.383(10) 1 d D U P M 1
H27Y H 0.7716 0.5282 0.4906 0.303 Uiso 0.383(10) 1 calc GR . P M 1
HK H 0.7686 0.4448 0.4922 0.303 Uiso 0.383(10) 1 calc GR . P M 1
HL H 0.7729 0.4961 0.5207 0.303 Uiso 0.383(10) 1 calc GR . P M 1
C27L C 0.49525(14) 0.7626(4) 0.40856(16) 0.109(2) Uani 0.499(4) 1 d D . P B 1
C28A C 0.7200(2) 0.5959(6) 0.3887(3) 0.256(10) Uani 0.605(6) 1 d D . P C 2
H28A H 0.7088 0.6041 0.3650 0.385 Uiso 0.605(6) 1 calc GR . P C 2
H28B H 0.7169 0.5525 0.3955 0.385 Uiso 0.605(6) 1 calc GR . P C 2
H28C H 0.7336 0.5907 0.3930 0.385 Uiso 0.605(6) 1 calc GR . P C 2
C28B C 0.55987(10) 0.8897(14) 0.6057(2) 0.117(3) Uani 0.292(9) 1 d D . P N 2
H28D H 0.5624 0.9383 0.6149 0.140 Uiso 0.292(9) 1 calc R . P N 2
H28E H 0.5683 0.8564 0.6247 0.140 Uiso 0.292(9) 1 calc R . P N 2
C28C C 0.5558(3) 0.3153(6) 0.2398(9) 0.230(9) Uani 0.402(6) 1 d D . P D 2
H28F H 0.5497 0.2742 0.2250 0.345 Uiso 0.402(6) 1 calc GR . P D 2
H28G H 0.5580 0.3040 0.2604 0.345 Uiso 0.402(6) 1 calc GR . P D 2
H28H H 0.5694 0.3275 0.2450 0.345 Uiso 0.402(6) 1 calc GR . P D 2
C28D C 0.67674(10) 0.2002(9) 0.5977(2) 0.158(4) Uani 0.483(9) 1 d D . P A 2
H28I H 0.6843 0.2158 0.6210 0.190 Uiso 0.483(9) 1 calc R . P A 2
H28J H 0.6797 0.1489 0.5983 0.190 Uiso 0.483(9) 1 calc R . P A 2
C28E C 0.71216(17) 0.8989(5) 0.7869(2) 0.172(4) Uani 0.406(13) 1 d D U P O 2
H28K H 0.6989 0.8791 0.7812 0.206 Uiso 0.406(13) 1 calc R . P O 2
H28L H 0.7238 0.8877 0.8105 0.206 Uiso 0.406(13) 1 calc R . P O 2
C28F C 0.5493(3) 0.1593(11) 0.5520(3) 0.176(8) Uani 0.477(12) 1 d D . P E 2
H28M H 0.5620 0.1686 0.5538 0.263 Uiso 0.477(12) 1 calc GR . P E 2
H28N H 0.5527 0.1247 0.5690 0.263 Uiso 0.477(12) 1 calc GR . P E 2
H28O H 0.5444 0.2036 0.5554 0.263 Uiso 0.477(12) 1 calc GR . P E 2
C28G C 0.5654(4) 0.9129(14) 0.6870(2) 0.258(9) Uani 0.397(8) 1 d D . P F 2
H28P H 0.5753 0.8984 0.6829 0.387 Uiso 0.397(8) 1 calc GR . P F 2
H28Q H 0.5622 0.9636 0.6821 0.387 Uiso 0.397(8) 1 calc GR . P F 2
H28R H 0.5522 0.8856 0.6727 0.387 Uiso 0.397(8) 1 calc GR . P F 2
C28H C 0.59999(13) 0.9849(7) 0.4579(2) 0.130(3) Uani 0.457(7) 1 d D . P J 2
H28S H 0.6087 0.9413 0.4670 0.156 Uiso 0.457(7) 1 calc R . P J 2
H28T H 0.6022 1.0076 0.4428 0.156 Uiso 0.457(7) 1 calc R . P J 2
C28I C 0.5755(2) 0.0503(10) 0.6784(2) 0.167(7) Uani 0.316(7) 1 d D U P G 2
H28U H 0.5635 0.0211 0.6724 0.251 Uiso 0.316(7) 1 calc GR . P G 2
H28V H 0.5793 0.0837 0.6960 0.251 Uiso 0.316(7) 1 calc GR . P G 2
H28W H 0.5877 0.0197 0.6864 0.251 Uiso 0.316(7) 1 calc GR . P G 2
C28J C 0.72839(17) 0.8017(15) 0.5236(5) 0.223(8) Uani 0.601(7) 1 d D U P H 2
H28X H 0.7313 0.8528 0.5262 0.334 Uiso 0.601(7) 1 calc GR . P H 2
H28Y H 0.7362 0.7785 0.5170 0.334 Uiso 0.601(7) 1 calc GR . P H 2
HM H 0.7329 0.7818 0.5447 0.334 Uiso 0.601(7) 1 calc GR . P H 2
C28K C 0.74685(12) 0.5281(7) 0.52718(15) 0.161(3) Uani 0.617(10) 1 d D . P M 2
H28Z H 0.7548 0.4831 0.5364 0.193 Uiso 0.617(10) 1 calc R . P M 2
HN H 0.7317 0.5167 0.5099 0.193 Uiso 0.617(10) 1 calc R . P M 2
C28L C 0.49994(19) 0.7805(5) 0.44152(17) 0.121(3) Uani 0.499(4) 1 d D . P B 1
H28 H 0.4884 0.8087 0.4382 0.145 Uiso 0.499(4) 1 calc R . P B 1
HO H 0.5135 0.8067 0.4564 0.145 Uiso 0.499(4) 1 calc R . P B 1
C29A C 0.72106(15) 0.6595(5) 0.4087(3) 0.192(5) Uani 0.605(6) 1 d D . P C 2
H29A H 0.7320 0.6936 0.4136 0.231 Uiso 0.605(6) 1 calc R . P C 2
H29B H 0.7247 0.6430 0.4300 0.231 Uiso 0.605(6) 1 calc R . P C 2
C29B C 0.53622(13) 0.8719(6) 0.5855(5) 0.133(4) Uani 0.292(9) 1 d D . P N 2
H29C H 0.5324 0.8341 0.5692 0.159 Uiso 0.292(9) 1 calc R . P N 2
H29D H 0.5333 0.8541 0.6005 0.159 Uiso 0.292(9) 1 calc R . P N 2
C29C C 0.54058(19) 0.3787(4) 0.2227(8) 0.201(5) Uani 0.402(6) 1 d D . P D 2
H29E H 0.5311 0.3805 0.2288 0.241 Uiso 0.402(6) 1 calc R . P D 2
H29F H 0.5318 0.3738 0.1983 0.241 Uiso 0.402(6) 1 calc R . P D 2
C29D C 0.71047(12) 0.2373(6) 0.6072(4) 0.191(5) Uani 0.483(9) 1 d D . P A 2
H29G H 0.7158 0.2438 0.5944 0.230 Uiso 0.483(9) 1 calc R . P A 2
H29H H 0.7162 0.2759 0.6238 0.230 Uiso 0.483(9) 1 calc R . P A 2
C29E C 0.7101(4) 0.9790(5) 0.7820(6) 0.208(9) Uani 0.406(13) 1 d D U P O 2
H29I H 0.6959 0.9906 0.7616 0.313 Uiso 0.406(13) 1 calc GR . P O 2
H29J H 0.7208 0.9963 0.7801 0.313 Uiso 0.406(13) 1 calc GR . P O 2
H29K H 0.7122 1.0016 0.8010 0.313 Uiso 0.406(13) 1 calc GR . P O 2
C29F C 0.5315(3) 0.1292(6) 0.5171(2) 0.164(4) Uani 0.477(12) 1 d D . P E 2
H29L H 0.5376 0.0968 0.5097 0.197 Uiso 0.477(12) 1 calc R . P E 2
H29M H 0.5210 0.1026 0.5174 0.197 Uiso 0.477(12) 1 calc R . P E 2
C29G C 0.5755(2) 0.8992(6) 0.7238(2) 0.229(5) Uani 0.397(8) 1 d D . P F 2
H29N H 0.5644 0.8908 0.7263 0.275 Uiso 0.397(8) 1 calc R . P F 2
H29O H 0.5841 0.9404 0.7377 0.275 Uiso 0.397(8) 1 calc R . P F 2
C29H C 0.60705(12) 1.0358(6) 0.4864(2) 0.149(3) Uani 0.457(7) 1 d D . P J 2
H29P H 0.6067 1.0110 0.5030 0.179 Uiso 0.457(7) 1 calc R . P J 2
H29Q H 0.5972 1.0766 0.4777 0.179 Uiso 0.457(7) 1 calc R . P J 2
C29I C 0.56941(12) 0.0916(9) 0.64791(19) 0.133(4) Uani 0.316(7) 1 d D U P G 2
H29R H 0.5661 0.1413 0.6494 0.159 Uiso 0.316(7) 1 calc R . P G 2
H29S H 0.5565 0.0703 0.6276 0.159 Uiso 0.316(7) 1 calc R . P G 2
C29J C 0.70443(17) 0.7893(6) 0.4966(5) 0.198(4) Uani 0.601(7) 1 d D U P H 2
H29T H 0.6969 0.8017 0.5056 0.238 Uiso 0.601(7) 1 calc R . P H 2
H29U H 0.6991 0.8207 0.4774 0.238 Uiso 0.601(7) 1 calc R . P H 2
C29K C 0.75492(13) 0.5700(6) 0.51195(15) 0.181(4) Uani 0.617(10) 1 d D . P M 2
H29V H 0.7704 0.5775 0.5290 0.218 Uiso 0.617(10) 1 calc R . P M 2
H29W H 0.7480 0.6172 0.5052 0.218 Uiso 0.617(10) 1 calc R . P M 2
C29L C 0.5014(2) 0.7059(5) 0.4552(2) 0.106(2) Uani 0.499(4) 1 d D . P B 1
H29X H 0.4889 0.6942 0.4539 0.127 Uiso 0.499(4) 1 calc R . P B 1
H29Y H 0.5038 0.6682 0.4444 0.127 Uiso 0.499(4) 1 calc R . P B 1
C30A C 0.69897(14) 0.6954(5) 0.3873(3) 0.161(4) Uani 0.605(6) 1 d D . P C 2
H30A H 0.6941 0.7032 0.3644 0.193 Uiso 0.605(6) 1 calc R . P C 2
H30B H 0.6885 0.6647 0.3862 0.193 Uiso 0.605(6) 1 calc R . P C 2
C30B C 0.5228(2) 0.9374(6) 0.5672(5) 0.175(8) Uani 0.638(15) 1 d D . P N 2
H30C H 0.5157 0.9326 0.5435 0.262 Uiso 0.638(15) 1 calc GR . P N 2
H30D H 0.5319 0.9795 0.5759 0.262 Uiso 0.638(15) 1 calc GR . P N 2
H30E H 0.5121 0.9423 0.5706 0.262 Uiso 0.638(15) 1 calc GR . P N 2
C30C C 0.55393(16) 0.4470(4) 0.2341(5) 0.184(4) Uani 0.402(6) 1 d D . P D 2
H30F H 0.5672 0.4406 0.2571 0.221 Uiso 0.402(6) 1 calc R . P D 2
H30G H 0.5578 0.4563 0.2195 0.221 Uiso 0.402(6) 1 calc R . P D 2
C30D C 0.7177(3) 0.1656(6) 0.6248(5) 0.210(9) Uani 0.483(9) 1 d D . P A 2
H30H H 0.7223 0.1354 0.6148 0.315 Uiso 0.483(9) 1 calc GR . P A 2
H30I H 0.7059 0.1428 0.6225 0.315 Uiso 0.483(9) 1 calc GR . P A 2
H30J H 0.7295 0.1726 0.6484 0.315 Uiso 0.483(9) 1 calc GR . P A 2
C30F C 0.52113(13) 0.1941(6) 0.49391(18) 0.160(4) Uani 0.477(12) 1 d D U P E 2
H30K H 0.5058 0.1851 0.4764 0.192 Uiso 0.477(12) 1 calc R . P E 2
H30L H 0.5226 0.2362 0.5068 0.192 Uiso 0.477(12) 1 calc R . P E 2
C30G C 0.58965(16) 0.8326(5) 0.7346(2) 0.211(4) Uani 0.397(8) 1 d D . P F 2
H30M H 0.6048 0.8463 0.7504 0.253 Uiso 0.397(8) 1 calc R . P F 2
H30N H 0.5866 0.7987 0.7458 0.253 Uiso 0.397(8) 1 calc R . P F 2
C30H C 0.62992(12) 1.0629(6) 0.5032(2) 0.170(4) Uani 0.457(7) 1 d D . P J 2
H30O H 0.6363 1.0818 0.5256 0.204 Uiso 0.457(7) 1 calc R . P J 2
H30P H 0.6389 1.0235 0.5056 0.204 Uiso 0.457(7) 1 calc R . P J 2
C30I C 0.58758(12) 0.0901(6) 0.6457(2) 0.122(3) Uani 0.316(7) 1 d D U P G 2
H30Q H 0.5825 0.0705 0.6239 0.146 Uiso 0.316(7) 1 calc R . P G 2
H30R H 0.5992 0.0593 0.6634 0.146 Uiso 0.316(7) 1 calc R . P G 2
C30J C 0.69972(17) 0.7116(5) 0.4849(4) 0.193(3) Uani 0.601(7) 1 d D U P H 2
H30S H 0.7072 0.7027 0.4756 0.231 Uiso 0.601(7) 1 calc R . P H 2
H30T H 0.7070 0.6826 0.5054 0.231 Uiso 0.601(7) 1 calc R . P H 2
C30K C 0.75074(19) 0.5333(5) 0.48154(19) 0.189(5) Uani 0.617(10) 1 d D . P M 2
H30U H 0.7353 0.5348 0.4630 0.227 Uiso 0.617(10) 1 calc R . P M 2
H30V H 0.7579 0.5607 0.4746 0.227 Uiso 0.617(10) 1 calc R . P M 2
C30L C 0.52104(17) 0.7217(7) 0.49052(17) 0.108(3) Uani 0.499(4) 1 d D . P B 1
H30W H 0.5338 0.7113 0.4925 0.130 Uiso 0.499(4) 1 calc R . P B 1
H30X H 0.5213 0.7728 0.4952 0.130 Uiso 0.499(4) 1 calc R . P B 1
C31A C 0.70092(14) 0.7663(5) 0.4034(3) 0.144(3) Uani 0.605(6) 1 d D . P C 2
H31A H 0.7113 0.7965 0.4042 0.172 Uiso 0.605(6) 1 calc R . P C 2
H31B H 0.7063 0.7579 0.4265 0.172 Uiso 0.605(6) 1 calc R . P C 2
C31C C 0.54173(16) 0.5106(4) 0.2331(4) 0.161(4) Uani 0.402(6) 1 d D . P D 2
H31C H 0.5374 0.5009 0.2471 0.193 Uiso 0.402(6) 1 calc R . P D 2
H31D H 0.5288 0.5184 0.2100 0.193 Uiso 0.402(6) 1 calc R . P D 2
C31F C 0.54271(11) 0.4050(6) 0.36856(18) 0.154(3) Uani 0.418(9) 1 d D U P K 2
H31E H 0.5570 0.3946 0.3895 0.185 Uiso 0.418(9) 1 calc R . P K 2
H31F H 0.5381 0.3632 0.3539 0.185 Uiso 0.418(9) 1 calc R . P K 2
C31G C 0.58533(14) 0.7973(6) 0.7039(2) 0.179(4) Uani 0.397(8) 1 d D . P F 2
H31G H 0.5833 0.8342 0.6884 0.215 Uiso 0.397(8) 1 calc R . P F 2
H31H H 0.5722 0.7687 0.6921 0.215 Uiso 0.397(8) 1 calc R . P F 2
C31H C 0.62858(12) 1.1216(5) 0.4812(3) 0.187(4) Uani 0.457(7) 1 d D . P J 2
H31I H 0.6238 1.1010 0.4598 0.225 Uiso 0.457(7) 1 calc R . P J 2
H31J H 0.6181 1.1576 0.4765 0.225 Uiso 0.457(7) 1 calc R . P J 2
C31I C 0.59594(15) 0.1667(5) 0.6497(4) 0.105(3) Uani 0.316(7) 1 d D U P G 2
H31K H 0.5835 0.1942 0.6436 0.126 Uiso 0.316(7) 1 calc R . P G 2
H31L H 0.5953 0.1699 0.6298 0.126 Uiso 0.316(7) 1 calc R . P G 2
C31J C 0.67760(16) 0.6785(5) 0.4602(4) 0.186(3) Uani 0.601(7) 1 d D U P H 2
H31M H 0.6701 0.7018 0.4383 0.223 Uiso 0.601(7) 1 calc R . P H 2
H31N H 0.6692 0.6859 0.4681 0.223 Uiso 0.601(7) 1 calc R . P H 2
C31K C 0.7581(3) 0.4564(5) 0.4871(4) 0.202(8) Uani 0.617(10) 1 d D . P M 2
H31O H 0.7460 0.4256 0.4719 0.303 Uiso 0.617(10) 1 calc GR . P M 2
H31P H 0.7647 0.4428 0.5101 0.303 Uiso 0.617(10) 1 calc GR . P M 2
H31Q H 0.7685 0.4515 0.4831 0.303 Uiso 0.617(10) 1 calc GR . P M 2
C31L C 0.52179(18) 0.6786(7) 0.51621(17) 0.119(3) Uani 0.499(4) 1 d D . P B 1
H31R H 0.5242 0.6278 0.5148 0.143 Uiso 0.499(4) 1 calc R . P B 1
H31S H 0.5084 0.6836 0.5131 0.143 Uiso 0.499(4) 1 calc R . P B 1
C32A C 0.67944(13) 0.8056(4) 0.3842(3) 0.119(3) Uani 0.605(6) 1 d D . P C 2
H32A H 0.6722 0.8044 0.3600 0.142 Uiso 0.605(6) 1 calc R . P C 2
H32B H 0.6702 0.7829 0.3883 0.142 Uiso 0.605(6) 1 calc R . P C 2
C32C C 0.55573(15) 0.5780(4) 0.2459(4) 0.136(3) Uani 0.402(6) 1 d D . P D 2
H32C H 0.5687 0.5708 0.2691 0.163 Uiso 0.402(6) 1 calc R . P D 2
H32D H 0.5600 0.5884 0.2319 0.163 Uiso 0.402(6) 1 calc R . P D 2
C32F C 0.54434(11) 0.4685(6) 0.35191(17) 0.155(3) Uani 0.418(9) 1 d D U P K 2
H32E H 0.5522 0.5076 0.3681 0.186 Uiso 0.418(9) 1 calc R . P K 2
H32F H 0.5300 0.4860 0.3333 0.186 Uiso 0.418(9) 1 calc R . P K 2
C32G C 0.60412(13) 0.7492(5) 0.7147(3) 0.157(3) Uani 0.397(8) 1 d D . P F 2
H32G H 0.6041 0.7411 0.6955 0.188 Uiso 0.397(8) 1 calc R . P F 2
H32H H 0.6176 0.7730 0.7324 0.188 Uiso 0.397(8) 1 calc R . P F 2
C32H C 0.65020(15) 1.1570(5) 0.4984(5) 0.202(5) Uani 0.457(7) 1 d D . P J 2
H32I H 0.6557 1.1463 0.4861 0.243 Uiso 0.457(7) 1 calc R . P J 2
H32J H 0.6604 1.1385 0.5213 0.243 Uiso 0.457(7) 1 calc R . P J 2
C32I C 0.61394(11) 0.2208(7) 0.6728(4) 0.096(2) Uani 0.316(7) 1 d D U P G 2
H32K H 0.6096 0.2680 0.6621 0.115 Uiso 0.316(7) 1 calc R . P G 2
H32L H 0.6159 0.2246 0.6938 0.115 Uiso 0.316(7) 1 calc R . P G 2
C32J C 0.67980(16) 0.5984(5) 0.4568(4) 0.178(3) Uani 0.601(7) 1 d D U P H 2
H32M H 0.6878 0.5912 0.4482 0.214 Uiso 0.601(7) 1 calc R . P H 2
H32N H 0.6878 0.5756 0.4789 0.214 Uiso 0.601(7) 1 calc R . P H 2
C32L C 0.5407(2) 0.7104(7) 0.54992(19) 0.119(3) Uani 0.499(4) 1 d D . P B 1
H32O H 0.5524 0.7206 0.5492 0.142 Uiso 0.499(4) 1 calc R . P B 1
H32P H 0.5362 0.7558 0.5537 0.142 Uiso 0.499(4) 1 calc R . P B 1
C33A C 0.68418(18) 0.8815(4) 0.3965(3) 0.106(2) Uani 0.605(6) 1 d D . P C 2
H33A H 0.6921 0.8802 0.4209 0.127 Uiso 0.605(6) 1 calc R . P C 2
H33B H 0.6938 0.9017 0.3926 0.127 Uiso 0.605(6) 1 calc R . P C 2
C33C C 0.54266(15) 0.6397(4) 0.2442(3) 0.119(3) Uani 0.402(6) 1 d D . P D 2
H33C H 0.5365 0.6249 0.2552 0.143 Uiso 0.402(6) 1 calc R . P D 2
H33D H 0.5307 0.6495 0.2206 0.143 Uiso 0.402(6) 1 calc R . P D 2
C33F C 0.55625(12) 0.4427(7) 0.33882(17) 0.164(4) Uani 0.418(9) 1 d D U P K 2
H33E H 0.5714 0.4343 0.3577 0.197 Uiso 0.418(9) 1 calc R . P K 2
H33F H 0.5500 0.3975 0.3266 0.197 Uiso 0.418(9) 1 calc R . P K 2
C33G C 0.63968(10) 0.6728(6) 0.7475(4) 0.114(3) Uani 0.445(5) 1 d D U P I 2
H33G H 0.6439 0.7039 0.7663 0.137 Uiso 0.445(5) 1 calc R . P I 2
H33H H 0.6351 0.7033 0.7284 0.137 Uiso 0.445(5) 1 calc R . P I 2
C33H C 0.6477(4) 1.2377(5) 0.4994(8) 0.213(9) Uani 0.457(7) 1 d D . P J 2
H33I H 0.6374 1.2556 0.4767 0.319 Uiso 0.457(7) 1 calc GR . P J 2
H33J H 0.6614 1.2608 0.5098 0.319 Uiso 0.457(7) 1 calc GR . P J 2
H33K H 0.6428 1.2480 0.5123 0.319 Uiso 0.457(7) 1 calc GR . P J 2
C33I C 0.70191(9) 0.1476(8) 0.72003(17) 0.153(3) Uani 0.586(11) 1 d D . P L 2
H33L H 0.6998 0.0985 0.7244 0.183 Uiso 0.586(11) 1 calc R . P L 2
H33M H 0.7136 0.1695 0.7414 0.183 Uiso 0.586(11) 1 calc R . P L 2
C33J C 0.65792(16) 0.5645(5) 0.4333(5) 0.173(3) Uani 0.601(7) 1 d D U P H 2
H33N H 0.6507 0.5820 0.4104 0.208 Uiso 0.601(7) 1 calc R . P H 2
H33O H 0.6492 0.5776 0.4400 0.208 Uiso 0.601(7) 1 calc R . P H 2
C33L C 0.5484(2) 0.6603(7) 0.5785(2) 0.116(4) Uani 0.499(4) 1 d D . P B 1
H33P H 0.5554 0.6194 0.5773 0.173 Uiso 0.499(4) 1 calc GR . P B 1
H33Q H 0.5363 0.6440 0.5772 0.173 Uiso 0.499(4) 1 calc GR . P B 1
H33R H 0.5584 0.6851 0.5996 0.173 Uiso 0.499(4) 1 calc GR . P B 1
C34A C 0.66605(18) 0.9325(5) 0.3823(2) 0.101(2) Uani 0.605(6) 1 d D . P C 2
C34C C 0.55525(14) 0.7085(4) 0.2605(3) 0.110(2) Uani 0.402(6) 1 d D . P D 2
C34F C 0.5544(2) 0.4996(8) 0.3157(2) 0.194(8) Uani 0.418(9) 1 d D U P K 2
H34A H 0.5401 0.4985 0.2944 0.290 Uiso 0.418(9) 1 calc GR . P K 2
H34B H 0.5648 0.4900 0.3120 0.290 Uiso 0.418(9) 1 calc GR . P K 2
H34C H 0.5571 0.5464 0.3259 0.290 Uiso 0.418(9) 1 calc GR . P K 2
C34G C 0.65875(10) 0.6272(6) 0.7576(4) 0.124(3) Uani 0.445(5) 1 d D U P I 2
H34D H 0.6616 0.5907 0.7737 0.149 Uiso 0.445(5) 1 calc R . P I 2
H34E H 0.6553 0.6026 0.7377 0.149 Uiso 0.445(5) 1 calc R . P I 2
C34I C 0.70725(10) 0.1468(11) 0.69568(19) 0.177(4) Uani 0.586(11) 1 d D . P L 2
H34F H 0.6999 0.1068 0.6799 0.212 Uiso 0.586(11) 1 calc R . P L 2
H34G H 0.7026 0.1916 0.6829 0.212 Uiso 0.586(11) 1 calc R . P L 2
C34J C 0.66024(15) 0.4832(5) 0.4341(4) 0.166(3) Uani 0.601(7) 1 d D U P H 2
C34L C 0.4611(3) 0.9840(14) 0.2901(3) 0.209(6) Uani 0.501(4) 1 d D U P B 2
H34H H 0.4517 1.0253 0.2798 0.314 Uiso 0.501(4) 1 calc GR . P B 2
H34I H 0.4534 0.9442 0.2905 0.314 Uiso 0.501(4) 1 calc GR . P B 2
H34J H 0.4659 0.9707 0.2773 0.314 Uiso 0.501(4) 1 calc GR . P B 2
C35A C 0.67607(15) 0.9985(4) 0.4049(3) 0.124(3) Uani 0.605(6) 1 d D . P C 2
H35A H 0.6836 0.9829 0.4282 0.148 Uiso 0.605(6) 1 calc R . P C 2
H35B H 0.6868 1.0180 0.4032 0.148 Uiso 0.605(6) 1 calc R . P C 2
C35C C 0.54082(14) 0.7626(4) 0.2604(3) 0.113(2) Uani 0.402(6) 1 d D . P D 2
H35C H 0.5284 0.7723 0.2371 0.136 Uiso 0.402(6) 1 calc R . P D 2
H35D H 0.5355 0.7412 0.2716 0.136 Uiso 0.402(6) 1 calc R . P D 2
C35G C 0.67862(10) 0.6730(6) 0.7730(4) 0.139(3) Uani 0.445(5) 1 d D U P I 2
H35E H 0.6818 0.6989 0.7924 0.167 Uiso 0.445(5) 1 calc R . P I 2
H35F H 0.6760 0.7084 0.7566 0.167 Uiso 0.445(5) 1 calc R . P I 2
C35I C 0.73158(11) 0.1384(6) 0.7167(3) 0.194(5) Uani 0.586(11) 1 d D . P L 2
H35G H 0.7355 0.1239 0.7025 0.233 Uiso 0.586(11) 1 calc R . P L 2
H35H H 0.7370 0.1025 0.7344 0.233 Uiso 0.586(11) 1 calc R . P L 2
C35J C 0.63674(15) 0.4692(5) 0.4050(4) 0.179(3) Uani 0.601(7) 1 d D U P H 2
H35I H 0.6278 0.4985 0.4079 0.214 Uiso 0.601(7) 1 calc R . P H 2
H35J H 0.6338 0.4835 0.3840 0.214 Uiso 0.601(7) 1 calc R . P H 2
C35L C 0.4805(3) 1.0027(6) 0.3260(3) 0.176(3) Uani 0.501(4) 1 d D U P B 2
H35K H 0.4903 1.0334 0.3255 0.211 Uiso 0.501(4) 1 calc R . P B 2
H35L H 0.4757 1.0294 0.3369 0.211 Uiso 0.501(4) 1 calc R . P B 2
C36A C 0.66120(16) 1.0577(4) 0.3979(3) 0.158(3) Uani 0.605(6) 1 d D . P C 2
H36A H 0.6518 1.0419 0.4031 0.190 Uiso 0.605(6) 1 calc R . P C 2
H36B H 0.6523 1.0708 0.3741 0.190 Uiso 0.605(6) 1 calc R . P C 2
C36C C 0.55168(14) 0.8326(4) 0.2774(3) 0.127(3) Uani 0.402(6) 1 d D . P D 2
H36C H 0.5560 0.8562 0.2651 0.152 Uiso 0.402(6) 1 calc R . P D 2
H36D H 0.5647 0.8230 0.3002 0.152 Uiso 0.402(6) 1 calc R . P D 2
C36G C 0.69775(11) 0.6267(6) 0.7841(5) 0.153(3) Uani 0.445(5) 1 d D U P I 2
H36E H 0.6953 0.6043 0.7644 0.183 Uiso 0.445(5) 1 calc R . P I 2
H36F H 0.6997 0.5886 0.7991 0.183 Uiso 0.445(5) 1 calc R . P I 2
C36I C 0.7407(3) 0.2134(6) 0.7320(6) 0.249(9) Uani 0.586(11) 1 d D . P L 2
H36G H 0.7412 0.2420 0.7166 0.373 Uiso 0.586(11) 1 calc GR . P L 2
H36H H 0.7551 0.2083 0.7531 0.373 Uiso 0.586(11) 1 calc GR . P L 2
H36I H 0.7316 0.2368 0.7361 0.373 Uiso 0.586(11) 1 calc GR . P L 2
C36J C 0.63093(15) 0.3906(5) 0.4029(5) 0.192(3) Uani 0.601(7) 1 d D U P H 2
H36J H 0.6340 0.3755 0.4240 0.230 Uiso 0.601(7) 1 calc R . P H 2
H36K H 0.6394 0.3609 0.3992 0.230 Uiso 0.601(7) 1 calc R . P H 2
C36L C 0.49216(16) 0.9354(6) 0.34592(18) 0.163(3) Uani 0.501(4) 1 d D U P B 2
H36L H 0.5074 0.9401 0.3566 0.196 Uiso 0.501(4) 1 calc R . P B 2
H36M H 0.4865 0.8942 0.3307 0.196 Uiso 0.501(4) 1 calc R . P B 2
C37A C 0.6743(2) 1.1230(5) 0.41964(19) 0.192(4) Uani 0.605(6) 1 d D . P C 2
H37A H 0.6864 1.1300 0.4193 0.230 Uiso 0.605(6) 1 calc R . P C 2
H37B H 0.6653 1.1659 0.4101 0.230 Uiso 0.605(6) 1 calc R . P C 2
C37C C 0.53723(15) 0.8829(4) 0.2789(3) 0.144(3) Uani 0.402(6) 1 d D . P D 2
H37C H 0.5224 0.8766 0.2586 0.173 Uiso 0.402(6) 1 calc R . P D 2
H37D H 0.5380 0.8706 0.2983 0.173 Uiso 0.402(6) 1 calc R . P D 2
C37G C 0.71766(11) 0.6738(7) 0.8022(4) 0.165(3) Uani 0.445(5) 1 d D U P I 2
H37E H 0.7146 0.7168 0.7889 0.198 Uiso 0.445(5) 1 calc R . P I 2
H37F H 0.7216 0.6889 0.8239 0.198 Uiso 0.445(5) 1 calc R . P I 2
C37J C 0.60691(14) 0.3808(6) 0.3737(4) 0.210(4) Uani 0.601(7) 1 d D U P H 2
H37G H 0.5988 0.4216 0.3726 0.252 Uiso 0.601(7) 1 calc R . P H 2
H37H H 0.6046 0.3779 0.3524 0.252 Uiso 0.601(7) 1 calc R . P H 2
C37L C 0.48947(16) 0.9224(5) 0.37301(18) 0.146(3) Uani 0.501(4) 1 d D U P B 2
H37I H 0.5003 0.9491 0.3935 0.175 Uiso 0.501(4) 1 calc R . P B 2
H37J H 0.4752 0.9375 0.3650 0.175 Uiso 0.501(4) 1 calc R . P B 2
C38A C 0.6827(3) 1.1140(6) 0.45549(18) 0.220(4) Uani 0.605(6) 1 d D . P C 2
H38A H 0.6931 1.0746 0.4660 0.264 Uiso 0.605(6) 1 calc R . P C 2
H38B H 0.6709 1.1016 0.4558 0.264 Uiso 0.605(6) 1 calc R . P C 2
C38C C 0.5438(3) 0.9606(5) 0.2815(2) 0.161(4) Uani 0.402(6) 1 d D . P D 2
H38C H 0.5530 0.9644 0.2749 0.194 Uiso 0.402(6) 1 calc R . P D 2
H38D H 0.5309 0.9895 0.2657 0.194 Uiso 0.402(6) 1 calc R . P D 2
C38G C 0.73606(13) 0.6333(10) 0.8079(4) 0.184(6) Uani 0.445(5) 1 d D U P I 2
H38E H 0.7325 0.6210 0.7864 0.276 Uiso 0.445(5) 1 calc GR . P I 2
H38F H 0.7387 0.5898 0.8204 0.276 Uiso 0.445(5) 1 calc GR . P I 2
H38G H 0.7488 0.6630 0.8205 0.276 Uiso 0.445(5) 1 calc GR . P I 2
C38J C 0.59950(14) 0.3114(6) 0.3798(4) 0.236(4) Uani 0.601(7) 1 d D U P H 2
H38H H 0.6090 0.2727 0.3833 0.284 Uiso 0.601(7) 1 calc R . P H 2
H38I H 0.6014 0.3169 0.4007 0.284 Uiso 0.601(7) 1 calc R . P H 2
C38L C 0.49240(19) 0.8413(5) 0.37969(18) 0.130(3) Uani 0.501(4) 1 d D U P B 2
H38J H 0.4797 0.8155 0.3611 0.155 Uiso 0.501(4) 1 calc R . P B 2
H38K H 0.5049 0.8244 0.3819 0.155 Uiso 0.501(4) 1 calc R . P B 2
C39A C 0.6935(4) 1.1830(6) 0.4756(2) 0.232(5) Uani 0.605(6) 1 d D . P C 2
H39A H 0.7023 1.2033 0.4700 0.278 Uiso 0.605(6) 1 calc R . P C 2
H39B H 0.6825 1.2183 0.4696 0.278 Uiso 0.605(6) 1 calc R . P C 2
C39C C 0.5555(2) 0.9909(6) 0.3165(2) 0.185(5) Uani 0.402(6) 1 d D . P D 2
H39C H 0.5651 0.9543 0.3331 0.222 Uiso 0.402(6) 1 calc R . P D 2
H39D H 0.5452 1.0043 0.3201 0.222 Uiso 0.402(6) 1 calc R . P D 2
C39J C 0.57655(16) 0.2881(6) 0.3525(3) 0.252(5) Uani 0.601(7) 1 d D U P H 2
H39E H 0.5667 0.3264 0.3482 0.302 Uiso 0.601(7) 1 calc R . P H 2
H39F H 0.5745 0.2786 0.3317 0.302 Uiso 0.601(7) 1 calc R . P H 2
C39L C 0.49556(19) 0.8285(5) 0.41135(17) 0.116(3) Uani 0.501(4) 1 d D U P B 2
H39G H 0.4826 0.8429 0.4082 0.139 Uiso 0.501(4) 1 calc R . P B 2
H39H H 0.5073 0.8588 0.4291 0.139 Uiso 0.501(4) 1 calc R . P B 2
C40A C 0.7075(5) 1.1673(13) 0.5132(2) 0.269(10) Uani 0.605(6) 1 d D . P C 2
H40A H 0.7175 1.1293 0.5187 0.404 Uiso 0.605(6) 1 calc GR . P C 2
H40B H 0.6985 1.1523 0.5191 0.404 Uiso 0.605(6) 1 calc GR . P C 2
H40C H 0.7153 1.2102 0.5256 0.404 Uiso 0.605(6) 1 calc GR . P C 2
C40C C 0.5687(2) 1.0571(6) 0.3211(6) 0.234(9) Uani 0.402(6) 1 d D . P D 2
H40D H 0.5672 1.0649 0.3009 0.351 Uiso 0.402(6) 1 calc GR . P D 2
H40E H 0.5837 1.0493 0.3399 0.351 Uiso 0.402(6) 1 calc GR . P D 2
H40F H 0.5635 1.0989 0.3255 0.351 Uiso 0.402(6) 1 calc GR . P D 2
C40J C 0.5719(2) 0.2209(6) 0.3638(3) 0.262(9) Uani 0.601(7) 1 d D U P H 2
H40G H 0.5721 0.1796 0.3524 0.393 Uiso 0.601(7) 1 calc GR . P H 2
H40H H 0.5579 0.2250 0.3583 0.393 Uiso 0.601(7) 1 calc GR . P H 2
H40I H 0.5827 0.2152 0.3878 0.393 Uiso 0.601(7) 1 calc GR . P H 2
C40L C 0.50051(11) 0.7516(4) 0.42259(15) 0.109(2) Uani 0.501(4) 1 d D U P B 2
C41L C 0.5130(2) 0.7689(6) 0.46042(17) 0.121(3) Uani 0.501(4) 1 d D U P B 2
H41A H 0.5273 0.7869 0.4702 0.145 Uiso 0.501(4) 1 calc R . P B 2
H41B H 0.5053 0.8056 0.4632 0.145 Uiso 0.501(4) 1 calc R . P B 2
C42L C 0.5145(2) 0.7012(5) 0.47736(16) 0.106(2) Uani 0.501(4) 1 d D U P B 2
H42A H 0.5235 0.6665 0.4769 0.127 Uiso 0.501(4) 1 calc R . P B 2
H42B H 0.5002 0.6802 0.4658 0.127 Uiso 0.501(4) 1 calc R . P B 2
C43L C 0.5241(2) 0.7191(6) 0.51308(16) 0.108(3) Uani 0.501(4) 1 d D U P B 2
H43A H 0.5130 0.7411 0.5132 0.130 Uiso 0.501(4) 1 calc R . P B 2
H43B H 0.5353 0.7552 0.5213 0.130 Uiso 0.501(4) 1 calc R . P B 2
C44L C 0.5337(2) 0.6573(6) 0.53746(16) 0.119(3) Uani 0.501(4) 1 d D U P B 2
H44A H 0.5475 0.6435 0.5430 0.143 Uiso 0.501(4) 1 calc R . P B 2
H44B H 0.5241 0.6158 0.5274 0.143 Uiso 0.501(4) 1 calc R . P B 2
C45L C 0.53692(16) 0.6810(10) 0.56903(17) 0.119(3) Uani 0.501(4) 1 d D U P B 2
H45A H 0.5294 0.7266 0.5639 0.142 Uiso 0.501(4) 1 calc R . P B 2
H45B H 0.5297 0.6459 0.5732 0.142 Uiso 0.501(4) 1 calc R . P B 2
C46L C 0.55912(18) 0.6906(12) 0.6012(3) 0.116(4) Uani 0.501(4) 1 d D U P B 2
H46C H 0.5686 0.7059 0.5964 0.173 Uiso 0.501(4) 1 calc GR . P B 2
H46D H 0.5642 0.6456 0.6134 0.173 Uiso 0.501(4) 1 calc GR . P B 2
H46E H 0.5590 0.7267 0.6149 0.173 Uiso 0.501(4) 1 calc GR . P B 2

loop_
_atom_site_aniso_label
_atom_site_aniso_U_11
_atom_site_aniso_U_22
_atom_site_aniso_U_33
_atom_site_aniso_U_23
_atom_site_aniso_U_13
_atom_site_aniso_U_12
Au1 0.08072(12) 0.0891(2) 0.06454(10) 0.00913(14) 0.05410(7) 0.00004(15)
Au2 0.04060(9) 0.0826(2) 0.05182(11) 0.00213(14) 0.02549(7) -0.00197(13)
Au3 0.08608(14) 0.0904(3) 0.06999(13) -0.00343(16) 0.05114(9) -0.00364(17)
Au4 0.07304(13) 0.0788(2) 0.07402(13) -0.02083(15) 0.04641(9) -0.01900(15)
Au5 0.05476(12) 0.06074(19) 0.05927(13) -0.00711(14) 0.02650(9) -0.01848(13)
Au6 0.06285(15) 0.0638(2) 0.0985(2) 0.00734(18) 0.03460(12) -0.01155(16)
Ag1 0.1134(3) 0.1012(5) 0.0822(2) 0.0070(3) 0.07201(15) 0.0000(3)
Ag2 0.0584(2) 0.0704(4) 0.0581(2) 0.0013(2) 0.02869(15) -0.0077(2)
Ag3 0.0767(2) 0.0906(4) 0.0831(2) -0.0199(3) 0.05505(14) -0.0252(3)
Ag4 0.0727(2) 0.0695(4) 0.0790(3) 0.0058(3) 0.04226(17) -0.0042(3)
Ag5 0.0565(2) 0.0927(4) 0.0547(2) -0.0084(3) 0.03153(13) -0.0031(3)
Ag6 0.0655(2) 0.0817(4) 0.1028(3) 0.0121(3) 0.04767(18) -0.0047(3)
C1A 0.092(3) 0.120(7) 0.066(2) 0.022(4) 0.0631(16) 0.014(4)
C1B 0.071(2) 0.081(3) 0.073(2) 0.027(2) 0.0527(14) 0.001(2)
C1C 0.093(3) 0.101(6) 0.039(2) -0.008(3) 0.0413(18) -0.013(4)
C1D 0.077(3) 0.063(5) 0.069(3) -0.013(3) 0.040(2) 0.004(3)
C1E 0.070(4) 0.035(4) 0.056(3) 0.005(3) 0.020(3) 0.006(3)
C1F 0.061(3) 0.044(4) 0.085(3) -0.015(3) 0.0462(19) -0.007(3)
C1G 0.114(4) 0.077(6) 0.076(3) -0.012(4) 0.065(2) -0.012(4)
C1H 0.078(3) 0.104(6) 0.066(2) -0.035(3) 0.0553(16) -0.019(4)
C1I 0.069(3) 0.040(3) 0.103(3) 0.000(3) 0.025(3) -0.005(3)
C1J 0.064(3) 0.065(4) 0.075(3) 0.010(3) 0.028(2) -0.015(3)
C1K 0.065(3) 0.054(4) 0.095(3) -0.023(3) 0.0528(19) -0.034(3)
C1L 0.056(3) 0.073(5) 0.059(3) -0.007(3) 0.0329(18) -0.016(3)
C2A 0.105(4) 0.121(8) 0.075(3) 0.029(4) 0.067(2) 0.021(5)
C2B 0.061(2) 0.086(4) 0.078(2) 0.035(3) 0.0547(13) 0.008(2)
C2C 0.102(4) 0.126(8) 0.058(3) 0.018(4) 0.054(2) 0.023(5)
C2D 0.064(3) 0.100(7) 0.072(3) -0.017(4) 0.036(2) 0.007(4)
C2E 0.067(3) 0.045(4) 0.070(3) -0.012(3) 0.034(2) 0.002(3)
C2F 0.047(2) 0.072(5) 0.072(3) 0.011(3) 0.0392(16) -0.005(3)
C2G 0.068(3) 0.051(4) 0.104(4) -0.020(3) 0.058(2) -0.014(3)
C2H 0.052(3) 0.094(5) 0.058(3) -0.049(3) 0.0307(18) -0.046(3)
C2I 0.070(3) 0.037(3) 0.100(4) -0.016(3) 0.029(3) -0.004(3)
C2J 0.065(3) 0.062(4) 0.074(3) 0.012(3) 0.017(3) -0.023(3)
C2K 0.0213(19) 0.112(6) 0.065(3) 0.000(4) 0.0210(16) -0.019(3)
C2L 0.048(2) 0.062(4) 0.052(2) -0.027(3) 0.0300(15) -0.012(3)
C3A 0.125(4) 0.118(8) 0.117(4) 0.040(5) 0.095(2) 0.037(5)
C3B 0.049(2) 0.048(4) 0.050(2) -0.013(3) 0.0330(14) -0.009(2)
C3C 0.063(3) 0.134(8) 0.067(3) 0.002(4) 0.042(2) -0.006(4)
C3D 0.052(3) 0.053(4) 0.078(4) -0.001(4) 0.021(3) -0.015(3)
C3E 0.048(3) 0.048(4) 0.087(4) -0.020(4) 0.019(3) 0.000(3)
C3F 0.062(3) 0.077(6) 0.095(4) -0.014(4) 0.048(2) -0.018(3)
C3G 0.083(3) 0.077(6) 0.126(4) -0.019(4) 0.073(2) -0.025(4)
C3H 0.076(4) 0.070(5) 0.058(3) -0.022(3) 0.034(2) -0.009(4)
C3I 0.069(4) 0.048(4) 0.072(4) -0.005(4) 0.027(3) -0.019(3)
C3J 0.069(4) 0.207(13) 0.150(6) -0.006(8) 0.065(3) 0.030(6)
C3K 0.046(3) 0.074(5) 0.096(4) -0.011(4) 0.039(2) -0.006(3)
C3L 0.035(3) 0.130(7) 0.055(3) -0.009(4) 0.013(2) 0.020(4)
C4A 0.131(4) 0.153(9) 0.084(3) 0.059(4) 0.081(2) 0.044(5)
C4B 0.054(2) 0.059(4) 0.063(2) -0.001(3) 0.0420(14) -0.007(3)
C4C 0.077(3) 0.166(10) 0.082(3) 0.011(5) 0.0601(19) 0.002(5)
C4D 0.039(3) 0.081(6) 0.082(4) -0.022(4) 0.017(3) -0.020(4)
C4E 0.042(3) 0.061(5) 0.092(4) 0.013(4) 0.029(2) -0.003(3)
C4F 0.037(2) 0.101(6) 0.080(3) -0.044(4) 0.028(2) -0.010(3)
C4G 0.119(3) 0.064(5) 0.153(4) 0.017(4) 0.105(2) -0.012(4)
C4H 0.099(5) 0.095(6) 0.068(4) -0.040(4) 0.040(3) -0.017(5)
C4I 0.061(3) 0.077(6) 0.073(4) 0.003(4) 0.025(3) -0.014(4)
C4J 0.035(3) 0.158(10) 0.098(6) -0.003(7) 0.013(3) -0.002(5)
C4K 0.042(3) 0.066(5) 0.092(4) 0.000(4) 0.034(2) -0.001(3)
C4L 0.050(3) 0.121(7) 0.059(3) -0.019(4) 0.023(2) 0.004(4)
C5A 0.106(5) 0.128(8) 0.057(3) 0.022(5) 0.044(3) 0.027(5)
C5B 0.028(2) 0.078(5) 0.050(3) 0.009(3) 0.0166(17) 0.008(3)
C5C 0.078(4) 0.109(7) 0.076(4) 0.011(4) 0.045(2) -0.010(4)
C5D 0.054(3) 0.071(5) 0.111(4) 0.008(4) 0.051(2) -0.005(3)
C5E 0.043(3) 0.061(5) 0.062(3) 0.011(3) 0.021(2) -0.003(3)
C5F 0.049(2) 0.057(4) 0.079(3) -0.022(3) 0.0410(17) -0.009(3)
C5FB 0.102(4) 0.142(4) 0.178(4) -0.016(4) 0.033(3) 0.006(4)
C5G 0.079(3) 0.085(6) 0.115(4) -0.031(4) 0.067(2) -0.026(4)
C5H 0.085(4) 0.097(7) 0.077(4) -0.038(4) 0.036(3) -0.013(5)
C5I 0.063(4) 0.071(6) 0.069(4) 0.006(4) 0.008(3) -0.010(4)
C5J 0.082(3) 0.064(5) 0.134(5) -0.022(4) 0.068(3) -0.022(4)
C5K 0.045(2) 0.064(5) 0.078(3) 0.015(3) 0.0333(19) 0.004(3)
C5L 0.048(3) 0.086(6) 0.065(3) 0.003(4) 0.0305(19) 0.007(3)
C6A 0.088(3) 0.103(6) 0.052(2) 0.027(3) 0.0479(18) 0.023(4)
C6B 0.046(2) 0.054(4) 0.078(3) 0.019(3) 0.0386(17) 0.002(3)
C6C 0.085(4) 0.117(7) 0.057(3) 0.021(4) 0.043(2) 0.007(4)
C6D 0.073(3) 0.087(6) 0.062(3) 0.020(4) 0.039(2) 0.013(4)
C6E 0.064(3) 0.055(5) 0.078(4) -0.008(4) 0.031(3) -0.002(3)
C6F 0.078(3) 0.044(4) 0.090(3) -0.020(3) 0.0595(18) -0.020(3)
C6G 0.059(3) 0.072(5) 0.092(4) -0.020(4) 0.034(3) -0.029(3)
C6H 0.084(5) 0.049(5) 0.080(5) -0.014(4) 0.025(3) 0.001(4)
C6I 0.060(3) 0.050(4) 0.091(4) 0.017(4) 0.028(3) -0.005(3)
C6J 0.105(5) 0.103(8) 0.166(7) -0.014(6) 0.082(4) 0.000(6)
C6K 0.047(3) 0.065(5) 0.111(4) 0.013(4) 0.043(2) 0.008(3)
C6L 0.058(3) 0.070(5) 0.061(3) -0.030(3) 0.031(2) -0.014(3)
C7A 0.079(3) 0.111(7) 0.068(2) 0.012(4) 0.0593(15) 0.013(4)
C7B 0.063(3) 0.059(5) 0.077(3) 0.004(3) 0.0437(19) 0.013(3)
C7C 0.048(3) 0.144(8) 0.082(4) 0.015(5) 0.037(2) -0.004(4)
C7D 0.060(4) 0.088(6) 0.067(4) -0.002(4) 0.021(3) -0.002(4)
C7E 0.051(3) 0.061(5) 0.083(4) -0.003(4) 0.021(3) 0.002(4)
C7F 0.066(3) 0.059(5) 0.098(4) -0.008(4) 0.048(2) -0.002(3)
C7G 0.060(3) 0.083(6) 0.080(4) 0.015(4) 0.038(2) -0.011(3)
C7H 0.066(4) 0.080(6) 0.066(4) -0.009(4) 0.022(3) 0.004(4)
C7I 0.057(4) 0.053(5) 0.090(5) -0.005(4) 0.021(3) 0.000(4)
C7J 0.086(4) 0.069(6) 0.228(8) 0.005(6) 0.096(4) 0.007(4)
C7K 0.058(3) 0.077(6) 0.091(4) -0.008(4) 0.040(2) -0.004(4)
C7L 0.046(3) 0.081(6) 0.080(4) -0.014(4) 0.020(3) -0.010(4)
C8A 0.077(3) 0.168(9) 0.055(3) 0.031(4) 0.0452(19) 0.021(5)
C8B 0.054(3) 0.050(4) 0.059(3) 0.005(3) 0.0303(18) 0.008(3)
C8C 0.064(3) 0.154(9) 0.088(4) 0.014(5) 0.051(2) 0.005(5)
C8D 0.048(3) 0.039(4) 0.097(4) -0.005(4) 0.033(2) 0.002(3)
C8E 0.043(3) 0.055(4) 0.077(4) -0.016(4) 0.019(2) -0.004(3)
C8F 0.060(3) 0.082(6) 0.077(3) -0.013(4) 0.039(2) -0.008(4)
C8G 0.055(3) 0.108(7) 0.079(3) -0.020(4) 0.042(2) -0.019(4)
C8H 0.062(3) 0.089(6) 0.078(3) -0.008(4) 0.042(2) 0.002(4)
C8I 0.030(3) 0.073(5) 0.065(4) 0.007(4) 0.008(2) 0.004(3)
C8J 0.082(5) 0.120(9) 0.155(7) -0.020(7) 0.058(4) 0.007(6)
C8K 0.035(2) 0.076(5) 0.103(4) -0.004(4) 0.0398(19) -0.004(3)
C8L 0.037(3) 0.117(7) 0.075(4) 0.007(5) 0.021(2) -0.006(4)
C9A 0.060(3) 0.149(9) 0.054(3) 0.013(4) 0.0354(19) 0.021(4)
C9B 0.053(3) 0.049(4) 0.052(3) -0.019(3) 0.019(2) -0.008(3)
C9C 0.077(3) 0.172(10) 0.072(3) 0.019(5) 0.051(2) -0.011(5)
C9D 0.046(3) 0.057(5) 0.083(4) -0.016(4) 0.014(3) 0.005(3)
C9E 0.047(3) 0.063(5) 0.097(5) -0.021(4) 0.026(3) -0.009(3)
C9F 0.055(3) 0.108(7) 0.087(5) -0.004(5) 0.029(3) -0.013(4)
C9G 0.058(3) 0.118(8) 0.078(4) 0.015(5) 0.031(3) 0.000(4)
C9H 0.104(5) 0.085(7) 0.092(5) -0.022(5) 0.047(3) -0.001(5)
C9I 0.042(3) 0.068(5) 0.072(4) 0.011(4) 0.015(3) 0.004(3)
C9J 0.147(4) 0.153(10) 0.184(5) -0.028(6) 0.135(3) 0.009(6)
C9K 0.055(3) 0.082(6) 0.109(4) -0.014(4) 0.049(2) -0.007(4)
C9L 0.073(2) 0.094(3) 0.088(3) 0.006(3) 0.0519(19) -0.001(3)
C14L 0.078(2) 0.101(3) 0.090(3) 0.004(3) 0.0561(18) 0.003(3)
C13L 0.086(3) 0.105(3) 0.097(3) 0.000(3) 0.057(2) 0.005(3)
C12L 0.088(3) 0.105(3) 0.102(3) 0.001(3) 0.058(2) 0.000(3)
C11L 0.083(3) 0.101(3) 0.101(3) 0.002(3) 0.056(2) -0.002(3)
C10L 0.078(3) 0.096(3) 0.095(3) 0.005(3) 0.054(2) -0.003(3)
C10A 0.085(3) 0.110(7) 0.077(3) 0.003(4) 0.0657(16) 0.012(4)
C10B 0.073(3) 0.053(4) 0.083(3) -0.012(3) 0.050(2) -0.004(3)
C10C 0.080(3) 0.194(11) 0.111(4) 0.030(6) 0.065(2) -0.013(5)
C10D 0.082(4) 0.053(5) 0.105(5) -0.017(4) 0.043(3) -0.010(4)
C10E 0.044(3) 0.091(7) 0.118(6) -0.014(5) 0.029(3) 0.004(4)
C10F 0.050(4) 0.164(11) 0.103(6) 0.012(7) 0.022(4) -0.009(6)
C10G 0.091(5) 0.185(11) 0.072(4) 0.051(6) 0.034(3) 0.016(7)
C10H 0.150(7) 0.101(8) 0.096(5) 0.000(6) 0.060(4) 0.037(6)
C10I 0.057(3) 0.098(7) 0.096(4) -0.002(5) 0.039(3) -0.002(4)
C10J 0.170(6) 0.205(15) 0.259(8) -0.025(9) 0.164(4) 0.021(8)
C10K 0.055(3) 0.091(7) 0.115(5) -0.020(5) 0.042(3) -0.008(4)
C11A 0.089(3) 0.099(6) 0.048(2) 0.007(3) 0.0483(17) 0.006(4)
C11B 0.108(4) 0.074(5) 0.073(3) -0.031(3) 0.056(2) -0.009(4)
C11C 0.106(5) 0.280(16) 0.097(4) 0.048(7) 0.065(3) -0.015(7)
C11D 0.071(4) 0.049(5) 0.166(7) -0.003(5) 0.056(4) -0.012(4)
C11E 0.045(4) 0.110(7) 0.142(7) -0.038(6) 0.027(4) -0.027(4)
C11F 0.080(6) 0.185(13) 0.143(8) 0.028(9) 0.039(5) -0.012(7)
C11G 0.158(8) 0.215(14) 0.090(6) 0.030(7) 0.057(5) -0.043(9)
C11H 0.179(9) 0.102(8) 0.137(8) -0.003(7) 0.074(6) 0.043(7)
C11I 0.070(3) 0.131(8) 0.090(4) 0.006(5) 0.055(2) 0.008(4)
C11J 0.158(6) 0.256(19) 0.310(11) -0.015(12) 0.165(5) 0.043(9)
C11K 0.044(3) 0.134(9) 0.118(5) -0.027(6) 0.036(3) -0.017(4)
C12A 0.080(3) 0.088(6) 0.059(3) 0.016(3) 0.0457(19) 0.027(4)
C12B 0.117(4) 0.087(6) 0.079(3) -0.017(4) 0.067(2) -0.008(4)
C12C 0.110(6) 0.297(17) 0.104(5) 0.073(7) 0.059(4) -0.002(8)
C12D 0.072(4) 0.065(5) 0.117(6) 0.030(5) 0.037(3) 0.006(4)
C12E 0.061(4) 0.091(7) 0.173(8) -0.039(6) 0.048(4) -0.024(5)
C12F 0.074(6) 0.232(15) 0.102(8) -0.009(9) 0.008(5) -0.044(8)
C12G 0.184(10) 0.183(14) 0.098(6) 0.011(8) 0.066(6) -0.005(10)
C12H 0.221(11) 0.073(7) 0.159(8) 0.043(6) 0.092(7) 0.019(8)
C12I 0.051(3) 0.123(8) 0.099(4) 0.032(5) 0.039(2) 0.005(4)
C12J 0.179(5) 0.41(3) 0.303(8) -0.018(13) 0.201(4) 0.039(10)
C12K 0.052(4) 0.122(8) 0.126(6) -0.005(6) 0.036(3) 0.014(5)
C13A 0.193(9) 0.210(10) 0.191(9) 0.017(9) 0.032(9) 0.016(9)
C13B 0.117(3) 0.067(5) 0.072(2) -0.002(3) 0.0743(17) -0.011(3)
C13C 0.086(4) 0.242(13) 0.084(4) 0.043(6) 0.045(3) -0.027(6)
C13D 0.060(4) 0.077(6) 0.099(6) 0.018(5) 0.013(4) -0.001(4)
C13E 0.067(4) 0.070(6) 0.150(6) -0.031(5) 0.050(4) -0.020(4)
C13F 0.093(6) 0.158(10) 0.119(7) -0.039(8) 0.033(5) -0.049(7)
C13G 0.107(7) 0.141(11) 0.104(7) -0.004(8) 0.026(6) 0.000(8)
C13H 0.184(8) 0.084(8) 0.145(6) 0.009(6) 0.104(5) 0.012(7)
C13I 0.041(3) 0.087(6) 0.074(4) 0.020(4) 0.013(3) 0.007(4)
C13J 0.163(7) 0.44(3) 0.154(7) -0.008(13) 0.114(4) 0.037(13)
C13K 0.058(3) 0.104(7) 0.135(6) -0.031(5) 0.049(3) 0.000(4)
C14A 0.155(5) 0.183(5) 0.150(4) 0.022(4) 0.050(4) 0.031(4)
C14B 0.070(3) 0.046(4) 0.063(3) -0.013(3) 0.036(2) -0.008(3)
C14C 0.070(4) 0.171(10) 0.076(4) 0.039(5) 0.042(2) 0.001(5)
C14D 0.053(3) 0.038(4) 0.103(5) 0.009(4) 0.023(3) 0.014(3)
C14E 0.047(3) 0.053(5) 0.119(5) -0.018(4) 0.030(3) -0.015(3)
C14F 0.063(4) 0.124(8) 0.107(5) -0.031(6) 0.036(3) -0.040(5)
C14G 0.077(4) 0.129(9) 0.069(4) -0.003(5) 0.028(3) -0.001(5)
C14H 0.117(6) 0.062(6) 0.086(5) 0.009(4) 0.043(4) 0.004(5)
C14I 0.037(3) 0.075(5) 0.078(4) 0.016(4) 0.018(2) 0.001(3)
C14J 0.102(7) 0.262(17) 0.117(8) 0.033(10) 0.043(5) 0.058(9)
C14K 0.036(3) 0.116(7) 0.094(4) -0.016(5) 0.031(2) -0.005(4)
C15A 0.136(4) 0.172(4) 0.129(4) 0.030(4) 0.060(3) 0.037(4)
C15B 0.073(2) 0.052(4) 0.064(2) 0.002(3) 0.0550(13) -0.011(3)
C15C 0.166(9) 0.256(10) 0.164(9) 0.003(9) 0.051(8) 0.014(9)
C15D 0.109(5) 0.118(8) 0.163(6) -0.037(6) 0.088(3) -0.045(5)
C15E 0.345(17) 0.22(2) 0.227(13) -0.003(14) 0.174(10) 0.055(16)
C15F 0.161(9) 0.131(9) 0.159(8) -0.044(8) 0.061(8) -0.010(8)
C15G 0.182(9) 0.211(10) 0.244(10) -0.021(9) 0.063(9) 0.037(9)
C15H 0.116(8) 0.204(14) 0.122(8) -0.049(8) 0.040(6) 0.011(9)
C15I 0.133(8) 0.198(9) 0.125(8) -0.051(8) 0.057(6) -0.020(8)
C15J 0.152(8) 0.269(10) 0.169(9) 0.082(9) 0.060(7) 0.062(9)
C15K 0.112(6) 0.213(16) 0.211(10) 0.045(11) 0.092(5) 0.029(9)
C15L 0.073(2) 0.094(3) 0.088(3) 0.006(3) 0.0519(19) -0.001(3)
C20L 0.078(2) 0.101(3) 0.090(3) 0.004(3) 0.0561(18) 0.003(3)
C19L 0.086(3) 0.105(3) 0.097(3) 0.000(3) 0.057(2) 0.005(3)
C18L 0.088(3) 0.105(3) 0.102(3) 0.001(3) 0.058(2) 0.000(3)
C17L 0.083(3) 0.101(3) 0.101(3) 0.002(3) 0.056(2) -0.002(3)
C16L 0.078(3) 0.096(3) 0.095(3) 0.005(3) 0.054(2) -0.003(3)
C16A 0.125(3) 0.167(4) 0.115(3) 0.036(3) 0.062(3) 0.033(3)
C16B 0.168(11) 0.164(15) 0.218(14) 0.010(13) 0.075(9) 0.011(11)
C16C 0.150(4) 0.239(5) 0.143(4) 0.017(5) 0.055(4) 0.009(5)
C16D 0.096(4) 0.097(7) 0.116(5) -0.007(5) 0.063(3) -0.012(5)
C16E 0.351(16) 0.171(17) 0.324(15) -0.054(13) 0.232(10) -0.014(14)
C16F 0.146(4) 0.117(4) 0.158(4) -0.038(4) 0.059(4) -0.020(4)
C16G 0.179(5) 0.197(5) 0.215(5) -0.014(5) 0.075(4) 0.035(5)
C16H 0.122(6) 0.126(8) 0.093(5) -0.023(5) 0.054(3) 0.029(6)
C16I 0.109(4) 0.175(4) 0.097(4) -0.038(4) 0.055(3) -0.025(4)
C16J 0.141(4) 0.257(5) 0.156(4) 0.081(4) 0.072(4) 0.075(4)
C16K 0.120(6) 0.145(11) 0.197(8) 0.050(8) 0.091(5) 0.006(7)
C17A 0.110(3) 0.159(4) 0.099(3) 0.037(3) 0.071(2) 0.032(3)
C17B 0.095(7) 0.154(12) 0.192(11) 0.022(10) 0.055(6) 0.009(8)
C17C 0.136(4) 0.229(4) 0.134(3) 0.019(4) 0.057(3) 0.005(4)
C17D 0.096(4) 0.074(6) 0.115(5) -0.035(4) 0.065(3) -0.029(4)
C17E 0.256(15) 0.132(10) 0.201(11) 0.091(9) 0.099(10) 0.076(10)
C17F 0.142(4) 0.107(4) 0.160(4) -0.043(3) 0.058(3) -0.020(3)
C17G 0.169(4) 0.191(4) 0.204(4) -0.010(4) 0.081(4) 0.031(4)
C17H 0.101(4) 0.100(7) 0.092(4) 0.002(5) 0.064(2) -0.005(5)
C17I 0.096(3) 0.163(4) 0.092(3) -0.032(3) 0.052(3) -0.027(3)
C17J 0.137(3) 0.257(4) 0.153(3) 0.078(4) 0.075(3) 0.078(4)
C17K 0.069(5) 0.120(9) 0.150(8) 0.029(7) 0.043(4) 0.020(6)
C18A 0.104(3) 0.154(3) 0.088(2) 0.030(3) 0.0734(18) 0.023(3)
C18B 0.078(6) 0.069(6) 0.123(8) -0.006(6) 0.004(5) 0.007(5)
C18C 0.119(3) 0.217(4) 0.120(3) 0.019(4) 0.061(3) -0.002(4)
C18D 0.087(4) 0.073(6) 0.080(4) -0.004(4) 0.033(3) -0.024(4)
C18E 0.122(7) 0.150(12) 0.164(8) 0.005(9) 0.076(5) 0.011(8)
C18F 0.136(3) 0.100(3) 0.158(3) -0.040(3) 0.060(3) -0.022(3)
C18G 0.153(3) 0.176(4) 0.186(3) -0.010(4) 0.093(3) 0.023(3)
C18H 0.107(4) 0.099(7) 0.099(4) 0.012(5) 0.071(3) 0.023(5)
C18I 0.083(3) 0.147(4) 0.088(3) -0.025(3) 0.054(3) -0.016(3)
C18J 0.128(3) 0.261(4) 0.150(3) 0.076(3) 0.077(3) 0.077(4)
C18K 0.088(4) 0.095(8) 0.159(7) 0.019(6) 0.069(4) 0.010(5)
C19A 0.104(2) 0.146(3) 0.088(2) 0.021(3) 0.0758(17) 0.012(3)
C19B 0.104(5) 0.065(6) 0.083(5) -0.007(4) 0.038(4) -0.012(5)
C19C 0.099(3) 0.204(4) 0.104(3) 0.020(3) 0.062(3) -0.012(3)
C19D 0.077(4) 0.069(5) 0.054(3) -0.010(4) 0.022(3) -0.020(4)
C19E 0.080(5) 0.070(6) 0.126(7) 0.010(6) 0.032(4) 0.002(5)
C19F 0.131(3) 0.091(3) 0.152(3) -0.041(3) 0.058(3) -0.020(3)
C19G 0.140(3) 0.166(4) 0.168(3) -0.010(3) 0.098(3) 0.009(3)
C19H 0.088(4) 0.117(8) 0.082(4) 0.016(5) 0.046(3) 0.021(5)
C19I 0.075(3) 0.135(3) 0.091(3) -0.020(3) 0.058(2) -0.009(3)
C19J 0.119(3) 0.263(4) 0.145(3) 0.073(3) 0.077(3) 0.073(3)
C19K 0.085(4) 0.098(7) 0.160(6) 0.024(6) 0.075(3) 0.029(5)
C20A 0.120(3) 0.146(4) 0.107(3) 0.016(3) 0.071(2) -0.003(3)
C20B 0.081(4) 0.082(6) 0.061(4) -0.014(4) 0.031(3) -0.018(4)
C20C 0.086(3) 0.197(4) 0.091(3) 0.024(3) 0.063(2) -0.012(3)
C20D 0.100(5) 0.047(4) 0.063(4) 0.012(3) 0.026(3) -0.013(4)
C20E 0.069(4) 0.060(5) 0.129(6) -0.007(5) 0.039(4) 0.000(4)
C20F 0.121(4) 0.082(4) 0.142(4) -0.046(4) 0.063(3) -0.021(4)
C20G 0.130(3) 0.152(4) 0.150(3) -0.010(3) 0.100(2) 0.000(3)
C20H 0.070(4) 0.098(7) 0.119(5) 0.034(5) 0.049(3) 0.021(4)
C20I 0.082(3) 0.132(5) 0.100(4) -0.015(4) 0.048(3) -0.015(4)
C20J 0.111(3) 0.266(4) 0.142(3) 0.068(3) 0.078(3) 0.070(3)
C20K 0.058(4) 0.077(6) 0.154(7) 0.003(6) 0.047(3) 0.008(4)
C21A 0.146(3) 0.153(4) 0.128(3) 0.014(3) 0.062(3) -0.016(3)
C21B 0.090(3) 0.070(5) 0.045(2) -0.022(3) 0.0437(17) -0.030(3)
C21C 0.075(2) 0.192(4) 0.088(3) 0.023(3) 0.0621(19) -0.008(3)
C21D 0.055(3) 0.092(3) 0.124(3) -0.015(3) 0.029(3) -0.014(3)
C21E 0.042(3) 0.052(5) 0.110(5) -0.014(4) 0.023(3) -0.010(3)
C21F 0.078(4) 0.064(5) 0.111(6) -0.034(5) 0.036(4) -0.030(4)
C21G 0.119(3) 0.143(5) 0.141(3) -0.009(4) 0.103(2) -0.004(4)
C21H 0.110(3) 0.118(4) 0.164(4) 0.020(4) 0.098(3) -0.002(4)
C21I 0.074(4) 0.087(6) 0.062(4) -0.002(4) 0.021(3) -0.044(4)
C21J 0.106(3) 0.266(4) 0.140(3) 0.060(3) 0.084(3) 0.066(3)
C21K 0.058(3) 0.132(4) 0.119(4) -0.016(4) 0.053(2) 0.012(3)
C21L 0.209(7) 0.196(8) 0.191(7) 0.000(7) 0.108(5) -0.003(7)
C22A 0.170(4) 0.163(4) 0.149(4) 0.004(4) 0.052(3) -0.019(4)
C22B 0.082(2) 0.081(4) 0.077(2) -0.009(3) 0.0640(14) -0.025(3)
C22C 0.070(2) 0.195(4) 0.096(3) 0.023(3) 0.0617(19) 0.000(3)
C22D 0.067(3) 0.116(3) 0.145(3) -0.018(3) 0.031(3) -0.006(3)
C22E 0.075(3) 0.081(4) 0.155(4) -0.038(4) 0.070(2) -0.009(3)
C22F 0.158(4) 0.133(5) 0.177(4) -0.069(4) 0.122(3) -0.050(4)
C22G 0.114(3) 0.118(4) 0.120(3) -0.009(3) 0.077(2) -0.004(3)
C22H 0.113(3) 0.123(4) 0.174(3) 0.022(3) 0.098(3) -0.001(3)
C22I 0.137(3) 0.077(4) 0.186(3) 0.008(3) 0.132(2) 0.019(3)
C22J 0.112(3) 0.272(4) 0.151(3) 0.052(4) 0.081(3) 0.059(3)
C22K 0.070(3) 0.152(3) 0.129(3) -0.018(3) 0.053(2) 0.011(3)
C22L 0.174(3) 0.170(4) 0.172(3) -0.002(3) 0.102(2) 0.003(3)
C23A 0.198(5) 0.175(5) 0.177(5) -0.007(5) 0.044(4) -0.018(5)
C23B 0.073(2) 0.085(3) 0.097(3) -0.018(3) 0.0542(19) -0.018(3)
C23C 0.077(3) 0.198(4) 0.107(3) 0.020(3) 0.058(2) 0.012(3)
C23D 0.085(3) 0.130(4) 0.166(4) -0.019(4) 0.032(3) 0.003(3)
C23E 0.084(3) 0.095(3) 0.160(3) -0.033(3) 0.068(3) -0.014(3)
C23F 0.169(3) 0.143(3) 0.176(3) -0.066(3) 0.129(3) -0.046(3)
C23G 0.120(3) 0.124(3) 0.127(3) -0.008(3) 0.077(2) -0.004(3)
C23H 0.125(3) 0.127(4) 0.193(4) 0.027(4) 0.098(3) 0.000(3)
C23I 0.139(3) 0.093(3) 0.209(3) 0.004(3) 0.121(3) 0.009(3)
C23J 0.118(3) 0.278(4) 0.166(3) 0.047(4) 0.082(3) 0.052(4)
C23K 0.084(3) 0.177(4) 0.132(3) -0.020(3) 0.055(3) 0.004(3)
C23L 0.161(3) 0.155(3) 0.161(3) -0.001(3) 0.094(2) 0.001(3)
C24A 0.225(10) 0.189(10) 0.201(9) -0.014(9) 0.036(9) -0.008(9)
C24B 0.073(3) 0.098(3) 0.109(3) -0.027(3) 0.053(2) -0.019(3)
C24C 0.091(3) 0.205(4) 0.117(3) 0.019(3) 0.055(3) 0.019(3)
C24D 0.102(4) 0.142(4) 0.178(4) -0.016(4) 0.033(3) 0.006(4)
C24E 0.092(3) 0.114(3) 0.167(3) -0.033(3) 0.076(3) -0.012(3)
C24F 0.179(3) 0.149(4) 0.177(3) -0.062(3) 0.131(3) -0.043(3)
C24G 0.134(3) 0.135(3) 0.140(3) -0.009(3) 0.082(2) -0.002(3)
C24H 0.139(4) 0.137(4) 0.212(4) 0.027(4) 0.098(3) 0.004(4)
C24I 0.142(3) 0.106(3) 0.223(3) -0.007(3) 0.119(3) 0.011(3)
C24J 0.128(3) 0.287(4) 0.183(4) 0.044(4) 0.080(3) 0.047(4)
C24K 0.100(3) 0.198(4) 0.139(3) -0.017(4) 0.051(3) -0.010(4)
C24L 0.144(3) 0.143(3) 0.147(3) -0.005(3) 0.088(2) 0.001(3)
C25A 0.188(4) 0.172(4) 0.168(4) -0.002(4) 0.045(4) -0.020(4)
C25B 0.082(3) 0.107(3) 0.127(3) -0.038(3) 0.048(3) -0.013(3)
C25C 0.105(3) 0.211(4) 0.129(4) 0.014(4) 0.053(3) 0.027(4)
C25D 0.115(4) 0.151(5) 0.186(5) -0.014(5) 0.033(4) 0.011(4)
C25E 0.112(3) 0.136(4) 0.178(3) -0.032(3) 0.072(3) -0.011(3)
C25F 0.186(3) 0.154(4) 0.176(3) -0.061(3) 0.137(3) -0.039(3)
C25G 0.146(3) 0.147(3) 0.153(3) -0.008(3) 0.087(2) -0.001(3)
C25H 0.151(4) 0.146(4) 0.226(4) 0.022(4) 0.098(4) 0.011(4)
C25I 0.152(3) 0.121(4) 0.238(4) -0.006(4) 0.111(3) 0.005(3)
C25J 0.141(4) 0.294(4) 0.202(4) 0.044(4) 0.071(4) 0.042(4)
C25K 0.117(4) 0.209(4) 0.148(4) -0.014(4) 0.047(3) -0.019(4)
C25L 0.126(3) 0.133(3) 0.133(3) -0.007(3) 0.082(2) 0.004(3)
C26A 0.081(2) 0.080(4) 0.077(2) 0.011(3) 0.0636(15) 0.010(3)
C26B 0.093(4) 0.115(4) 0.138(4) -0.043(4) 0.045(4) -0.010(4)
C26C 0.120(4) 0.218(5) 0.145(4) 0.009(4) 0.046(4) 0.031(4)
C26D 0.126(8) 0.165(9) 0.202(9) -0.002(9) 0.034(8) -0.007(8)
C26E 0.124(4) 0.151(4) 0.184(4) -0.027(4) 0.067(4) -0.015(4)
C26F 0.195(4) 0.158(5) 0.179(4) -0.056(4) 0.136(4) -0.040(4)
C26G 0.159(3) 0.157(4) 0.163(3) -0.005(3) 0.091(2) 0.000(3)
C26H 0.161(4) 0.151(5) 0.234(5) 0.018(5) 0.092(4) 0.014(4)
C26I 0.160(4) 0.131(5) 0.248(5) -0.008(5) 0.105(4) 0.007(4)
C46J 0.150(5) 0.301(5) 0.217(5) 0.047(5) 0.069(4) 0.038(5)
C26K 0.124(4) 0.215(5) 0.154(4) -0.012(4) 0.050(4) -0.026(4)
C26L 0.110(3) 0.127(3) 0.123(3) -0.011(3) 0.078(2) 0.007(3)
C27A 0.092(2) 0.087(3) 0.0643(19) 0.023(2) 0.0622(14) 0.006(2)
C27B 0.121(8) 0.140(9) 0.163(8) -0.040(8) 0.038(7) -0.022(8)
C27C 0.153(9) 0.240(10) 0.175(9) -0.014(9) 0.035(8) 0.048(9)
C27D 0.052(3) 0.074(4) 0.108(4) -0.013(4) 0.025(3) -0.017(3)
C27E 0.153(9) 0.170(9) 0.198(9) -0.037(9) 0.057(8) -0.012(9)
C27F 0.225(8) 0.171(9) 0.181(9) -0.039(8) 0.124(7) -0.043(8)
C27G 0.173(7) 0.175(7) 0.179(7) -0.004(7) 0.097(4) 0.003(7)
C27H 0.173(9) 0.157(9) 0.239(10) 0.021(9) 0.093(9) 0.005(8)
C27I 0.190(9) 0.157(9) 0.270(10) -0.012(9) 0.079(9) 0.004(9)
C27J 0.158(9) 0.313(10) 0.237(9) 0.067(10) 0.084(8) 0.027(9)
C27K 0.130(8) 0.225(10) 0.173(8) -0.015(9) 0.055(7) -0.031(9)
C27L 0.104(3) 0.129(3) 0.113(3) -0.012(3) 0.0759(18) 0.014(3)
C28A 0.193(9) 0.210(10) 0.191(9) 0.017(9) 0.032(9) 0.016(9)
C28B 0.082(3) 0.107(3) 0.127(3) -0.038(3) 0.048(3) -0.013(3)
C28C 0.166(9) 0.256(10) 0.164(9) 0.003(9) 0.051(8) 0.014(9)
C28D 0.085(3) 0.130(4) 0.166(4) -0.019(4) 0.032(3) 0.003(3)
C28E 0.124(4) 0.151(4) 0.184(4) -0.027(4) 0.067(4) -0.015(4)
C28F 0.161(9) 0.131(9) 0.159(8) -0.044(8) 0.061(8) -0.010(8)
C28G 0.182(9) 0.211(10) 0.244(10) -0.021(9) 0.063(9) 0.037(9)
C28H 0.113(3) 0.123(4) 0.174(3) 0.022(3) 0.098(3) -0.001(3)
C28I 0.133(8) 0.198(9) 0.125(8) -0.051(8) 0.057(6) -0.020(8)
C28J 0.152(8) 0.269(10) 0.169(9) 0.082(9) 0.060(7) 0.062(9)
C28K 0.100(3) 0.198(4) 0.139(3) -0.017(4) 0.051(3) -0.010(4)
C28L 0.110(3) 0.123(3) 0.123(3) -0.010(3) 0.069(2) 0.011(3)
C29A 0.155(5) 0.183(5) 0.150(4) 0.022(4) 0.050(4) 0.031(4)
C29B 0.093(4) 0.115(4) 0.138(4) -0.043(4) 0.045(4) -0.010(4)
C29C 0.150(4) 0.239(5) 0.143(4) 0.017(5) 0.055(4) 0.009(5)
C29D 0.115(4) 0.151(5) 0.186(5) -0.014(5) 0.033(4) 0.011(4)
C29E 0.153(9) 0.170(9) 0.198(9) -0.037(9) 0.057(8) -0.012(9)
C29F 0.146(4) 0.117(4) 0.158(4) -0.038(4) 0.059(4) -0.020(4)
C29G 0.179(5) 0.197(5) 0.215(5) -0.014(5) 0.075(4) 0.035(5)
C29H 0.125(3) 0.127(4) 0.193(4) 0.027(4) 0.098(3) 0.000(3)
C29I 0.109(4) 0.175(4) 0.097(4) -0.038(4) 0.055(3) -0.025(4)
C29J 0.141(4) 0.257(5) 0.156(4) 0.081(4) 0.072(4) 0.075(4)
C29K 0.117(4) 0.209(4) 0.148(4) -0.014(4) 0.047(3) -0.019(4)
C29L 0.104(3) 0.110(3) 0.113(3) -0.003(3) 0.0728(19) 0.008(3)
C30A 0.136(4) 0.172(4) 0.129(4) 0.030(4) 0.060(3) 0.037(4)
C30B 0.121(8) 0.140(9) 0.163(8) -0.040(8) 0.038(7) -0.022(8)
C30C 0.136(4) 0.229(4) 0.134(3) 0.019(4) 0.057(3) 0.005(4)
C30D 0.126(8) 0.165(9) 0.202(9) -0.002(9) 0.034(8) -0.007(8)
C30F 0.142(4) 0.107(4) 0.160(4) -0.043(3) 0.058(3) -0.020(3)
C30G 0.169(4) 0.191(4) 0.204(4) -0.010(4) 0.081(4) 0.031(4)
C30H 0.139(4) 0.137(4) 0.212(4) 0.027(4) 0.098(3) 0.004(4)
C30I 0.096(3) 0.163(4) 0.092(3) -0.032(3) 0.052(3) -0.027(3)
C30J 0.137(3) 0.257(4) 0.153(3) 0.078(4) 0.075(3) 0.078(4)
C30K 0.124(4) 0.215(5) 0.154(4) -0.012(4) 0.050(4) -0.026(4)
C30L 0.108(3) 0.109(3) 0.114(3) -0.004(3) 0.072(2) 0.005(3)
C31A 0.125(3) 0.167(4) 0.115(3) 0.036(3) 0.062(3) 0.033(3)
C31C 0.119(3) 0.217(4) 0.120(3) 0.019(4) 0.061(3) -0.002(4)
C31F 0.179(3) 0.149(4) 0.177(3) -0.062(3) 0.131(3) -0.043(3)
C31G 0.153(3) 0.176(4) 0.186(3) -0.010(4) 0.093(3) 0.023(3)
C31H 0.151(4) 0.146(4) 0.226(4) 0.022(4) 0.098(4) 0.011(4)
C31I 0.083(3) 0.147(4) 0.088(3) -0.025(3) 0.054(3) -0.016(3)
C31J 0.128(3) 0.261(4) 0.150(3) 0.076(3) 0.077(3) 0.077(4)
C31K 0.130(8) 0.225(10) 0.173(8) -0.015(9) 0.055(7) -0.031(9)
C31L 0.118(3) 0.114(3) 0.118(3) -0.004(3) 0.070(2) 0.004(3)
C32A 0.110(3) 0.159(4) 0.099(3) 0.037(3) 0.071(2) 0.032(3)
C32C 0.099(3) 0.204(4) 0.104(3) 0.020(3) 0.062(3) -0.012(3)
C32F 0.186(3) 0.154(4) 0.176(3) -0.061(3) 0.137(3) -0.039(3)
C32G 0.140(3) 0.166(4) 0.168(3) -0.010(3) 0.098(3) 0.009(3)
C32H 0.161(4) 0.151(5) 0.234(5) 0.018(5) 0.092(4) 0.014(4)
C32I 0.075(3) 0.135(3) 0.091(3) -0.020(3) 0.058(2) -0.009(3)
C32J 0.119(3) 0.263(4) 0.145(3) 0.073(3) 0.077(3) 0.073(3)
C32L 0.119(3) 0.116(4) 0.120(3) -0.001(3) 0.073(2) -0.001(3)
C33A 0.104(3) 0.154(3) 0.088(2) 0.030(3) 0.0734(18) 0.023(3)
C33C 0.086(3) 0.197(4) 0.091(3) 0.024(3) 0.063(2) -0.012(3)
C33F 0.195(4) 0.158(5) 0.179(4) -0.056(4) 0.136(4) -0.040(4)
C33G 0.114(3) 0.118(4) 0.120(3) -0.009(3) 0.077(2) -0.004(3)
C33H 0.173(9) 0.157(9) 0.239(10) 0.021(9) 0.093(9) 0.005(8)
C33I 0.142(3) 0.106(3) 0.223(3) -0.007(3) 0.119(3) 0.011(3)
C33J 0.111(3) 0.266(4) 0.142(3) 0.068(3) 0.078(3) 0.070(3)
C33L 0.104(5) 0.125(7) 0.127(5) -0.003(5) 0.076(3) -0.006(5)
C34A 0.104(2) 0.146(3) 0.088(2) 0.021(3) 0.0758(17) 0.012(3)
C34C 0.075(2) 0.192(4) 0.088(3) 0.023(3) 0.0621(19) -0.008(3)
C34F 0.225(8) 0.171(9) 0.181(9) -0.039(8) 0.124(7) -0.043(8)
C34G 0.120(3) 0.124(3) 0.127(3) -0.008(3) 0.077(2) -0.004(3)
C34I 0.152(3) 0.121(4) 0.238(4) -0.006(4) 0.111(3) 0.005(3)
C34J 0.106(3) 0.266(4) 0.140(3) 0.060(3) 0.084(3) 0.066(3)
C34L 0.209(7) 0.196(8) 0.191(7) 0.000(7) 0.108(5) -0.003(7)
C35A 0.120(3) 0.146(4) 0.107(3) 0.016(3) 0.071(2) -0.003(3)
C35C 0.070(2) 0.195(4) 0.096(3) 0.023(3) 0.0617(19) 0.000(3)
C35G 0.134(3) 0.135(3) 0.140(3) -0.009(3) 0.082(2) -0.002(3)
C35I 0.160(4) 0.131(5) 0.248(5) -0.008(5) 0.105(4) 0.007(4)
C35J 0.112(3) 0.272(4) 0.151(3) 0.052(4) 0.081(3) 0.059(3)
C35L 0.174(3) 0.170(4) 0.172(3) -0.002(3) 0.102(2) 0.003(3)
C36A 0.146(3) 0.153(4) 0.128(3) 0.014(3) 0.062(3) -0.016(3)
C36C 0.077(3) 0.198(4) 0.107(3) 0.020(3) 0.058(2) 0.012(3)
C36G 0.146(3) 0.147(3) 0.153(3) -0.008(3) 0.087(2) -0.001(3)
C36I 0.190(9) 0.157(9) 0.270(10) -0.012(9) 0.079(9) 0.004(9)
C36J 0.118(3) 0.278(4) 0.166(3) 0.047(4) 0.082(3) 0.052(4)
C36L 0.161(3) 0.155(3) 0.161(3) -0.001(3) 0.094(2) 0.001(3)
C37A 0.170(4) 0.163(4) 0.149(4) 0.004(4) 0.052(3) -0.019(4)
C37C 0.091(3) 0.205(4) 0.117(3) 0.019(3) 0.055(3) 0.019(3)
C37G 0.159(3) 0.157(4) 0.163(3) -0.005(3) 0.091(2) 0.000(3)
C37J 0.128(3) 0.287(4) 0.183(4) 0.044(4) 0.080(3) 0.047(4)
C37L 0.144(3) 0.143(3) 0.147(3) -0.005(3) 0.088(2) 0.001(3)
C38A 0.188(4) 0.172(4) 0.168(4) -0.002(4) 0.045(4) -0.020(4)
C38C 0.105(3) 0.211(4) 0.129(4) 0.014(4) 0.053(3) 0.027(4)
C38G 0.173(7) 0.175(7) 0.179(7) -0.004(7) 0.097(4) 0.003(7)
C38J 0.141(4) 0.294(4) 0.202(4) 0.044(4) 0.071(4) 0.042(4)
C38L 0.126(3) 0.133(3) 0.133(3) -0.007(3) 0.082(2) 0.004(3)
C39A 0.198(5) 0.175(5) 0.177(5) -0.007(5) 0.044(4) -0.018(5)
C39C 0.120(4) 0.218(5) 0.145(4) 0.009(4) 0.046(4) 0.031(4)
C39J 0.150(5) 0.301(5) 0.217(5) 0.047(5) 0.069(4) 0.038(5)
C39L 0.110(3) 0.127(3) 0.123(3) -0.011(3) 0.078(2) 0.007(3)
C40A 0.225(10) 0.189(10) 0.201(9) -0.014(9) 0.036(9) -0.008(9)
C40C 0.153(9) 0.240(10) 0.175(9) -0.014(9) 0.035(8) 0.048(9)
C40J 0.158(9) 0.313(10) 0.237(9) 0.067(10) 0.084(8) 0.027(9)
C40L 0.104(3) 0.129(3) 0.113(3) -0.012(3) 0.0759(18) 0.014(3)
C41L 0.110(3) 0.123(3) 0.123(3) -0.010(3) 0.069(2) 0.011(3)
C42L 0.104(3) 0.110(3) 0.113(3) -0.003(3) 0.0728(19) 0.008(3)
C43L 0.108(3) 0.109(3) 0.114(3) -0.004(3) 0.072(2) 0.005(3)
C44L 0.118(3) 0.114(3) 0.118(3) -0.004(3) 0.070(2) 0.004(3)
C45L 0.119(3) 0.116(4) 0.120(3) -0.001(3) 0.073(2) -0.001(3)
C46L 0.104(5) 0.125(7) 0.127(5) -0.003(5) 0.076(3) -0.006(5)

loop_
_atom_type_symbol
_atom_type_description
_atom_type_scat_dispersion_real
_atom_type_scat_dispersion_imag
_atom_type_scat_source
C C 0.0150 0.0070 'International Tables Vol C Tables 4.2.6.8 and 6.1.1.4'
H H 0.0000 0.0000 'International Tables Vol C Tables 4.2.6.8 and 6.1.1.4'
Ag Ag 0.0960 3.3590 'International Tables Vol C Tables 4.2.6.8 and 6.1.1.4'
Au Au -4.8270 6.1600 'International Tables Vol C Tables 4.2.6.8 and 6.1.1.4'

loop_
_geom_angle_atom_site_label_1
_geom_angle_atom_site_label_2
_geom_angle_atom_site_label_3
_geom_angle
Au2 Au1 Ag1 51.873(16)
Ag2 Au1 Au2 54.608(13)
Ag2 Au1 Ag1 104.84(2)
C1B Au1 Au2 96.0(2)
C1B Au1 Ag1 147.6(2)
C1B Au1 Ag2 45.7(2)
C27A Au1 Au2 91.2(2)
C27A Au1 Ag1 39.4(2)
C27A Au1 Ag2 141.8(3)
C27A Au1 C1B 172.4(4)
Au3 Au2 Au1 137.002(16)
Ag1 Au2 Au1 65.218(18)
Ag1 Au2 Au3 71.879(19)
Ag1 Au2 Ag2 123.15(2)
Ag1 Au2 Ag3 130.22(2)
Ag1 Au2 Ag5 137.63(2)
Ag1 Au2 Ag6 125.53(2)
Ag2 Au2 Au1 60.283(15)
Ag2 Au2 Au3 156.303(17)
Ag2 Au2 Ag5 65.371(18)
Ag2 Au2 Ag6 69.160(19)
Ag3 Au2 Au1 163.78(2)
Ag3 Au2 Au3 58.924(17)
Ag3 Au2 Ag2 105.85(2)
Ag3 Au2 Ag5 68.76(2)
Ag3 Au2 Ag6 62.221(17)
Ag5 Au2 Au1 96.453(18)
Ag5 Au2 Au3 117.842(17)
Ag5 Au2 Ag6 96.74(2)
Ag6 Au2 Au1 115.233(15)
Ag6 Au2 Au3 87.215(18)
C1K Au2 Au1 76.0(2)
C1K Au2 Au3 97.8(2)
C1K Au2 Ag1 84.7(2)
C1K Au2 Ag2 68.1(2)
C1K Au2 Ag3 107.8(2)
C1K Au2 Ag5 129.7(2)
C1K Au2 Ag6 48.2(2)
C1L Au2 Au1 103.8(2)
C1L Au2 Au3 83.9(2)
C1L Au2 Ag1 97.3(2)
C1L Au2 Ag2 109.7(2)
C1L Au2 Ag3 71.8(2)
C1L Au2 Ag5 48.0(2)
C1L Au2 Ag6 130.6(2)
C1L Au2 C1K 177.7(3)
Ag3 Au3 Au2 56.360(17)
C1C Au3 Au2 85.6(2)
C1C Au3 Ag3 139.8(3)
C1C Au3 C1D 171.5(4)
C1D Au3 Au2 102.7(2)
C1D Au3 Ag3 48.7(3)
Au5 Au4 Ag4 52.164(16)
Ag5 Au4 Au5 54.916(14)
Ag5 Au4 Ag4 105.92(2)
C1G Au4 Au5 91.3(3)
C1G Au4 Ag4 39.3(3)
C1G Au4 Ag5 142.3(3)
C1G Au4 C1H 169.9(4)
C1H Au4 Au5 98.4(2)
C1H Au4 Ag4 149.9(2)
C1H Au4 Ag5 47.8(2)
Au6 Au5 Au4 136.170(17)
Ag2 Au5 Au4 95.191(18)
Ag2 Au5 Au6 117.710(17)
Ag3 Au5 Au4 114.465(15)
Ag3 Au5 Au6 90.437(17)
Ag3 Au5 Ag2 97.49(2)
Ag4 Au5 Au4 66.420(18)
Ag4 Au5 Au6 69.815(18)
Ag4 Au5 Ag2 134.67(2)
Ag4 Au5 Ag3 127.78(2)
Ag4 Au5 Ag5 125.30(2)
Ag4 Au5 Ag6 129.39(2)
Ag5 Au5 Au4 60.572(17)
Ag5 Au5 Au6 158.45(2)
Ag5 Au5 Ag2 64.755(17)
Ag5 Au5 Ag3 68.218(18)
Ag6 Au5 Au4 163.15(2)
Ag6 Au5 Au6 60.212(18)
Ag6 Au5 Ag2 69.55(2)
Ag6 Au5 Ag3 62.660(18)
Ag6 Au5 Ag5 104.93(2)
C1E Au5 Au4 102.8(3)
C1E Au5 Au6 82.7(2)
C1E Au5 Ag2 47.5(2)
C1E Au5 Ag3 131.5(3)
C1E Au5 Ag4 94.5(3)
C1E Au5 Ag5 108.90(19)
C1E Au5 Ag6 72.6(3)
C1E Au5 C1F 177.7(3)
C1F Au5 Au4 77.3(2)
C1F Au5 Au6 98.9(2)
C1F Au5 Ag2 130.2(2)
C1F Au5 Ag3 46.9(3)
C1F Au5 Ag4 87.7(2)
C1F Au5 Ag5 69.07(19)
C1F Au5 Ag6 106.6(3)
Ag6 Au6 Au5 55.163(18)
C1I Au6 Au5 88.6(2)
C1I Au6 Ag6 141.1(2)
C1I Au6 C1J 171.6(3)
C1J Au6 Au5 99.7(2)
C1J Au6 Ag6 47.3(2)
Au2 Ag1 Au1 62.908(17)
C1C Ag1 Au1 151.2(2)
C1C Ag1 Au2 88.4(2)
C1C Ag1 C2C 29.1(3)
C1C Ag1 C26A 145.3(3)
C2C Ag1 Au1 174.0(2)
C2C Ag1 Au2 117.1(3)
C2C Ag1 C26A 116.4(3)
C26A Ag1 Au1 63.45(18)
C26A Ag1 Au2 126.33(17)
C27A Ag1 Au1 34.6(2)
C27A Ag1 Au2 97.5(2)
C27A Ag1 C1C 174.0(3)
C27A Ag1 C2C 145.0(3)
C27A Ag1 C26A 28.8(3)
Au1 Ag2 Ag5 95.596(17)
Au2 Ag2 Au1 65.109(16)
Au2 Ag2 Au5 78.113(17)
Au2 Ag2 Ag5 59.015(16)
Au5 Ag2 Au1 141.795(18)
Au5 Ag2 Ag5 54.520(16)
C1B Ag2 Au1 39.2(2)
C1B Ag2 Au2 99.93(17)
C1B Ag2 Au5 151.48(19)
C1B Ag2 Ag5 99.73(16)
C1B Ag2 C1E 149.9(3)
C1B Ag2 C2B 28.6(3)
C1B Ag2 C2E 127.1(2)
C1E Ag2 Au1 166.8(2)
C1E Ag2 Au2 109.71(17)
C1E Ag2 Au5 39.33(16)
C1E Ag2 Ag5 91.40(19)
C1E Ag2 C2B 122.1(3)
C1E Ag2 C2E 28.9(2)
C2B Ag2 Au1 67.81(16)
C2B Ag2 Au2 124.69(12)
C2B Ag2 Au5 133.51(18)
C2B Ag2 Ag5 99.59(13)
C2E Ag2 Au1 145.5(2)
C2E Ag2 Au2 130.08(17)
C2E Ag2 Au5 68.22(18)
C2E Ag2 Ag5 118.8(2)
C2E Ag2 C2B 105.2(2)
Au2 Ag3 Au3 64.716(19)
Au2 Ag3 Au5 78.515(18)
Au2 Ag3 Ag5 57.350(19)
Au2 Ag3 Ag6 61.878(19)
Au3 Ag3 Au5 139.07(3)
Au3 Ag3 Ag5 113.16(3)
Au3 Ag3 Ag6 90.04(3)
Au5 Ag3 Ag5 53.205(15)
Au5 Ag3 Ag6 55.519(19)
Ag6 Ag3 Ag5 90.20(2)
C1D Ag3 Au2 104.2(2)
C1D Ag3 Au3 41.8(2)
C1D Ag3 Au5 148.09(16)
C1D Ag3 Ag5 153.6(2)
C1D Ag3 Ag6 97.06(18)
C1D Ag3 C1F 146.3(3)
C1D Ag3 C2D 28.8(3)
C1D Ag3 C2F 127.9(3)
C1F Ag3 Au2 108.97(18)
C1F Ag3 Au3 170.05(17)
C1F Ag3 Au5 40.28(15)
C1F Ag3 Ag5 57.58(18)
C1F Ag3 Ag6 93.47(14)
C1F Ag3 C2D 117.7(3)
C1F Ag3 C2F 28.47(19)
C2D Ag3 Au2 131.4(2)
C2D Ag3 Au3 70.6(2)
C2D Ag3 Au5 131.67(16)
C2D Ag3 Ag5 168.19(19)
C2D Ag3 Ag6 101.12(16)
C2F Ag3 Au2 123.73(18)
C2F Ag3 Au3 148.02(11)
C2F Ag3 Au5 68.45(13)
C2F Ag3 Ag5 66.38(18)
C2F Ag3 Ag6 121.62(12)
C2F Ag3 C2D 104.2(3)
Au5 Ag4 Au4 61.416(16)
C1G Ag4 Au4 34.3(2)
C1G Ag4 Au5 95.5(2)
C1G Ag4 C1I 174.0(4)
C1G Ag4 C2G 29.8(3)
C1G Ag4 C2I 143.9(4)
C1I Ag4 Au4 151.7(3)
C1I Ag4 Au5 90.5(3)
C1I Ag4 C2G 144.2(3)
C1I Ag4 C2I 30.2(4)
C2G Ag4 Au4 64.04(18)
C2G Ag4 Au5 125.29(17)
C2I Ag4 Au4 172.12(18)
C2I Ag4 Au5 120.2(3)
C2I Ag4 C2G 114.4(3)
Au2 Ag5 Au4 142.452(18)
Au2 Ag5 Ag2 55.614(17)
Au2 Ag5 Ag3 53.889(18)
Au4 Ag5 Ag2 95.132(17)
Au4 Ag5 Ag3 110.10(2)
Au5 Ag5 Au2 79.605(18)
Au5 Ag5 Au4 64.512(16)
Au5 Ag5 Ag2 60.726(15)
Au5 Ag5 Ag3 58.578(16)
Ag2 Ag5 Ag3 90.05(2)
C1H Ag5 Au2 151.0(2)
C1H Ag5 Au4 40.2(2)
C1H Ag5 Au5 100.56(16)
C1H Ag5 Ag2 98.77(17)
C1H Ag5 Ag3 149.3(2)
C1H Ag5 C2H 28.4(3)
C1H Ag5 C2L 125.1(2)
C1L Ag5 Au2 41.57(17)
C1L Ag5 Au4 166.5(2)
C1L Ag5 Au5 112.58(19)
C1L Ag5 Ag2 94.41(17)
C1L Ag5 Ag3 60.3(2)
C1L Ag5 C1H 146.7(3)
C1L Ag5 C2H 119.7(3)
C1L Ag5 C2L 27.8(2)
C2H Ag5 Au2 131.48(19)
C2H Ag5 Au4 68.55(17)
C2H Ag5 Au5 124.55(13)
C2H Ag5 Ag2 96.97(14)
C2H Ag5 Ag3 172.93(15)
C2L Ag5 Au2 69.38(17)
C2L Ag5 Au4 143.87(17)
C2L Ag5 Au5 130.64(16)
C2L Ag5 Ag2 120.99(17)
C2L Ag5 Ag3 72.10(16)
C2L Ag5 C2H 104.7(2)
Au2 Ag6 Ag3 55.901(17)
Au5 Ag6 Au2 78.655(19)
Au5 Ag6 Au6 64.63(2)
Au5 Ag6 Ag3 61.82(2)
Au6 Ag6 Au2 140.49(3)
Au6 Ag6 Ag3 92.36(2)
C1J Ag6 Au2 150.34(17)
C1J Ag6 Au5 103.5(3)
C1J Ag6 Au6 41.6(3)
C1J Ag6 Ag3 98.44(18)
C1J Ag6 C1K 147.7(4)
C1J Ag6 C2J 28.8(3)
C1J Ag6 C2K 128.0(3)
C1K Ag6 Au2 40.69(16)
C1K Ag6 Au5 108.7(2)
C1K Ag6 Au6 166.37(19)
C1K Ag6 Ag3 94.55(14)
C1K Ag6 C2J 119.5(3)
C1K Ag6 C2K 28.00(18)
C2J Ag6 Au2 132.55(18)
C2J Ag6 Au5 130.2(2)
C2J Ag6 Au6 70.5(2)
C2J Ag6 Ag3 100.74(16)
C2J Ag6 C2K 106.0(3)
C2K Ag6 Au2 68.43(13)
C2K Ag6 Au5 123.0(2)
C2K Ag6 Au6 144.67(12)
C2K Ag6 Ag3 122.26(11)
C2A C1A C19A 126.1(8)
C2A C1A C34A 127.1(7)
C6A C1A C2A 118.6(6)
C6A C1A C19A 115.1(9)
C6A C1A C34A 114.3(9)
Au1 C1B Ag2 95.1(3)
C2B C1B Au1 174.6(7)
C2B C1B Ag2 90.2(6)
Au3 C1C Ag1 113.4(3)
C2C C1C Au3 165.9(8)
C2C C1C Ag1 80.7(7)
Au3 C1D Ag3 89.4(3)
C2D C1D Au3 177.6(6)
C2D C1D Ag3 90.2(7)
Au5 C1E Ag2 93.2(2)
C2E C1E Au5 178.5(9)
C2E C1E Ag2 86.7(5)
Au5 C1F Ag3 92.8(3)
C2F C1F Au5 169.6(7)
C2F C1F Ag3 88.8(6)
Au4 C1G Ag4 106.4(5)
C2G C1G Au4 167.6(9)
C2G C1G Ag4 85.6(6)
Au4 C1H Ag5 92.1(3)
C2H C1H Au4 175.8(6)
C2H C1H Ag5 89.3(6)
Au6 C1I Ag4 110.2(4)
C2I C1I Au6 171.2(7)
C2I C1I Ag4 78.6(7)
Au6 C1J Ag6 91.1(4)
C2J C1J Au6 179.0(7)
C2J C1J Ag6 88.7(6)
Au2 C1K Ag6 91.1(3)
C2K C1K Au2 170.4(8)
C2K C1K Ag6 87.0(6)
Au2 C1L Ag5 90.5(2)
C2L C1L Au2 176.4(7)
C2L C1L Ag5 88.9(6)
C1A C2A C3A 119.0(7)
C1B C2B Ag2 61.2(5)
C1B C2B C5B 176.1(8)
C5B C2B Ag2 122.5(5)
C1C C2C Ag1 70.2(6)
C1C C2C C5C 170.5(11)
C5C C2C Ag1 118.4(7)
C1D C2D Ag3 61.0(6)
C1D C2D C5D 175.3(9)
C5D C2D Ag3 123.3(7)
C1E C2E Ag2 64.4(4)
C1E C2E C5E 172.8(8)
C5E C2E Ag2 121.8(5)
C1F C2F Ag3 62.7(5)
C1F C2F C5F 177.0(9)
C5F C2F Ag3 117.9(5)
C1G C2G Ag4 64.6(6)
C1G C2G C5G 166.5(9)
C5G C2G Ag4 125.8(5)
C1H C2H Ag5 62.3(5)
C1H C2H C3H 173.1(9)
C3H C2H Ag5 123.3(6)
C1I C2I Ag4 71.2(5)
C1I C2I C5I 164.7(9)
C5I C2I Ag4 120.1(7)
C1J C2J Ag6 62.5(5)
C1J C2J C5J 173.0(8)
C5J C2J Ag6 124.3(6)
C1K C2K Ag6 65.0(5)
C1K C2K C5K 177.0(10)
C5K C2K Ag6 116.7(5)
C1L C2L Ag5 63.3(4)
C1L C2L C5L 173.4(8)
C5L C2L Ag5 123.1(5)
C4A C3A C2A 121.9(10)
C4B C3B C8B 119.0(7)
C4B C3B C15B 129.0(6)
C8B C3B C15B 112.1(6)
C4C C3C C8C 118.5(6)
C4C C3C C21C 132.2(8)
C4C C3C C34C 125.5(9)
C8C C3C C21C 109.2(8)
C8C C3C C34C 115.2(9)
C4D C3D C27D 127.9(7)
C8D C3D C4D 117.5(8)
C8D C3D C27D 114.5(8)
C4E C3E C8E 119.3(7)
C4E C3E C21E 128.9(7)
C8E C3E C21E 111.8(6)
C4F C3F C8F 119.0(8)
C4F C3F C21F 129.1(8)
C8F C3F C21F 112.0(6)
C4G C3G C8G 120.7(9)
C4G C3G C21G 130.2(9)
C8G C3G C21G 109.0(8)
C4H C3H C2H 117.5(9)
C8H C3H C2H 122.2(8)
C8H C3H C4H 120.3(8)
C4I C3I C8I 121.4(8)
C4I C3I C21I 129.0(8)
C8I C3I C21I 109.6(8)
C4J C3J C21J 123.6(13)
C4J C3J C34J 128.7(11)
C8J C3J C4J 116.7(12)
C8J C3J C21J 119.5(15)
C8J C3J C34J 114.5(13)
C4K C3K C21K 128.1(8)
C8K C3K C4K 120.7(7)
C8K C3K C21K 111.2(6)
C4L C3L C8L 117.8(8)
C4L C3L C27L 131.6(8)
C4L C3L C40L 122.5(7)
C8L C3L C27L 108.6(5)
C8L C3L C40L 119.3(6)
C3A C4A C5A 120.3(8)
C5B C4B C3B 120.3(7)
C3C C4C C5C 120.0(9)
C3D C4D C5D 121.7(7)
C3E C4E C5E 119.2(7)
C5F C4F C3F 119.0(7)
C3G C4G C5G 120.4(9)
C5H C4H C3H 118.8(11)
C3I C4I C5I 119.7(9)
C5J C4J C3J 122.5(10)
C3K C4K C5K 118.8(7)
C3L C4L C5L 118.9(7)
C6A C5A C4A 117.5(8)
C4B C5B C2B 121.5(7)
C4B C5B C6B 121.5(7)
C6B C5B C2B 116.9(7)
C4C C5C C2C 116.9(9)
C6C C5C C2C 124.8(6)
C6C C5C C4C 118.2(8)
C4D C5D C2D 121.8(7)
C4D C5D C6D 118.0(8)
C6D C5D C2D 120.2(7)
C4E C5E C2E 118.9(6)
C6E C5E C2E 120.9(7)
C6E C5E C4E 120.2(6)
C4F C5F C2F 121.0(7)
C6F C5F C2F 117.6(7)
C6F C5F C4F 121.3(5)
C28D C5FB C29D 111.6(9)
C4G C5G C2G 118.4(8)
C6G C5G C2G 123.2(8)
C6G C5G C4G 118.3(9)
C6H C5H C4H 120.6(10)
C4I C5I C2I 118.9(9)
C6I C5I C2I 121.9(8)
C6I C5I C4I 119.3(10)
C4J C5J C2J 122.3(9)
C4J C5J C6J 123.2(12)
C6J C5J C2J 114.1(9)
C4K C5K C2K 121.5(7)
C6K C5K C2K 117.8(7)
C6K C5K C4K 120.7(6)
C4L C5L C2L 118.7(6)
C6L C5L C2L 119.8(8)
C6L C5L C4L 121.3(6)
C1A C6A C5A 122.6(9)
C1A C6A C7A 105.7(5)
C5A C6A C7A 131.7(7)
C7B C6B C5B 118.3(8)
C7C C6C C5C 123.4(6)
C7D C6D C5D 120.6(7)
C7E C6E C5E 120.9(8)
C5F C6F C7F 120.1(7)
C7G C6G C5G 121.2(9)
C5H C6H C7H 120.3(8)
C5H C6H C9H 130.5(10)
C7H C6H C9H 109.1(11)
C7I C6I C5I 121.7(8)
C5J C6J C7J 112.9(10)
C7K C6K C5K 119.3(7)
C7L C6L C5L 120.9(8)
C8A C7A C6A 130.8(5)
C8A C7A C12A 119.3(8)
C12A C7A C6A 109.8(7)
C6B C7B C8B 121.2(7)
C6C C7C C8C 118.0(9)
C6D C7D C8D 119.3(7)
C8E C7E C6E 119.4(7)
C8F C7F C6F 119.1(8)
C6G C7G C8G 120.0(9)
C6H C7H C21H 112.4(8)
C8H C7H C6H 118.8(10)
C8H C7H C21H 128.8(9)
C6I C7I C8I 119.9(9)
C8J C7J C6J 122.1(10)
C6K C7K C8K 120.2(8)
C6L C7L C8L 118.6(7)
C9A C8A C7A 120.2(6)
C3B C8B C7B 119.6(7)
C3B C8B C9B 107.7(7)
C7B C8B C9B 132.7(7)
C3C C8C C9C 107.8(6)
C7C C8C C3C 121.8(9)
C7C C8C C9C 130.4(9)
C3D C8D C9D 106.4(7)
C7D C8D C3D 122.8(8)
C7D C8D C9D 130.7(7)
C3E C8E C9E 107.6(7)
C7E C8E C3E 120.9(6)
C7E C8E C9E 131.5(7)
C3F C8F C9F 108.3(8)
C7F C8F C3F 121.4(6)
C7F C8F C9F 130.3(8)
C3G C8G C9G 111.6(8)
C7G C8G C3G 119.3(9)
C7G C8G C9G 129.0(9)
C7H C8H C3H 121.2(9)
C3I C8I C9I 109.1(7)
C7I C8I C3I 118.1(9)
C7I C8I C9I 132.8(9)
C3J C8J C7J 122.5(14)
C3J C8J C9J 105.6(11)
C7J C8J C9J 131.9(11)
C3K C8K C7K 120.2(5)
C3K C8K C9K 109.8(7)
C7K C8K C9K 129.9(7)
C3L C8L C9L 111.8(8)
C3L C8L C15L 97.7(7)
C7L C8L C3L 122.4(7)
C7L C8L C9L 124.9(7)
C7L C8L C15L 139.2(8)
C10A C9A C8A 119.9(8)
C10B C9B C8B 131.5(8)
C10B C9B C14B 120.3(8)
C14B C9B C8B 108.2(6)
C10C C9C C8C 131.1(6)
C10C C9C C14C 121.7(8)
C14C C9C C8C 107.2(8)
C10D C9D C8D 132.2(8)
C10D C9D C14D 119.6(9)
C14D C9D C8D 108.2(7)
C10E C9E C8E 131.2(8)
C14E C9E C8E 108.5(6)
C14E C9E C10E 120.3(7)
C10F C9F C8F 131.0(10)
C10F C9F C14F 121.3(8)
C14F C9F C8F 107.4(7)
C10G C9G C8G 134.2(10)
C10G C9G C14G 120.7(10)
C14G C9G C8G 105.1(9)
C10H C9H C6H 134.0(13)
C10H C9H C14H 118.9(11)
C14H C9H C6H 107.1(9)
C10I C9I C8I 130.9(8)
C14I C9I C8I 109.4(8)
C14I C9I C10I 119.7(9)
C10J C9J C8J 125.9(10)
C14J C9J C8J 109.2(12)
C14J C9J C10J 124.3(14)
C10K C9K C8K 132.2(8)
C14K C9K C8K 107.9(7)
C14K C9K C10K 119.8(6)
C14L C9L C8L 105.9(6)
C14L C9L C10L 120.0
C10L C9L C8L 132.6(6)
C9L C14L C27L 112.9(6)
C13L C14L C9L 120.0
C13L C14L C27L 126.2(6)
C12L C13L C14L 120.0
C11L C12L C13L 120.0
C12L C11L C10L 120.0
C11L C10L C9L 120.0
C9A C10A C11A 120.8(8)
C9A C10A C26A 122.7(7)
C11A C10A C26A 116.3(5)
C9B C10B C11B 117.5(8)
C9C C10C C11C 118.9(8)
C9D C10D C11D 119.4(8)
C11E C10E C9E 117.8(9)
C9F C10F C11F 117.2(12)
C9G C10G C11G 120.5(13)
C11H C10H C9H 120.6(15)
C11I C10I C9I 119.2(9)
C11J C10J C9J 116.6(12)
C11K C10K C9K 119.4(9)
C12A C11A C10A 118.9(5)
C12B C11B C10B 121.5(8)
C12C C11C C10C 119.2(12)
C12D C11D C10D 121.8(8)
C12E C11E C10E 121.8(8)
C12F C11F C10F 123.2(11)
C12G C11G C10G 119.9(15)
C10H C11H C12H 122.3(12)
C10I C11I C12I 122.1(10)
C10J C11J C12J 118.6(16)
C12K C11K C10K 119.4(8)
C7A C12A C19A 108.6(8)
C7A C12A C34A 110.4(8)
C11A C12A C7A 120.8(7)
C11A C12A C19A 130.5(7)
C11A C12A C34A 128.8(6)
C11B C12B C13B 120.7(9)
C11C C12C C13C 122.3(10)
C11D C12D C13D 118.7(10)
C11E C12E C13E 120.7(9)
C11F C12F C13F 120.3(11)
C11G C12G C13G 124.5(14)
C11H C12H C13H 118.7(14)
C13I C12I C11I 117.9(10)
C13J C12J C11J 125.1(17)
C11K C12K C13K 123.9(7)
C14B C13B C12B 118.6(8)
C12C C13C C14C 119.0(8)
C14D C13D C12D 120.1(9)
C12E C13E C14E 118.8(9)
C12F C13F C14F 117.3(13)
C12G C13G C14G 113.9(12)
C12H C13H C14H 118.6(15)
C14I C13I C12I 121.3(9)
C12J C13J C14J 116.0(14)
C14K C13K C12K 115.4(9)
C15A C14A C13A 106.3(12)
C9B C14B C15B 110.0(7)
C13B C14B C9B 121.4(7)
C13B C14B C15B 128.5(7)
C9C C14C C21C 111.8(7)
C9C C14C C34C 113.8(7)
C13C C14C C9C 118.9(10)
C13C C14C C21C 129.2(8)
C13C C14C C34C 126.7(8)
C9D C14D C27D 111.3(8)
C13D C14D C9D 120.3(8)
C13D C14D C27D 128.4(8)
C9E C14E C21E 111.7(6)
C13E C14E C9E 120.7(7)
C13E C14E C21E 127.7(8)
C9F C14F C13F 120.6(9)
C9F C14F C21F 113.0(7)
C13F C14F C21F 126.4(11)
C9G C14G C13G 120.5(11)
C9G C14G C21G 114.3(9)
C13G C14G C21G 125.2(11)
C9H C14H C13H 120.9(10)
C9H C14H C21H 113.5(9)
C13H C14H C21H 125.5(12)
C9I C14I C21I 111.4(8)
C13I C14I C9I 119.8(9)
C13I C14I C21I 128.6(8)
C9J C14J C13J 118.5(15)
C9J C14J C21J 107.6(14)
C9J C14J C34J 107.6(13)
C13J C14J C21J 132.0(13)
C13J C14J C34J 133.4(13)
C9K C14K C13K 122.1(8)
C9K C14K C21K 111.2(6)
C13K C14K C21K 126.6(9)
C14A C15A C16A 112.6(11)
C3B C15B C14B 101.8(6)
C3B C15B C21B 111.8(6)
C3B C15B C22B 110.7(5)
C14B C15B C21B 111.7(5)
C14B C15B C22B 113.0(6)
C22B C15B C21B 107.9(6)
C20L C15L C8L 113.0(5)
C20L C15L C16L 120.0
C16L C15L C8L 127.0(5)
C15L C20L C19L 120.0
C15L C20L C40L 110.8(6)
C19L C20L C40L 129.0(6)
C18L C19L C20L 120.0
C19L C18L C17L 120.0
C18L C17L C16L 120.0
C17L C16L C15L 120.0
C15A C16A C17A 107.9(9)
C15C C16C C17C 110.9(13)
C17D C16D C15D 114.0(8)
C17E C16E C15E 121.4(15)
C17F C16F C15F 107.4(11)
C15G C16G C17G 113.0(13)
C17H C16H C15H 113.1(10)
C15I C16I C17I 114.3(9)
C17J C16J C15J 86.1(12)
C15K C16K C17K 112.6(12)
C18A C17A C16A 114.6(9)
C18B C17B C16B 111.7(11)
C16C C17C C18C 108.8(11)
C16D C17D C18D 115.3(7)
C16E C17E C18E 110.3(15)
C18F C17F C16F 110.4(9)
C18G C17G C16G 110.1(11)
C16H C17H C18H 114.5(8)
C18I C17I C16I 108.5(8)
C16J C17J C18J 88.4(8)
C16K C17K C18K 114.0(11)
C17A C18A C19A 111.5(8)
C17B C18B C19B 115.5(8)
C17C C18C C19C 109.8(8)
C17D C18D C19D 113.8(7)
C17E C18E C19E 114.1(12)
C17F C18F C19F 111.9(9)
C30F C18F C19F 107.0(8)
C17G C18G C19G 109.7(10)
C17H C18H C19H 114.9(8)
C17I C18I C19I 113.2(7)
C19J C18J C17J 110.4(9)
C19K C18K C17K 114.4(10)
C1A C19A C12A 100.0(7)
C1A C19A C18A 115.3(12)
C1A C19A C20A 110.5(10)
C18A C19A C12A 110.6(9)
C18A C19A C20A 110.3(7)
C20A C19A C12A 109.7(12)
C20B C19B C18B 116.1(7)
C20C C19C C18C 109.2(8)
C20D C19D C18D 113.2(6)
C20E C19E C18E 114.0(10)
C20F C19F C18F 109.2(9)
C20G C19G C18G 109.9(10)
C20H C19H C18H 111.1(8)
C20I C19I C18I 111.8(8)
C20J C19J C18J 113.0(9)
C20K C19K C18K 110.2(9)
C21A C20A C19A 111.1(8)
C19B C20B C21B 112.5(7)
C19C C20C C21C 115.6(8)
C19D C20D C27D 116.1(6)
C19E C20E C21E 117.0(8)
C19F C20F C21F 116.5(10)
C19G C20G C21G 121.8(9)
C32G C20G C21G 113.9(9)
C19H C20H C21H 115.9(9)
C19I C20I C21I 113.6(8)
C21I C20I C32I 111.3(9)
C19J C20J C21J 121.4(10)
C19K C20K C21K 116.7(9)
C20A C21A C22A 112.4(9)
C20B C21B C15B 117.1(6)
C3C C21C C20C 112.2(8)
C3C C21C C22C 108.1(8)
C14C C21C C3C 103.5(7)
C14C C21C C20C 116.4(10)
C14C C21C C22C 109.7(8)
C20C C21C C22C 106.6(7)
C22D C21D C27D 113.7(8)
C3E C21E C14E 100.3(6)
C3E C21E C20E 110.6(7)
C3E C21E C22E 112.2(9)
C14E C21E C20E 110.7(8)
C22E C21E C14E 111.9(7)
C22E C21E C20E 110.6(7)
C3F C21F C14F 99.2(8)
C20F C21F C3F 111.9(8)
C20F C21F C14F 112.0(9)
C22F C21F C3F 112.8(9)
C22F C21F C14F 112.3(8)
C22F C21F C20F 108.5(10)
C3G C21G C20G 111.5(5)
C3G C21G C22G 117.4(10)
C3G C21G C33G 106.6(9)
C14G C21G C3G 99.9(8)
C14G C21G C20G 105.6(8)
C14G C21G C22G 106.1(8)
C14G C21G C33G 128.3(7)
C22G C21G C20G 114.3(8)
C33G C21G C20G 104.6(8)
C7H C21H C14H 97.6(8)
C7H C21H C20H 110.4(8)
C7H C21H C22H 101.5(8)
C7H C21H C28H 116.6(8)
C14H C21H C28H 120.7(9)
C20H C21H C14H 114.8(7)
C20H C21H C22H 120.2(8)
C20H C21H C28H 97.4(8)
C22H C21H C14H 109.1(8)
C3I C21I C22I 109.8(7)
C14I C21I C3I 99.8(7)
C14I C21I C22I 107.9(6)
C20I C21I C3I 112.8(6)
C20I C21I C14I 115.9(8)
C20I C21I C22I 110.1(7)
C3J C21J C14J 96.6(9)
C3J C21J C20J 109.7(16)
C3J C21J C22J 111.3(17)
C20J C21J C14J 97.2(16)
C22J C21J C14J 111.8(18)
C22J C21J C20J 125.6(9)
C3K C21K C14K 99.8(8)
C3K C21K C20K 112.9(8)
C3K C21K C22K 110.7(8)
C20K C21K C14K 114.8(7)
C20K C21K C22K 108.3(9)
C22K C21K C14K 110.2(8)
C25A C22A C21A 111.5(12)
C23B C22B C15B 115.7(6)
C23C C22C C21C 114.9(7)
C21D C22D C23D 99.5(8)
C21D C22D C28D 124.3(9)
C23E C22E C21E 119.0(8)
C21F C22F C23F 117.9(9)
C23G C22G C21G 114.1(9)
C23H C22H C21H 110.6(8)
C23I C22I C21I 119.4(7)
C23J C22J C21J 112.6(9)
C23K C22K C21K 120.8(10)
C21L C22L C23L 110.5(12)
C25A C23A C24A 108.7(14)
C24B C23B C22B 111.9(7)
C22C C23C C24C 113.2(7)
C22D C23D C24D 106.0(8)
C22E C23E C24E 115.2(9)
C22F C23F C24F 118.9(9)
C22F C23F C31F 105.3(8)
C22G C23G C24G 115.2(9)
C22H C23H C24H 111.7(8)
C22I C23I C24I 104.4(7)
C22I C23I C33I 113.3(7)
C22J C23J C24J 111.3(9)
C22K C23K C24K 115.2(11)
C22K C23K C28K 104.9(8)
C22L C23L C24L 111.7(8)
C23B C24B C25B 115.4(7)
C23B C24B C28B 111.5(6)
C23C C24C C25C 109.7(7)
C25D C24D C23D 106.2(10)
C25E C24E C23E 117.8(9)
C25F C24F C23F 113.1(9)
C25G C24G C23G 112.3(9)
C23H C24H C25H 108.6(8)
C25I C24I C23I 114.4(8)
C25J C24J C23J 119.1(10)
C25K C24K C23K 109.3(8)
C23L C24L C25L 105.6(7)
C22A C25A C23A 111.2(11)
C24B C25B C26B 111.8(7)
C26C C25C C24C 112.3(7)
C24D C25D C26D 106.4(8)
C24E C25E C26E 113.0(8)
C24E C25E C28E 117.1(9)
C24F C25F C26F 113.0(10)
C26G C25G C24G 114.1(11)
C26H C25H C24H 107.1(11)
C24I C25I C26I 110.6(10)
C24J C25J C46J 131.1(11)
C24K C25K C26K 113.8(8)
C26L C25L C24L 112.8(7)
C10A C26A Ag1 122.7(5)
C27A C26A Ag1 63.3(5)
C27A C26A C10A 174.1(9)
C25B C26B C27B 113.9(9)
C27C C26C C25C 109.1(11)
C27E C26E C25E 110.2(11)
C25F C26F C27F 107.6(10)
C25G C26G C27G 105.0(11)
C27H C26H C25H 108.5(11)
C25I C26I C27I 108.0(12)
C25J C46J C27J 110.7(12)
C27K C26K C25K 110.4(11)
C25L C26L C27L 114.4(7)
Au1 C27A Ag1 106.0(4)
C26A C27A Au1 166.0(8)
C26A C27A Ag1 87.9(6)
C3D C27D C14D 99.5(7)
C3D C27D C20D 110.7(7)
C3D C27D C21D 113.0(10)
C14D C27D C20D 112.1(9)
C14D C27D C21D 113.6(7)
C20D C27D C21D 107.8(7)
C14L C27L C3L 94.9(6)
C26L C27L C3L 113.9(9)
C26L C27L C14L 126.5(6)
C28L C27L C3L 111.3(6)
C28L C27L C14L 112.9(9)
C28L C27L C26L 97.8(7)
C24B C28B C29B 111.7(11)
C5FB C28D C22D 115.3(9)
C29E C28E C25E 110.1(15)
C29H C28H C21H 110.6(9)
C29K C28K C23K 109.4(9)
C27L C28L C29L 101.5(8)
C28A C29A C30A 107.5(8)
C30B C29B C28B 110.4(13)
C28C C29C C30C 108.2(10)
C30D C29D C5FB 108.9(12)
C30F C29F C28F 105.8(10)
C28G C29G C30G 106.6(13)
C28H C29H C30H 110.2(10)
C28I C29I C30I 110.4(10)
C30J C29J C28J 111.3(14)
C28K C29K C30K 113.3(9)
C30L C29L C28L 95.3(8)
C31A C30A C29A 108.1(7)
C31C C30C C29C 111.2(12)
C18F C30F C29F 109.4(12)
C31G C30G C29G 109.7(7)
C31H C30H C29H 108.0(7)
C29I C30I C31I 109.1(12)
C31J C30J C29J 126.0(10)
C31K C30K C29K 114.9(11)
C31L C30L C29L 112.5(10)
C30A C31A C32A 112.0(7)
C30C C31C C32C 110.3(10)
C32F C31F C23F 114.7(9)
C30G C31G C32G 109.8(7)
C32H C31H C30H 110.7(9)
C30I C31I C32I 146.5(12)
C30J C31J C32J 109.6(8)
C30L C31L C32L 104.3(9)
C33A C32A C31A 107.1(7)
C33C C32C C31C 107.8(9)
C31F C32F C33F 106.7(9)
C20G C32G C31G 111.0(10)
C31H C32H C33H 109.1(12)
C20I C32I C31I 113.2(11)
C33J C32J C31J 110.1(8)
C33L C32L C31L 111.7(10)
C34A C33A C32A 118.9(8)
C32C C33C C34C 114.4(9)
C34F C33F C32F 109.0(11)
C21G C33G C34G 110.1(9)
C23I C33I C34I 107.3(8)
C32J C33J C34J 109.5(8)
C1A C34A C12A 99.5(7)
C1A C34A C35A 114.9(9)
C12A C34A C35A 112.9(11)
C33A C34A C1A 110.7(11)
C33A C34A C12A 114.5(9)
C33A C34A C35A 104.7(7)
C3C C34C C14C 94.8(7)
C33C C34C C3C 110.6(8)
C33C C34C C14C 107.9(11)
C33C C34C C35C 108.5(8)
C35C C34C C3C 117.0(9)
C35C C34C C14C 117.3(9)
C35G C34G C33G 111.1(9)
C35I C34I C33I 107.5(8)
C3J C34J C14J 102.7(9)
C3J C34J C33J 114.4(15)
C3J C34J C35J 116.7(14)
C14J C34J C33J 118.4(16)
C14J C34J C35J 110.3(14)
C33J C34J C35J 95.1(7)
C36A C35A C34A 116.8(8)
C36C C35C C34C 114.1(8)
C34G C35G C36G 110.7(9)
C34I C35I C36I 104.8(12)
C36J C35J C34J 111.7(8)
C36L C35L C34L 110.8(12)
C35A C36A C37A 109.4(9)
C35C C36C C37C 112.3(9)
C35G C36G C37G 108.8(9)
C35J C36J C37J 108.9(8)
C35L C36L C37L 111.2(12)
C38A C37A C36A 111.9(11)
C38C C37C C36C 111.5(12)
C38G C37G C36G 110.3(11)
C38J C37J C36J 108.0(9)
C38L C37L C36L 105.5(9)
C37A C38A C39A 110.8(10)
C39C C38C C37C 112.8(10)
C39J C38J C37J 117.0(10)
C39L C38L C37L 107.3(8)
C40A C39A C38A 110.1(12)
C38C C39C C40C 110.2(13)
C40J C39J C38J 109.3(10)
C38L C39L C40L 113.2(9)
C3L C40L C41L 116.2(8)
C20L C40L C3L 99.0(6)
C20L C40L C39L 103.6(7)
C20L C40L C41L 126.1(10)
C39L C40L C3L 117.5(9)
C39L C40L C41L 95.0(6)
C42L C41L C40L 107.4(7)
C41L C42L C43L 107.8(8)
C42L C43L C44L 116.1(9)
C43L C44L C45L 108.2(10)
C46L C45L C44L 119.9(12)

loop_
_geom_bond_atom_site_label_1
_geom_bond_atom_site_label_2
_geom_bond_distance
Au1 Au2 3.2618(6)
Au1 Ag1 3.3264(8)
Au1 Ag2 3.1229(7)
Au1 C1B 1.980(8)
Au1 C27A 1.966(7)
Au2 Au3 3.1733(5)
Au2 Ag1 2.8821(8)
Au2 Ag2 2.9313(6)
Au2 Ag3 2.9218(8)
Au2 Ag5 3.0451(8)
Au2 Ag6 3.1118(7)
Au2 C1K 2.029(6)
Au2 C1L 2.020(7)
Au3 Ag3 3.0058(8)
Au3 C1C 1.994(9)
Au3 C1D 2.005(9)
Au4 Au5 3.2067(6)
Au4 Ag4 3.3468(7)
Au4 Ag5 3.0940(8)
Au4 C1G 1.966(9)
Au4 C1H 1.997(8)
Au5 Au6 3.1889(5)
Au5 Ag2 3.1139(8)
Au5 Ag3 3.0978(7)
Au5 Ag4 2.8840(8)
Au5 Ag5 2.9069(6)
Au5 Ag6 2.8969(10)
Au5 C1E 1.976(7)
Au5 C1F 2.005(6)
Au6 Ag6 3.0631(9)
Au6 C1I 1.952(12)
Au6 C1J 2.036(11)
Ag1 C1C 2.264(9)
Ag1 C2C 2.374(9)
Ag1 C26A 2.457(9)
Ag1 C27A 2.196(8)
Ag2 Ag5 3.2289(7)
Ag2 C1B 2.244(8)
Ag2 C1E 2.300(7)
Ag2 C2B 2.561(8)
Ag2 C2E 2.545(6)
Ag3 Ag5 3.3710(10)
Ag3 Ag6 3.1217(7)
Ag3 C1D 2.260(9)
Ag3 C1F 2.265(9)
Ag3 C2D 2.584(10)
Ag3 C2F 2.547(8)
Ag4 C1G 2.211(10)
Ag4 C1I 2.291(9)
Ag4 C2G 2.439(9)
Ag4 C2I 2.372(7)
Ag5 C1H 2.292(9)
Ag5 C1L 2.262(8)
Ag5 C2H 2.589(8)
Ag5 C2L 2.533(5)
Ag6 C1J 2.250(8)
Ag6 C1K 2.320(8)
Ag6 C2J 2.537(9)
Ag6 C2K 2.557(9)
C1A C2A 1.387(13)
C1A C6A 1.378(9)
C1A C19A 1.469(16)
C1A C34A 1.518(13)
C1B C2B 1.228(11)
C1C C2C 1.170(12)
C1D C2D 1.245(13)
C1E C2E 1.232(9)
C1F C2F 1.215(8)
C1G C2G 1.215(12)
C1H C2H 1.233(11)
C1I C2I 1.217(16)
C1J C2J 1.224(15)
C1K C2K 1.202(7)
C1L C2L 1.183(9)
C2A C3A 1.388(10)
C2B C5B 1.481(11)
C2C C5C 1.465(13)
C2D C5D 1.414(13)
C2E C5E 1.457(9)
C2F C5F 1.441(8)
C2G C5G 1.467(13)
C2H C3H 1.444(11)
C2I C5I 1.456(15)
C2J C5J 1.462(16)
C2K C5K 1.418(7)
C2L C5L 1.464(8)
C3A C4A 1.352(11)
C3B C4B 1.389(10)
C3B C8B 1.391(9)
C3B C15B 1.480(10)
C3C C4C 1.389(13)
C3C C8C 1.390(13)
C3C C21C 1.521(10)
C3C C34C 1.556(11)
C3D C4D 1.372(13)
C3D C8D 1.370(10)
C3D C27D 1.501(13)
C3E C4E 1.376(9)
C3E C8E 1.416(10)
C3E C21E 1.508(11)
C3F C4F 1.397(8)
C3F C8F 1.411(12)
C3F C21F 1.506(12)
C3G C4G 1.360(14)
C3G C8G 1.393(13)
C3G C21G 1.520(14)
C3H C4H 1.392(13)
C3H C8H 1.376(14)
C3I C4I 1.352(13)
C3I C8I 1.420(13)
C3I C21I 1.576(12)
C3J C4J 1.384(18)
C3J C8J 1.336(15)
C3J C21J 1.48(3)
C3J C34J 1.48(2)
C3K C4K 1.381(8)
C3K C8K 1.379(11)
C3K C21K 1.517(12)
C3L C4L 1.374(9)
C3L C8L 1.412(12)
C3L C27L 1.614(13)
C3L C40L 1.537(11)
C4A C5A 1.395(15)
C4B C5B 1.361(11)
C4C C5C 1.398(8)
C4D C5D 1.391(12)
C4E C5E 1.398(11)
C4F C5F 1.384(11)
C4G C5G 1.401(13)
C4H C5H 1.384(13)
C4I C5I 1.404(12)
C4J C5J 1.370(14)
C4K C5K 1.396(11)
C4L C5L 1.393(13)
C5A C6A 1.389(9)
C5B C6B 1.396(10)
C5C C6C 1.382(13)
C5D C6D 1.400(11)
C5E C6E 1.378(10)
C5F C6F 1.382(10)
C5FB C28D 1.518(14)
C5FB C29D 1.549(9)
C5G C6G 1.392(13)
C5H C6H 1.376(16)
C5I C6I 1.374(14)
C5J C6J 1.404(13)
C5K C6K 1.390(11)
C5L C6L 1.371(10)
C6A C7A 1.475(12)
C6B C7B 1.362(11)
C6C C7C 1.339(13)
C6D C7D 1.356(13)
C6E C7E 1.376(10)
C6F C7F 1.393(8)
C6G C7G 1.369(13)
C6H C7H 1.397(14)
C6H C9H 1.436(13)
C6I C7I 1.370(14)
C6J C7J 1.422(19)
C6K C7K 1.382(8)
C6L C7L 1.348(9)
C7A C8A 1.391(11)
C7A C12A 1.397(7)
C7B C8B 1.397(12)
C7C C8C 1.385(8)
C7D C8D 1.365(11)
C7E C8E 1.360(11)
C7F C8F 1.366(12)
C7G C8G 1.386(12)
C7H C8H 1.368(12)
C7H C21H 1.502(15)
C7I C8I 1.394(12)
C7J C8J 1.407(16)
C7K C8K 1.385(11)
C7L C8L 1.366(14)
C8A C9A 1.380(13)
C8B C9B 1.457(11)
C8C C9C 1.498(12)
C8D C9D 1.474(13)
C8E C9E 1.469(10)
C8F C9F 1.470(9)
C8G C9G 1.439(13)
C8I C9I 1.466(13)
C8J C9J 1.511(19)
C8K C9K 1.454(8)
C8L C9L 1.433(9)
C8L C15L 1.578(12)
C9A C10A 1.378(8)
C9B C10B 1.375(10)
C9B C14B 1.409(11)
C9C C10C 1.367(15)
C9C C14C 1.390(10)
C9D C10D 1.366(11)
C9D C14D 1.406(11)
C9E C10E 1.404(10)
C9E C14E 1.387(12)
C9F C10F 1.371(12)
C9F C14F 1.371(16)
C9G C10G 1.368(16)
C9G C14G 1.381(15)
C9H C10H 1.360(14)
C9H C14H 1.367(18)
C9I C10I 1.397(14)
C9I C14I 1.393(12)
C9J C10J 1.411(18)
C9J C14J 1.411(17)
C9K C10K 1.389(11)
C9K C14K 1.381(13)
C9L C14L 1.3900
C9L C10L 1.3900
C14L C13L 1.3900
C14L C27L 1.576(10)
C13L C12L 1.3900
C12L C11L 1.3900
C11L C10L 1.3900
C10A C11A 1.398(11)
C10A C26A 1.520(11)
C10B C11B 1.407(13)
C10C C11C 1.400(13)
C10D C11D 1.379(15)
C10E C11E 1.384(13)
C10F C11F 1.393(14)
C10G C11G 1.372(17)
C10H C11H 1.341(19)
C10I C11I 1.360(15)
C10J C11J 1.38(2)
C10K C11K 1.372(10)
C11A C12A 1.379(12)
C11B C12B 1.376(14)
C11C C12C 1.358(13)
C11D C12D 1.370(13)
C11E C12E 1.368(15)
C11F C12F 1.35(2)
C11G C12G 1.33(2)
C11H C12H 1.37(2)
C11I C12I 1.395(15)
C11J C12J 1.43(2)
C11K C12K 1.354(15)
C12A C19A 1.561(17)
C12A C34A 1.527(17)
C12B C13B 1.379(11)
C12C C13C 1.380(18)
C12D C13D 1.396(13)
C12E C13E 1.383(12)
C12F C13F 1.384(17)
C12G C13G 1.42(2)
C12H C13H 1.371(17)
C12I C13I 1.386(14)
C12J C13J 1.38(2)
C12K C13K 1.397(13)
C13A C14A 1.551(14)
C13B C14B 1.366(12)
C13C C14C 1.382(12)
C13D C14D 1.362(14)
C13E C14E 1.387(11)
C13F C14F 1.425(13)
C13G C14G 1.447(17)
C13H C14H 1.406(16)
C13I C14I 1.371(13)
C13J C14J 1.41(2)
C13K C14K 1.383(10)
C14A C15A 1.532(14)
C14B C15B 1.511(9)
C14C C21C 1.447(16)
C14C C34C 1.612(19)
C14D C27D 1.514(12)
C14E C21E 1.539(10)
C14F C21F 1.548(12)
C14G C21G 1.500(15)
C14H C21H 1.550(12)
C14I C21I 1.554(14)
C14J C21J 1.65(3)
C14J C34J 1.52(2)
C14K C21K 1.550(11)
C15A C16A 1.537(12)
C15B C21B 1.549(10)
C15B C22B 1.540(8)
C15C C16C 1.530(13)
C15D C16D 1.518(12)
C15E C16E 1.504(13)
C15F C16F 1.540(14)
C15G C16G 1.528(12)
C15H C16H 1.505(14)
C15I C16I 1.509(12)
C15J C16J 1.544(14)
C15K C16K 1.48(2)
C15L C20L 1.3900
C15L C16L 1.3900
C20L C19L 1.3900
C20L C40L 1.508(10)
C19L C18L 1.3900
C18L C17L 1.3900
C17L C16L 1.3899
C16A C17A 1.541(12)
C16B C17B 1.548(18)
C16C C17C 1.533(14)
C16D C17D 1.497(15)
C16E C17E 1.339(18)
C16F C17F 1.537(12)
C16G C17G 1.544(13)
C16H C17H 1.471(15)
C16I C17I 1.534(13)
C16J C17J 1.540(13)
C16K C17K 1.512(18)
C17A C18A 1.523(12)
C17B C18B 1.516(18)
C17C C18C 1.535(12)
C17D C18D 1.517(11)
C17E C18E 1.45(2)
C17F C18F 1.515(12)
C17G C18G 1.534(13)
C17H C18H 1.505(11)
C17I C18I 1.531(11)
C17J C18J 1.542(13)
C17K C18K 1.532(19)
C18A C19A 1.542(11)
C18B C19B 1.522(13)
C18C C19C 1.541(11)
C18D C19D 1.528(14)
C18E C19E 1.494(15)
C18F C19F 1.568(13)
C18F C30F 1.533(13)
C18G C19G 1.545(13)
C18H C19H 1.530(15)
C18I C19I 1.551(10)
C18J C19J 1.537(12)
C18K C19K 1.501(16)
C19A C20A 1.544(12)
C19B C20B 1.518(13)
C19C C20C 1.521(12)
C19D C20D 1.515(11)
C19E C20E 1.474(17)
C19F C20F 1.502(19)
C19G C20G 1.519(11)
C19H C20H 1.523(11)
C19I C20I 1.512(10)
C19J C20J 1.529(13)
C19K C20K 1.490(17)
C20A C21A 1.535(12)
C20B C21B 1.521(10)
C20C C21C 1.539(10)
C20D C27D 1.530(15)
C20E C21E 1.539(13)
C20F C21F 1.504(14)
C20G C21G 1.577(12)
C20G C32G 1.527(12)
C20H C21H 1.538(15)
C20I C21I 1.525(10)
C20I C32I 1.532(12)
C20J C21J 1.547(12)
C20K C21K 1.527(16)
C21A C22A 1.544(11)
C21C C22C 1.540(12)
C21D C22D 1.490(16)
C21D C27D 1.549(10)
C21E C22E 1.534(16)
C21F C22F 1.496(17)
C21G C22G 1.542(10)
C21G C33G 1.539(12)
C21H C22H 1.540(9)
C21H C28H 1.557(10)
C21I C22I 1.599(11)
C21J C22J 1.546(13)
C21K C22K 1.546(15)
C21L C22L 1.531(13)
C22A C25A 1.532(14)
C22B C23B 1.503(11)
C22C C23C 1.516(10)
C22D C23D 1.551(9)
C22D C28D 1.532(9)
C22E C23E 1.480(14)
C22F C23F 1.497(15)
C22G C23G 1.528(12)
C22H C23H 1.523(13)
C22I C23I 1.505(15)
C22J C23J 1.534(13)
C22K C23K 1.483(15)
C22L C23L 1.533(13)
C23A C24A 1.548(14)
C23A C25A 1.543(14)
C23B C24B 1.503(8)
C23C C24C 1.534(12)
C23D C24D 1.559(13)
C23E C24E 1.494(16)
C23F C24F 1.533(12)
C23F C31F 1.544(11)
C23G C24G 1.541(11)
C23H C24H 1.537(9)
C23I C24I 1.554(10)
C23I C33I 1.528(10)
C23J C24J 1.551(13)
C23K C24K 1.547(13)
C23K C28K 1.570(11)
C23L C24L 1.537(9)
C24B C25B 1.511(10)
C24B C28B 1.529(12)
C24C C25C 1.538(11)
C24D C25D 1.540(12)
C24E C25E 1.461(13)
C24F C25F 1.532(12)
C24G C25G 1.534(12)
C24H C25H 1.554(13)
C24I C25I 1.524(13)
C24J C25J 1.548(12)
C24K C25K 1.527(9)
C24L C25L 1.543(9)
C25B C26B 1.530(9)
C25C C26C 1.533(13)
C25D C26D 1.548(13)
C25E C26E 1.563(12)
C25E C28E 1.544(13)
C25F C26F 1.550(13)
C25G C26G 1.533(12)
C25H C26H 1.539(13)
C25I C26I 1.543(13)
C25J C46J 1.548(13)
C25K C26K 1.541(14)
C25L C26L 1.507(9)
C26A C27A 1.185(11)
C26B C27B 1.530(14)
C26C C27C 1.531(12)
C26E C27E 1.548(13)
C26F C27F 1.552(12)
C26G C27G 1.543(14)
C26H C27H 1.526(15)
C26I C27I 1.553(15)
C46J C27J 1.548(15)
C26K C27K 1.537(12)
C26L C27L 1.556(11)
C27L C28L 1.524(12)
C28A C29A 1.544(14)
C28B C29B 1.535(11)
C28C C29C 1.537(14)
C28E C29E 1.524(12)
C28F C29F 1.547(13)
C28G C29G 1.546(14)
C28H C29H 1.533(13)
C28I C29I 1.529(14)
C28J C29J 1.540(13)
C28K C29K 1.510(13)
C28L C29L 1.542(12)
C29A C30A 1.549(11)
C29B C30B 1.520(13)
C29C C30C 1.540(12)
C29D C30D 1.525(14)
C29F C30F 1.544(12)
C29G C30G 1.547(13)
C29H C30H 1.555(11)
C29I C30I 1.535(13)
C29J C30J 1.538(13)
C29K C30K 1.541(12)
C29L C30L 1.523(10)
C30A C31A 1.526(12)
C30C C31C 1.529(14)
C30G C31G 1.537(13)
C30H C31H 1.536(13)
C30I C31I 1.551(12)
C30J C31J 1.537(12)
C30K C31K 1.524(12)
C30L C31L 1.517(14)
C31A C32A 1.547(11)
C31C C32C 1.547(11)
C31F C32F 1.523(13)
C31G C32G 1.540(12)
C31H C32H 1.531(12)
C31I C32I 1.553(12)
C31J C32J 1.542(12)
C31L C32L 1.548(11)
C32A C33A 1.514(11)
C32C C33C 1.533(13)
C32F C33F 1.550(13)
C32H C33H 1.537(13)
C32J C33J 1.526(12)
C32L C33L 1.518(13)
C33A C34A 1.503(15)
C33C C34C 1.535(11)
C33F C34F 1.535(14)
C33G C34G 1.541(13)
C33I C34I 1.552(12)
C33J C34J 1.540(12)
C34A C35A 1.544(11)
C34C C35C 1.541(13)
C34G C35G 1.534(12)
C34I C35I 1.548(10)
C34J C35J 1.540(11)
C34L C35L 1.542(13)
C35A C36A 1.507(12)
C35C C36C 1.523(11)
C35G C36G 1.538(13)
C35I C36I 1.561(13)
C35J C36J 1.537(12)
C35L C36L 1.532(12)
C36A C37A 1.552(12)
C36C C37C 1.537(14)
C36G C37G 1.539(12)
C36J C37J 1.556(11)
C36L C37L 1.552(14)
C37A C38A 1.525(13)
C37C C38C 1.533(12)
C37G C38G 1.525(15)
C37J C38J 1.546(14)
C37L C38L 1.552(11)
C38A C39A 1.548(13)
C38C C39C 1.529(13)
C38J C39J 1.534(11)
C38L C39L 1.499(13)
C39A C40A 1.544(12)
C39C C40C 1.557(15)
C39J C40J 1.531(15)
C39L C40L 1.519(11)
C40L C41L 1.570(10)
C41L C42L 1.504(13)
C42L C43L 1.521(11)
C43L C44L 1.523(12)
C44L C45L 1.539(13)
C45L C46L 1.514(11)

loop_
_smtbx_masks_void_nr
_smtbx_masks_void_average_x
_smtbx_masks_void_average_y
_smtbx_masks_void_average_z
_smtbx_masks_void_volume
_smtbx_masks_void_count_electrons
1 0.083 0.250 0.833 2103.7 629.9
2 -0.456 0.750 -0.206 2103.7 629.9
3 0.100 0.017 0.329 11.9 0.0
4 0.100 -0.017 0.829 11.9 0.0
5 0.129 0.500 0.420 9.7 1.9
6 0.129 0.500 0.920 9.7 2.1
7 0.198 0.089 0.312 7.3 0.0
8 0.198 0.911 0.812 7.3 0.0
9 0.237 0.396 0.294 17.3 0.0
10 0.237 0.604 0.794 17.3 0.0
11 0.241 0.117 0.354 8.6 0.1
12 0.241 0.883 0.854 8.6 0.1
13 0.263 0.104 0.706 17.3 0.0
14 0.263 0.896 0.206 17.3 0.0
15 0.259 0.383 0.646 8.6 0.1
16 0.259 0.617 0.146 8.6 0.1
17 0.302 0.411 0.688 7.3 0.0
18 0.302 0.589 0.188 7.3 0.0
19 0.371 0.000 0.080 9.7 1.5
20 0.371 0.000 0.580 9.7 1.5
21 0.400 0.483 0.671 11.9 0.0
22 0.400 0.517 0.171 11.9 0.0
23 0.600 0.483 0.829 11.9 0.0
24 0.600 0.517 0.329 11.9 0.0
25 0.629 0.000 0.420 9.7 1.9
26 0.629 0.000 0.920 9.7 2.1
27 0.698 0.411 0.812 7.3 0.0
28 0.698 0.589 0.312 7.3 0.0
29 0.737 0.104 0.794 17.3 0.0
30 0.737 0.896 0.294 17.3 0.0
31 0.741 0.383 0.854 8.6 0.1
32 0.741 0.617 0.354 8.6 0.1
33 0.763 0.396 0.206 17.3 0.0
34 0.763 0.604 0.706 17.3 0.0
35 0.759 0.117 0.146 8.6 0.1
36 0.759 0.883 0.646 8.6 0.1
37 0.802 0.089 0.188 7.3 0.0
38 0.802 0.911 0.688 7.3 0.0
39 0.871 0.500 0.080 9.7 1.5
40 0.871 0.500 0.580 9.7 1.5
41 0.900 0.017 0.171 11.9 0.0
42 0.900 -0.017 0.671 11.9 0.0
